data_4301262
loop_
_publ_author_name
'Luis F. Piedra-Garza'
'Michael H. Dickman'
'Ovidiu Moldovan'
'Hans Joachim Breunig'
'Ulrich Kortz'

_publ_section_title
;
Organoantimony-Containing Polyoxometalate: [{PhSbOH}3(A-\a-PW9O34)2]9-
;
_journal_name_full 'Inorganic Chemistry'
_journal_page_first 411
_journal_page_last 413
_journal_paper_doi 10.1021/ic8021694
_journal_volume 48
_journal_year 2009
_chemical_formula_sum 'C18 H66 Cs9 O95 P2 Sb3 W18'
_chemical_formula_weight 6735.16
_chemical_name_systematic
;
 ?
;
_space_group_IT_number 15
_symmetry_cell_setting monoclinic
_symmetry_space_group_name_Hall '-C 2yc'
_symmetry_space_group_name_H-M 'C 1 2/c 1'
_atom_sites_solution_hydrogens geom
_atom_sites_solution_primary direct
_atom_sites_solution_secondary difmap
_audit_creation_method SHELXL-97
_cell_angle_alpha 90.00
_cell_angle_beta 103.999(3)
_cell_angle_gamma 90.00
_cell_formula_units_Z 4
_cell_length_a 33.899(2)
_cell_length_b 13.6814(9)
_cell_length_c 21.6122(13)
_cell_measurement_reflns_used 9929
_cell_measurement_temperature 173(2)
_cell_measurement_theta_max 27.97
_cell_measurement_theta_min 3.46
_cell_volume 9725.7(10)
_computing_cell_refinement 'Bruker SAINT'
_computing_data_collection 'Bruker APEX2'
_computing_data_reduction 'Bruker SAINT'
_computing_molecular_graphics 'Bruker SHELXTL'
_computing_publication_material 'Bruker SHELXTL'
_computing_structure_refinement 'SHELXL-97 (Sheldrick, 1997)'
_computing_structure_solution 'SHELXS-97 (Sheldrick, 1990)'
_diffrn_ambient_temperature 173(2)
_diffrn_measured_fraction_theta_full 0.992
_diffrn_measured_fraction_theta_max 0.992
_diffrn_measurement_device_type 'Bruker APEX-II CCD'
_diffrn_measurement_method '\f and \w scans'
_diffrn_radiation_monochromator graphite
_diffrn_radiation_source 'fine-focus sealed tube'
_diffrn_radiation_type MoK\a
_diffrn_radiation_wavelength 0.71073
_diffrn_reflns_av_R_equivalents 0.1484
_diffrn_reflns_av_sigmaI/netI 0.0758
_diffrn_reflns_limit_h_max 45
_diffrn_reflns_limit_h_min -44
_diffrn_reflns_limit_k_max 18
_diffrn_reflns_limit_k_min -18
_diffrn_reflns_limit_l_max 28
_diffrn_reflns_limit_l_min -28
_diffrn_reflns_number 181375
_diffrn_reflns_theta_full 28.28
_diffrn_reflns_theta_max 28.28
_diffrn_reflns_theta_min 3.35
_diffrn_standards_number 0
_exptl_absorpt_coefficient_mu 25.479
_exptl_absorpt_correction_T_max 0.7669
_exptl_absorpt_correction_T_min 0.3159
_exptl_absorpt_correction_type multi-scan
_exptl_absorpt_process_details SADABS
_exptl_crystal_colour colourless
_exptl_crystal_density_diffrn 4.551
_exptl_crystal_density_method 'not measured'
_exptl_crystal_description Plate
_exptl_crystal_F_000 11616
_exptl_crystal_size_max 0.352
_exptl_crystal_size_mid 0.126
_exptl_crystal_size_min 0.011
_refine_diff_density_max 3.770
_refine_diff_density_min -3.747
_refine_diff_density_rms 0.644
_refine_ls_extinction_method none
_refine_ls_goodness_of_fit_ref 1.027
_refine_ls_hydrogen_treatment constr
_refine_ls_matrix_type full
_refine_ls_number_parameters 357
_refine_ls_number_reflns 11991
_refine_ls_number_restraints 4
_refine_ls_restrained_S_all 1.027
_refine_ls_R_factor_all 0.0972
_refine_ls_R_factor_gt 0.0592
_refine_ls_shift/su_max 0.001
_refine_ls_shift/su_mean 0.000
_refine_ls_structure_factor_coef Fsqd
_refine_ls_weighting_details 'calc w=1/[\s^2^(Fo^2^)+(0.0767P)^2^+1200.0000P] where P=(Fo^2^+2Fc^2^)/3'
_refine_ls_weighting_scheme calc
_refine_ls_wR_factor_gt 0.1476
_refine_ls_wR_factor_ref 0.1741
_reflns_number_gt 8338
_reflns_number_total 11991
_reflns_threshold_expression >2sigma(I)
_cod_data_source_file ic8021694_si_002.cif
_cod_data_source_block lp1175a
_cod_depositor_comments
;
The following automatic conversions were performed:
'_symmetry_cell_setting' value 'Monoclinic' changed to 'monoclinic'
according to '/home/saulius/struct/CIF-dictionaries/cif_core.dic'
dictionary named 'cif_core.dic' version 2.4.1 from 2010-06-29.

Automatic conversion script
Id: cif_fix_enum 1527 2010-12-29 10:47:43Z saulius 
;
_cod_original_cell_volume 9725.8(11)
_cod_original_sg_symbol_H-M 'C 2/c'
_cod_database_code 4301262

loop_
_symmetry_equiv_pos_as_xyz
'x, y, z'
'-x, y, -z+1/2'
'x+1/2, y+1/2, z'
'-x+1/2, y+1/2, -z+1/2'
'-x, -y, -z'
'x, -y, z-1/2'
'-x+1/2, -y+1/2, -z'
'x+1/2, -y+1/2, z-1/2'

loop_
_atom_site_label
_atom_site_type_symbol
_atom_site_fract_x
_atom_site_fract_y
_atom_site_fract_z
_atom_site_U_iso_or_equiv
_atom_site_adp_type
_atom_site_occupancy
_atom_site_symmetry_multiplicity
_atom_site_calc_flag
_atom_site_refinement_flags
_atom_site_disorder_assembly
_atom_site_disorder_group
Sb1 Sb 0.0000 0.12857(11) 0.2500 0.0179(3) Uani 1 2 d SD . .
Sb2 Sb 0.00705(4) -0.25174(8) 0.11472(6) 0.0173(2) Uani 1 1 d D . .
W1 W 0.18681(2) -0.05451(5) 0.41997(3) 0.01875(16) Uani 1 1 d . . .
W2 W 0.19002(2) -0.27168(5) 0.34289(3) 0.01845(16) Uani 1 1 d . . .
W3 W 0.19460(2) -0.05569(5) 0.26618(3) 0.01891(17) Uani 1 1 d . . .
W4 W 0.10226(2) 0.10212(5) 0.22230(3) 0.01727(16) Uani 1 1 d . . .
W5 W 0.09469(2) 0.10130(5) 0.37489(3) 0.01838(16) Uani 1 1 d . . .
W6 W 0.09002(2) -0.13518(5) 0.45598(3) 0.01609(16) Uani 1 1 d . . .
W7 W 0.09236(2) -0.34630(5) 0.37759(3) 0.01672(16) Uani 1 1 d . . .
W8 W 0.10294(2) -0.34540(5) 0.21084(3) 0.01758(16) Uani 1 1 d . . .
W9 W 0.10604(2) -0.13139(5) 0.13664(3) 0.01655(16) Uani 1 1 d . . .
Cs1 Cs -0.00921(8) -0.05582(18) -0.05846(12) 0.0273(5) Uani 0.50 1 d P . .
Cs2 Cs 0.18445(4) 0.08241(12) 0.10573(6) 0.0374(3) Uani 1 1 d . . .
Cs3 Cs 0.13196(8) -0.36821(18) 0.59376(12) 0.0301(6) Uani 0.50 1 d P . .
Cs4 Cs 0.30993(18) 0.0223(5) 0.5451(3) 0.0422(16) Uani 0.23 1 d P . .
Cs5 Cs 0.18839(19) 0.2274(5) 0.5028(3) 0.0308(14) Uani 0.20 1 d P . .
Cs6 Cs 0.3142(3) -0.0513(7) 0.2161(6) 0.047(3) Uani 0.15 1 d P . .
Cs7 Cs 0.1287(3) -0.6185(9) 0.5239(4) 0.061(3) Uani 0.17 1 d P . .
P1 P 0.10240(12) -0.1258(3) 0.29836(19) 0.0098(8) Uani 1 1 d . . .
C1 C 0.0000 0.2818(12) 0.2500 0.022(5) Uiso 1 2 d SD . .
C2 C 0.0357(7) 0.3363(15) 0.2572(9) 0.030(4) Uiso 1 1 d D . .
H2 H 0.0608 0.3033 0.2613 0.035 Uiso 1 1 calc R . .
C3 C 0.0351(6) 0.4354(15) 0.2585(9) 0.028(4) Uiso 1 1 d D . .
H3 H 0.0602 0.4694 0.2657 0.034 Uiso 1 1 calc R . .
C4 C 0.0000 0.489(2) 0.2500 0.031(6) Uiso 1 2 d SD . .
H4 H 0.0000 0.5580 0.2500 0.037 Uiso 1 2 calc SR . .
C5 C 0.0059(7) -0.3226(16) 0.0261(8) 0.057(4) Uiso 1 1 d GD . .
C6 C 0.0338(7) -0.2976(18) -0.0089(11) 0.057(4) Uiso 0.60 1 d PG . .
H6 H 0.0552 -0.2531 0.0084 0.068 Uiso 0.60 1 calc PR . .
C7 C 0.0306(7) -0.3378(19) -0.0690(10) 0.057(4) Uiso 0.60 1 d PG . .
H7 H 0.0497 -0.3207 -0.0928 0.068 Uiso 0.60 1 calc PR . .
C8 C -0.0006(7) -0.4029(16) -0.0942(7) 0.057(4) Uiso 1 1 d G . .
H8 H -0.0028 -0.4303 -0.1352 0.068 Uiso 1 1 calc R . .
C9 C -0.0286(7) -0.4279(18) -0.0593(11) 0.057(4) Uiso 0.60 1 d PG . .
H9 H -0.0499 -0.4724 -0.0765 0.068 Uiso 0.60 1 calc PR . .
C10 C -0.0254(7) -0.3878(19) 0.0009(10) 0.057(4) Uiso 0.60 1 d PG . .
H10 H -0.0445 -0.4049 0.0247 0.068 Uiso 0.60 1 calc PR . .
O1T O 0.2209(4) -0.0134(10) 0.4869(6) 0.027(3) Uiso 1 1 d . . .
O2T O 0.2253(4) -0.3618(9) 0.3619(6) 0.023(3) Uiso 1 1 d . . .
O3T O 0.2339(4) -0.0103(10) 0.2374(6) 0.026(3) Uiso 1 1 d . . .
O4T O 0.1143(4) 0.1965(10) 0.1784(6) 0.025(3) Uiso 1 1 d . . .
O5T O 0.1025(4) 0.1950(9) 0.4286(6) 0.023(3) Uiso 1 1 d . . .
O6A O 0.0345(4) -0.1560(9) 0.4307(6) 0.017(2) Uiso 1 1 d . . .
O6T O 0.0954(4) -0.1192(9) 0.5364(6) 0.021(3) Uiso 1 1 d . . .
O7T O 0.1008(4) -0.4624(10) 0.4077(6) 0.027(3) Uiso 1 1 d . . .
O7A O 0.0366(4) -0.3381(9) 0.3675(6) 0.017(2) Uiso 1 1 d . . .
O8T O 0.1152(4) -0.4623(9) 0.1908(6) 0.025(3) Uiso 1 1 d . . .
O9T O 0.1195(4) -0.1075(9) 0.0670(6) 0.024(3) Uiso 1 1 d . . .
O1S1 O 0.0400(4) 0.1198(9) 0.3363(6) 0.018(3) Uiso 1 1 d . . .
O1P1 O 0.1504(4) -0.1254(8) 0.3225(5) 0.015(2) Uiso 1 1 d . . .
O1S2 O 0.0484(4) -0.3395(9) 0.1677(6) 0.019(3) Uiso 1 1 d . . .
O12 O 0.2107(4) -0.1828(10) 0.4136(6) 0.028(3) Uiso 1 1 d . . .
O13 O 0.2140(4) -0.0175(9) 0.3552(6) 0.021(3) Uiso 1 1 d . . .
O15 O 0.1508(4) 0.0488(9) 0.3964(6) 0.018(3) Uiso 1 1 d . . .
O16 O 0.1477(4) -0.1145(8) 0.4551(6) 0.018(3) Uiso 1 1 d . . .
O2S1 O 0.0472(4) 0.1206(9) 0.2072(6) 0.022(3) Uiso 1 1 d . . .
O2P1 O 0.0885(4) -0.0196(8) 0.2919(5) 0.015(2) Uiso 1 1 d . . .
O2S2 O 0.0507(4) -0.1557(9) 0.1054(6) 0.021(3) Uiso 1 1 d . . .
O23 O 0.2161(4) -0.1842(10) 0.2939(6) 0.027(3) Uiso 1 1 d . . .
O27 O 0.1488(4) -0.3162(9) 0.3819(6) 0.018(3) Uiso 1 1 d . . .
O28 O 0.1572(4) -0.3151(9) 0.2652(6) 0.021(3) Uiso 1 1 d . . .
O3P1 O 0.0915(4) -0.1803(8) 0.2341(6) 0.017(2) Uiso 1 1 d . . .
O3S1 O 0.0000 -0.0128(13) 0.2500 0.022(4) Uiso 1 2 d S . .
O34 O 0.1574(4) 0.0485(9) 0.2541(6) 0.020(3) Uiso 1 1 d . . .
O39 O 0.1597(4) -0.1123(8) 0.1948(6) 0.017(2) Uiso 1 1 d . . .
O4P1 O 0.0853(4) -0.1809(8) 0.3481(5) 0.016(2) Uiso 1 1 d . . .
O4S2 O 0.0060(5) -0.1823(11) 0.1918(7) 0.036(3) Uiso 1 1 d . . .
O45 O 0.1102(4) 0.1629(9) 0.3039(6) 0.024(3) Uiso 1 1 d . . .
O49 O 0.0958(4) -0.0028(9) 0.1622(6) 0.018(2) Uiso 1 1 d . . .
O56 O 0.0826(4) -0.0058(9) 0.4238(6) 0.018(3) Uiso 1 1 d . . .
O67 O 0.1009(4) -0.2703(9) 0.4562(6) 0.019(3) Uiso 1 1 d . . .
O78 O 0.0880(4) -0.3666(9) 0.2902(6) 0.022(3) Uiso 1 1 d . . .
O89 O 0.1180(4) -0.2692(9) 0.1470(6) 0.022(3) Uiso 1 1 d . . .
O1W O 0.0958(6) -0.3688(14) 0.5867(10) 0.058(5) Uiso 1 1 d . . .
O2W O 0.2016(5) 0.2941(13) 0.0317(9) 0.048(4) Uiso 1 1 d . . .
O3W O 0.2125(7) 0.3018(17) 0.6631(11) 0.074(6) Uiso 1 1 d . . .
O4W O 0.2984(8) -0.2355(19) 0.3075(12) 0.087(7) Uiso 1 1 d . . .
O5W O 0.2972(8) -0.2804(19) 0.1704(12) 0.085(7) Uiso 1 1 d . . .
O6W O 0.3668(10) 0.136(2) 0.6403(16) 0.043(8) Uiso 0.50 1 d P . .
O7W O 0.2031(11) -0.522(3) 0.6165(17) 0.047(8) Uiso 0.50 1 d P . .

loop_
_atom_site_aniso_label
_atom_site_aniso_U_11
_atom_site_aniso_U_22
_atom_site_aniso_U_33
_atom_site_aniso_U_23
_atom_site_aniso_U_13
_atom_site_aniso_U_12
Sb1 0.0148(8) 0.0127(7) 0.0268(9) 0.000 0.0059(7) 0.000
Sb2 0.0152(6) 0.0195(6) 0.0180(6) 0.0001(4) 0.0055(5) -0.0001(4)
W1 0.0124(4) 0.0237(4) 0.0188(3) 0.0004(3) 0.0012(3) -0.0012(3)
W2 0.0119(3) 0.0225(4) 0.0208(4) 0.0037(3) 0.0036(3) 0.0030(3)
W3 0.0119(4) 0.0237(4) 0.0216(4) 0.0032(3) 0.0051(3) -0.0003(3)
W4 0.0140(4) 0.0174(3) 0.0210(4) 0.0024(3) 0.0054(3) -0.0011(3)
W5 0.0185(4) 0.0164(3) 0.0201(4) -0.0017(3) 0.0044(3) 0.0003(3)
W6 0.0137(4) 0.0210(4) 0.0134(3) -0.0004(3) 0.0029(3) -0.0006(3)
W7 0.0147(4) 0.0163(3) 0.0198(3) 0.0029(3) 0.0054(3) 0.0017(3)
W8 0.0158(4) 0.0174(3) 0.0197(3) 0.0003(3) 0.0047(3) 0.0024(3)
W9 0.0144(4) 0.0208(4) 0.0154(3) 0.0013(3) 0.0056(3) -0.0010(3)
Cs1 0.0257(13) 0.0325(13) 0.0268(12) 0.0026(10) 0.0122(10) -0.0005(10)
Cs2 0.0239(7) 0.0612(9) 0.0244(6) 0.0112(6) 0.0005(5) -0.0128(6)
Cs3 0.0361(15) 0.0279(13) 0.0290(13) 0.0064(10) 0.0130(11) 0.0029(11)
Cs4 0.016(3) 0.043(4) 0.061(4) 0.014(3) -0.003(3) -0.001(2)
Cs5 0.019(3) 0.034(3) 0.035(3) -0.010(3) -0.001(3) -0.011(3)
Cs6 0.013(4) 0.034(5) 0.093(9) -0.006(5) 0.010(5) -0.003(4)
Cs7 0.065(7) 0.086(8) 0.023(4) 0.024(4) -0.008(4) -0.040(6)
P1 0.0058(19) 0.0109(19) 0.0126(19) 0.0013(15) 0.0018(15) 0.0001(15)

loop_
_atom_type_symbol
_atom_type_description
_atom_type_scat_dispersion_real
_atom_type_scat_dispersion_imag
_atom_type_scat_source
C C 0.0033 0.0016 'International Tables Vol C Tables 4.2.6.8 and 6.1.1.4'
H H 0.0000 0.0000 'International Tables Vol C Tables 4.2.6.8 and 6.1.1.4'
O O 0.0106 0.0060 'International Tables Vol C Tables 4.2.6.8 and 6.1.1.4'
P P 0.1023 0.0942 'International Tables Vol C Tables 4.2.6.8 and 6.1.1.4'
Sb Sb -0.5866 1.5461 'International Tables Vol C Tables 4.2.6.8 and 6.1.1.4'
Cs Cs -0.3680 2.1192 'International Tables Vol C Tables 4.2.6.8 and 6.1.1.4'
W W -0.8490 6.8722 'International Tables Vol C Tables 4.2.6.8 and 6.1.1.4'

loop_
_geom_angle_atom_site_label_1
_geom_angle_atom_site_label_2
_geom_angle_atom_site_label_3
_geom_angle
_geom_angle_site_symmetry_1
_geom_angle_site_symmetry_3
_geom_angle_publ_flag
O3S1 Sb1 O1S1 86.6(3) . . ?
O3S1 Sb1 O1S1 86.6(3) . 2 ?
O1S1 Sb1 O1S1 173.2(7) . 2 ?
O3S1 Sb1 O2S1 86.9(4) . 2 ?
O1S1 Sb1 O2S1 90.2(5) . 2 ?
O1S1 Sb1 O2S1 89.4(5) 2 2 ?
O3S1 Sb1 O2S1 86.9(4) . . ?
O1S1 Sb1 O2S1 89.4(5) . . ?
O1S1 Sb1 O2S1 90.2(5) 2 . ?
O2S1 Sb1 O2S1 173.8(7) 2 . ?
O3S1 Sb1 C1 180.000(2) . . ?
O1S1 Sb1 C1 93.4(3) . . ?
O1S1 Sb1 C1 93.4(3) 2 . ?
O2S1 Sb1 C1 93.1(4) 2 . ?
O2S1 Sb1 C1 93.1(4) . . ?
O3S1 Sb1 Cs1 76.75(4) . 6_556 ?
O1S1 Sb1 Cs1 45.2(3) . 6_556 ?
O1S1 Sb1 Cs1 132.7(3) 2 6_556 ?
O2S1 Sb1 Cs1 46.3(4) 2 6_556 ?
O2S1 Sb1 Cs1 131.8(4) . 6_556 ?
C1 Sb1 Cs1 103.25(4) . 6_556 ?
O3S1 Sb1 Cs1 76.75(4) . 5 ?
O1S1 Sb1 Cs1 132.6(3) . 5 ?
O1S1 Sb1 Cs1 45.2(3) 2 5 ?
O2S1 Sb1 Cs1 131.8(4) 2 5 ?
O2S1 Sb1 Cs1 46.3(4) . 5 ?
C1 Sb1 Cs1 103.25(4) . 5 ?
Cs1 Sb1 Cs1 153.49(8) 6_556 5 ?
O4S2 Sb2 O1S2 87.6(6) . . ?
O4S2 Sb2 O6A 86.8(6) . 2 ?
O1S2 Sb2 O6A 174.3(5) . 2 ?
O4S2 Sb2 O7A 87.4(6) . 2 ?
O1S2 Sb2 O7A 89.1(5) . 2 ?
O6A Sb2 O7A 90.9(5) 2 2 ?
O4S2 Sb2 O2S2 86.2(6) . . ?
O1S2 Sb2 O2S2 91.0(5) . . ?
O6A Sb2 O2S2 88.4(5) 2 . ?
O7A Sb2 O2S2 173.6(5) 2 . ?
O4S2 Sb2 C5 176.7(8) . . ?
O1S2 Sb2 C5 95.7(7) . . ?
O6A Sb2 C5 89.9(7) 2 . ?
O7A Sb2 C5 92.9(7) 2 . ?
O2S2 Sb2 C5 93.5(7) . . ?
O4S2 Sb2 Cs1 76.8(5) . 5 ?
O1S2 Sb2 Cs1 133.1(4) . 5 ?
O6A Sb2 Cs1 45.0(3) 2 5 ?
O7A Sb2 Cs1 133.0(3) 2 5 ?
O2S2 Sb2 Cs1 44.7(4) . 5 ?
C5 Sb2 Cs1 100.6(6) . 5 ?
O4S2 Sb2 Cs1 113.5(5) . . ?
O1S2 Sb2 Cs1 139.7(4) . . ?
O6A Sb2 Cs1 43.6(3) 2 . ?
O7A Sb2 Cs1 124.1(3) 2 . ?
O2S2 Sb2 Cs1 58.6(4) . . ?
C5 Sb2 Cs1 63.6(6) . . ?
Cs1 Sb2 Cs1 37.78(6) 5 . ?
O1T W1 O15 104.3(6) . . ?
O1T W1 O16 101.6(6) . . ?
O15 W1 O16 87.8(5) . . ?
O1T W1 O13 100.6(6) . . ?
O15 W1 O13 89.9(5) . . ?
O16 W1 O13 157.5(5) . . ?
O1T W1 O12 98.5(6) . . ?
O15 W1 O12 157.2(5) . . ?
O16 W1 O12 88.9(5) . . ?
O13 W1 O12 84.5(5) . . ?
O1T W1 O1P1 169.2(5) . . ?
O15 W1 O1P1 84.3(5) . . ?
O16 W1 O1P1 85.0(5) . . ?
O13 W1 O1P1 72.5(5) . . ?
O12 W1 O1P1 72.9(5) . . ?
O1T W1 Cs2 50.6(5) . 6_556 ?
O15 W1 Cs2 100.0(4) . 6_556 ?
O16 W1 Cs2 51.0(4) . 6_556 ?
O13 W1 Cs2 151.0(4) . 6_556 ?
O12 W1 Cs2 95.4(4) . 6_556 ?
O1P1 W1 Cs2 135.2(3) . 6_556 ?
O1T W1 Cs5 53.8(5) . . ?
O15 W1 Cs5 50.6(4) . . ?
O16 W1 Cs5 99.5(4) . . ?
O13 W1 Cs5 96.2(4) . . ?
O12 W1 Cs5 152.0(4) . . ?
O1P1 W1 Cs5 134.1(3) . . ?
Cs2 W1 Cs5 70.68(10) 6_556 . ?
O1T W1 Cs4 23.2(5) . . ?
O15 W1 Cs4 116.0(4) . . ?
O16 W1 Cs4 120.2(4) . . ?
O13 W1 Cs4 80.7(4) . . ?
O12 W1 Cs4 85.0(4) . . ?
O1P1 W1 Cs4 146.4(3) . . ?
Cs2 W1 Cs4 70.46(10) 6_556 . ?
Cs5 W1 Cs4 67.70(12) . . ?
O2T W2 O28 102.6(6) . . ?
O2T W2 O27 102.1(6) . . ?
O28 W2 O27 87.4(5) . . ?
O2T W2 O23 101.1(6) . . ?
O28 W2 O23 87.6(6) . . ?
O27 W2 O23 156.7(5) . . ?
O2T W2 O12 99.5(6) . . ?
O28 W2 O12 157.7(6) . . ?
O27 W2 O12 91.0(5) . . ?
O23 W2 O12 85.3(6) . . ?
O2T W2 O1P1 169.8(5) . . ?
O28 W2 O1P1 85.1(5) . . ?
O27 W2 O1P1 84.8(5) . . ?
O23 W2 O1P1 72.2(5) . . ?
O12 W2 O1P1 72.6(5) . . ?
O2T W2 Cs6 49.9(5) . 4_545 ?
O28 W2 Cs6 56.4(4) . 4_545 ?
O27 W2 Cs6 82.0(4) . 4_545 ?
O23 W2 Cs6 113.5(4) . 4_545 ?
O12 W2 Cs6 145.2(4) . 4_545 ?
O1P1 W2 Cs6 139.6(3) . 4_545 ?
O2T W2 Cs4 50.6(5) . 7_546 ?
O28 W2 Cs4 100.1(4) . 7_546 ?
O27 W2 Cs4 51.6(4) . 7_546 ?
O23 W2 Cs4 151.6(4) . 7_546 ?
O12 W2 Cs4 96.2(4) . 7_546 ?
O1P1 W2 Cs4 135.4(3) . 7_546 ?
Cs6 W2 Cs4 53.2(2) 4_545 7_546 ?
O3T W3 O39 104.0(6) . . ?
O3T W3 O34 103.2(6) . . ?
O39 W3 O34 86.0(5) . . ?
O3T W3 O23 100.0(6) . . ?
O39 W3 O23 89.7(5) . . ?
O34 W3 O23 156.8(6) . . ?
O3T W3 O13 98.9(6) . . ?
O39 W3 O13 157.0(5) . . ?
O34 W3 O13 89.3(5) . . ?
O23 W3 O13 85.8(5) . . ?
O3T W3 O1P1 169.3(5) . . ?
O39 W3 O1P1 84.5(5) . . ?
O34 W3 O1P1 83.7(5) . . ?
O23 W3 O1P1 73.2(5) . . ?
O13 W3 O1P1 72.6(5) . . ?
O3T W3 Cs2 53.9(4) . . ?
O39 W3 Cs2 64.1(4) . . ?
O34 W3 Cs2 66.1(4) . . ?
O23 W3 Cs2 131.4(4) . . ?
O13 W3 Cs2 133.3(4) . . ?
O1P1 W3 Cs2 136.8(3) . . ?
O3T W3 Cs6 22.0(5) . . ?
O39 W3 Cs6 103.7(4) . . ?
O34 W3 Cs6 125.2(4) . . ?
O23 W3 Cs6 78.0(4) . . ?
O13 W3 Cs6 97.3(4) . . ?
O1P1 W3 Cs6 150.0(3) . . ?
Cs2 W3 Cs6 70.46(16) . . ?
O4T W4 O2S1 99.6(6) . . ?
O4T W4 O45 100.6(6) . . ?
O2S1 W4 O45 90.8(6) . . ?
O4T W4 O49 101.2(6) . . ?
O2S1 W4 O49 92.2(5) . . ?
O45 W4 O49 157.2(5) . . ?
O4T W4 O34 98.1(6) . . ?
O2S1 W4 O34 162.3(5) . . ?
O45 W4 O34 86.0(5) . . ?
O49 W4 O34 84.2(5) . . ?
O4T W4 O2P1 174.4(5) . . ?
O2S1 W4 O2P1 82.0(5) . . ?
O45 W4 O2P1 74.0(5) . . ?
O49 W4 O2P1 84.0(5) . . ?
O34 W4 O2P1 80.4(5) . . ?
O4T W4 Cs1 83.0(4) . 5 ?
O2S1 W4 Cs1 48.9(4) . 5 ?
O45 W4 Cs1 139.2(4) . 5 ?
O49 W4 Cs1 51.1(4) . 5 ?
O34 W4 Cs1 134.1(4) . 5 ?
O2P1 W4 Cs1 102.0(3) . 5 ?
O4T W4 Cs2 55.4(4) . . ?
O2S1 W4 Cs2 134.3(4) . . ?
O45 W4 Cs2 128.1(4) . . ?
O49 W4 Cs2 61.8(4) . . ?
O34 W4 Cs2 58.2(4) . . ?
O2P1 W4 Cs2 126.8(3) . . ?
Cs1 W4 Cs2 87.49(4) 5 . ?
O5T W5 O1S1 100.2(6) . . ?
O5T W5 O56 102.6(6) . . ?
O1S1 W5 O56 91.6(5) . . ?
O5T W5 O45 100.7(6) . . ?
O1S1 W5 O45 91.0(5) . . ?
O56 W5 O45 155.7(5) . . ?
O5T W5 O15 97.5(6) . . ?
O1S1 W5 O15 162.3(5) . . ?
O56 W5 O15 85.1(5) . . ?
O45 W5 O15 85.1(5) . . ?
O5T W5 O2P1 173.0(5) . . ?
O1S1 W5 O2P1 82.1(5) . . ?
O56 W5 O2P1 83.9(5) . . ?
O45 W5 O2P1 72.5(5) . . ?
O15 W5 O2P1 80.3(4) . . ?
O5T W5 Cs5 41.4(4) . . ?
O1S1 W5 Cs5 141.3(4) . . ?
O56 W5 Cs5 100.8(4) . . ?
O45 W5 Cs5 92.1(4) . . ?
O15 W5 Cs5 56.3(4) . . ?
O2P1 W5 Cs5 135.3(3) . . ?
O5T W5 Cs1 83.2(4) . 6_556 ?
O1S1 W5 Cs1 48.7(4) . 6_556 ?
O56 W5 Cs1 51.7(4) . 6_556 ?
O45 W5 Cs1 139.1(4) . 6_556 ?
O15 W5 Cs1 135.2(3) . 6_556 ?
O2P1 W5 Cs1 103.1(3) . 6_556 ?
Cs5 W5 Cs1 114.60(10) . 6_556 ?
O6T W6 O6A 99.7(6) . . ?
O6T W6 O67 98.6(5) . . ?
O6A W6 O67 91.9(5) . . ?
O6T W6 O56 103.0(5) . . ?
O6A W6 O56 90.0(5) . . ?
O67 W6 O56 157.7(5) . . ?
O6T W6 O16 97.4(6) . . ?
O6A W6 O16 162.8(5) . . ?
O67 W6 O16 87.0(5) . . ?
O56 W6 O16 84.7(5) . . ?
O6T W6 O4P1 171.8(5) . . ?
O6A W6 O4P1 81.3(5) . . ?
O67 W6 O4P1 73.2(5) . . ?
O56 W6 O4P1 85.1(5) . . ?
O16 W6 O4P1 82.0(4) . . ?
O6T W6 Cs2 45.2(4) . 6_556 ?
O6A W6 Cs2 144.9(4) . 6_556 ?
O67 W6 Cs2 93.3(4) . 6_556 ?
O56 W6 Cs2 97.9(4) . 6_556 ?
O16 W6 Cs2 52.3(3) . 6_556 ?
O4P1 W6 Cs2 133.3(3) . 6_556 ?
O6T W6 Cs1 48.3(4) . 2 ?
O6A W6 Cs1 55.3(4) . 2 ?
O67 W6 Cs1 114.7(4) . 2 ?
O56 W6 Cs1 84.4(4) . 2 ?
O16 W6 Cs1 139.9(3) . 2 ?
O4P1 W6 Cs1 135.2(3) . 2 ?
Cs2 W6 Cs1 91.36(4) 6_556 2 ?
O6T W6 Cs1 83.3(4) . 6_556 ?
O6A W6 Cs1 48.4(4) . 6_556 ?
O67 W6 Cs1 139.5(4) . 6_556 ?
O56 W6 Cs1 50.2(4) . 6_556 ?
O16 W6 Cs1 133.1(3) . 6_556 ?
O4P1 W6 Cs1 103.1(3) . 6_556 ?
Cs2 W6 Cs1 114.43(4) 6_556 6_556 ?
Cs1 W6 Cs1 40.81(7) 2 6_556 ?
O6T W6 Cs3 57.6(4) . . ?
O6A W6 Cs3 103.2(4) . . ?
O67 W6 Cs3 41.4(4) . . ?
O56 W6 Cs3 157.8(4) . . ?
O16 W6 Cs3 87.2(3) . . ?
O4P1 W6 Cs3 114.2(3) . . ?
Cs2 W6 Cs3 61.18(4) 6_556 . ?
Cs1 W6 Cs3 88.54(5) 2 . ?
Cs1 W6 Cs3 128.84(5) 6_556 . ?
O7T W7 O7A 99.9(6) . . ?
O7T W7 O78 102.1(6) . . ?
O7A W7 O78 93.4(5) . . ?
O7T W7 O27 96.1(6) . . ?
O7A W7 O27 163.8(5) . . ?
O78 W7 O27 85.2(5) . . ?
O7T W7 O67 100.8(6) . . ?
O7A W7 O67 90.1(5) . . ?
O78 W7 O67 155.8(5) . . ?
O27 W7 O67 84.8(5) . . ?
O7T W7 O4P1 173.3(5) . . ?
O7A W7 O4P1 82.9(5) . . ?
O78 W7 O4P1 83.8(5) . . ?
O27 W7 O4P1 80.9(4) . . ?
O67 W7 O4P1 73.0(5) . . ?
O7T W7 Cs4 42.1(5) . 7_546 ?
O7A W7 Cs4 141.5(4) . 7_546 ?
O78 W7 Cs4 100.5(4) . 7_546 ?
O27 W7 Cs4 54.2(4) . 7_546 ?
O67 W7 Cs4 91.3(4) . 7_546 ?
O4P1 W7 Cs4 134.0(3) . 7_546 ?
O8T W8 O1S2 100.6(6) . . ?
O8T W8 O89 101.7(6) . . ?
O1S2 W8 O89 91.2(5) . . ?
O8T W8 O78 102.4(6) . . ?
O1S2 W8 O78 90.5(5) . . ?
O89 W8 O78 155.1(5) . . ?
O8T W8 O28 95.6(6) . . ?
O1S2 W8 O28 163.8(5) . . ?
O89 W8 O28 86.7(5) . . ?
O78 W8 O28 84.8(5) . . ?
O8T W8 O3P1 174.4(5) . . ?
O1S2 W8 O3P1 82.6(5) . . ?
O89 W8 O3P1 73.5(5) . . ?
O78 W8 O3P1 82.1(5) . . ?
O28 W8 O3P1 81.4(5) . . ?
O8T W8 Cs6 42.7(5) . 4_545 ?
O1S2 W8 Cs6 137.9(4) . 4_545 ?
O89 W8 Cs6 112.7(4) . 4_545 ?
O78 W8 Cs6 81.6(4) . 4_545 ?
O28 W8 Cs6 56.7(4) . 4_545 ?
O3P1 W8 Cs6 136.1(3) . 4_545 ?
O8T W8 Cs7 63.3(5) . 6_545 ?
O1S2 W8 Cs7 86.5(4) . 6_545 ?
O89 W8 Cs7 40.4(4) . 6_545 ?
O78 W8 Cs7 164.4(4) . 6_545 ?
O28 W8 Cs7 102.0(4) . 6_545 ?
O3P1 W8 Cs7 112.6(3) . 6_545 ?
Cs6 W8 Cs7 90.4(2) 4_545 6_545 ?
O9T W9 O2S2 100.1(6) . . ?
O9T W9 O49 100.7(6) . . ?
O2S2 W9 O49 91.9(5) . . ?
O9T W9 O89 101.3(6) . . ?
O2S2 W9 O89 91.8(5) . . ?
O49 W9 O89 156.6(5) . . ?
O9T W9 O39 97.8(6) . . ?
O2S2 W9 O39 162.1(5) . . ?
O49 W9 O39 84.1(5) . . ?
O89 W9 O39 85.4(5) . . ?
O9T W9 O3P1 173.8(5) . . ?
O2S2 W9 O3P1 82.2(5) . . ?
O49 W9 O3P1 84.9(5) . . ?
O89 W9 O3P1 72.8(5) . . ?
O39 W9 O3P1 80.1(5) . . ?
O9T W9 Cs2 53.1(4) . . ?
O2S2 W9 Cs2 134.5(4) . . ?
O49 W9 Cs2 63.9(4) . . ?
O89 W9 Cs2 126.0(4) . . ?
O39 W9 Cs2 58.3(3) . . ?
O3P1 W9 Cs2 128.8(3) . . ?
O9T W9 Cs1 83.0(4) . 5 ?
O2S2 W9 Cs1 48.7(4) . 5 ?
O49 W9 Cs1 51.0(4) . 5 ?
O89 W9 Cs1 140.1(4) . 5 ?
O39 W9 Cs1 133.8(3) . 5 ?
O3P1 W9 Cs1 102.7(3) . 5 ?
Cs2 W9 Cs1 88.50(4) . 5 ?
O9T W9 Cs7 62.5(5) . 6_545 ?
O2S2 W9 Cs7 87.4(4) . 6_545 ?
O49 W9 Cs7 162.7(4) . 6_545 ?
O89 W9 Cs7 40.6(4) . 6_545 ?
O39 W9 Cs7 101.5(4) . 6_545 ?
O3P1 W9 Cs7 112.1(3) . 6_545 ?
Cs2 W9 Cs7 104.96(19) . 6_545 ?
Cs1 W9 Cs7 118.70(13) 5 6_545 ?
Cs1 Cs1 O6T 91.4(2) 5 2 ?
Cs1 Cs1 O1S1 135.7(3) 5 6 ?
O6T Cs1 O1S1 132.4(3) 2 6 ?
Cs1 Cs1 O2S2 77.8(2) 5 5 ?
O6T Cs1 O2S2 86.9(3) 2 5 ?
O1S1 Cs1 O2S2 106.1(3) 6 5 ?
Cs1 Cs1 O2S1 161.8(3) 5 5 ?
O6T Cs1 O2S1 85.2(3) 2 5 ?
O1S1 Cs1 O2S1 52.3(3) 6 5 ?
O2S2 Cs1 O2S1 84.1(3) 5 5 ?
Cs1 Cs1 O6A 65.8(2) 5 6 ?
O6T Cs1 O6A 134.0(3) 2 6 ?
O1S1 Cs1 O6A 82.6(3) 6 6 ?
O2S2 Cs1 O6A 50.7(3) 5 6 ?
O2S1 Cs1 O6A 104.2(3) 5 6 ?
Cs1 Cs1 O49 115.5(2) 5 5 ?
O6T Cs1 O49 58.5(3) 2 5 ?
O1S1 Cs1 O49 96.4(3) 6 5 ?
O2S2 Cs1 O49 48.3(3) 5 5 ?
O2S1 Cs1 O49 48.1(3) 5 5 ?
O6A Cs1 O49 94.5(3) 6 5 ?
Cs1 Cs1 O56 87.5(2) 5 6 ?
O6T Cs1 O56 177.7(3) 2 6 ?
O1S1 Cs1 O56 48.4(3) 6 6 ?
O2S2 Cs1 O56 94.8(3) 5 6 ?
O2S1 Cs1 O56 96.4(3) 5 6 ?
O6A Cs1 O56 47.1(3) 6 6 ?
O49 Cs1 O56 123.8(3) 5 6 ?
Cs1 Cs1 O6A 62.8(2) 5 2 ?
O6T Cs1 O6A 49.0(3) 2 2 ?
O1S1 Cs1 O6A 137.6(3) 6 2 ?
O2S2 Cs1 O6A 116.0(3) 5 2 ?
O2S1 Cs1 O6A 125.0(3) 5 2 ?
O6A Cs1 O6A 128.64(19) 6 2 ?
O49 Cs1 O6A 106.9(3) 5 2 ?
O56 Cs1 O6A 128.8(3) 6 2 ?
Cs1 Cs1 C6 103.6(3) 5 . ?
O6T Cs1 C6 91.4(4) 2 . ?
O1S1 Cs1 C6 74.1(4) 6 . ?
O2S2 Cs1 C6 177.9(4) 5 . ?
O2S1 Cs1 C6 94.4(4) 5 . ?
O6A Cs1 C6 131.4(4) 6 . ?
O49 Cs1 C6 129.6(3) 5 . ?
O56 Cs1 C6 86.9(4) 6 . ?
O6A Cs1 C6 63.7(4) 2 . ?
Cs1 Cs1 W6 72.31(9) 5 2 ?
O6T Cs1 W6 23.7(2) 2 2 ?
O1S1 Cs1 W6 146.8(2) 6 2 ?
O2S2 Cs1 W6 96.3(2) 5 2 ?
O2S1 Cs1 W6 107.7(2) 5 2 ?
O6A Cs1 W6 130.5(2) 6 2 ?
O49 Cs1 W6 80.3(2) 5 2 ?
O56 Cs1 W6 154.3(2) 6 2 ?
O6A Cs1 W6 26.8(2) 2 2 ?
C6 Cs1 W6 82.7(3) . 2 ?
Cs1 Cs1 W5 111.09(12) 5 6 ?
O6T Cs1 W5 153.2(2) 2 6 ?
O1S1 Cs1 W5 25.4(2) 6 6 ?
O2S2 Cs1 W5 111.2(2) 5 6 ?
O2S1 Cs1 W5 77.6(2) 5 6 ?
O6A Cs1 W5 70.9(2) 6 6 ?
O49 Cs1 W5 119.0(2) 5 6 ?
O56 Cs1 W5 26.7(2) 6 6 ?
O6A Cs1 W5 128.8(2) 2 6 ?
C6 Cs1 W5 69.9(3) . 6 ?
W6 Cs1 W5 152.49(7) 2 6 ?
O2T Cs2 O6T 151.6(3) 4 6 ?
O2T Cs2 O4W 68.3(5) 4 4 ?
O6T Cs2 O4W 100.5(5) 6 4 ?
O2T Cs2 O3T 67.4(3) 4 . ?
O6T Cs2 O3T 137.9(3) 6 . ?
O4W Cs2 O3T 78.4(5) 4 . ?
O2T Cs2 O16 108.5(3) 4 6 ?
O6T Cs2 O16 52.5(3) 6 6 ?
O4W Cs2 O16 118.3(5) 4 6 ?
O3T Cs2 O16 161.0(3) . 6 ?
O2T Cs2 O1T 72.7(3) 4 6 ?
O6T Cs2 O1T 100.3(3) 6 6 ?
O4W Cs2 O1T 131.5(5) 4 6 ?
O3T Cs2 O1T 111.8(3) . 6 ?
O16 Cs2 O1T 50.8(3) 6 6 ?
O2T Cs2 O9T 143.4(3) 4 . ?
O6T Cs2 O9T 60.0(3) 6 . ?
O4W Cs2 O9T 141.9(5) 4 . ?
O3T Cs2 O9T 94.9(3) . . ?
O16 Cs2 O9T 77.6(3) 6 . ?
O1T Cs2 O9T 86.0(3) 6 . ?
O2T Cs2 O2W 67.9(4) 4 . ?
O6T Cs2 O2W 83.7(4) 6 . ?
O4W Cs2 O2W 64.7(6) 4 . ?
O3T Cs2 O2W 129.8(4) . . ?
O16 Cs2 O2W 58.7(4) 6 . ?
O1T Cs2 O2W 74.7(4) 6 . ?
O9T Cs2 O2W 135.1(4) . . ?
O2T Cs2 O39 114.9(3) 4 . ?
O6T Cs2 O39 93.2(3) 6 . ?
O4W Cs2 O39 108.3(5) 4 . ?
O3T Cs2 O39 49.6(3) . . ?
O16 Cs2 O39 125.0(3) 6 . ?
O1T Cs2 O39 113.6(3) 6 . ?
O9T Cs2 O39 47.4(3) . . ?
O2W Cs2 O39 171.6(4) . . ?
O2T Cs2 O4T 122.2(3) 4 . ?
O6T Cs2 O4T 56.9(3) 6 . ?
O4W Cs2 O4T 54.4(5) 4 . ?
O3T Cs2 O4T 92.5(3) . . ?
O16 Cs2 O4T 104.7(3) 6 . ?
O1T Cs2 O4T 155.5(3) 6 . ?
O9T Cs2 O4T 88.9(3) . . ?
O2W Cs2 O4T 92.4(4) . . ?
O39 Cs2 O4T 79.3(3) . . ?
O2T Cs2 O34 106.6(3) 4 . ?
O6T Cs2 O34 91.4(3) 6 . ?
O4W Cs2 O34 67.1(5) 4 . ?
O3T Cs2 O34 48.8(3) . . ?
O16 Cs2 O34 143.6(3) 6 . ?
O1T Cs2 O34 154.3(3) 6 . ?
O9T Cs2 O34 80.2(3) . . ?
O2W Cs2 O34 129.7(4) . . ?
O39 Cs2 O34 42.3(3) . . ?
O4T Cs2 O34 46.3(3) . . ?
O2T Cs2 O49 148.2(3) 4 . ?
O6T Cs2 O49 55.3(3) 6 . ?
O4W Cs2 O49 95.9(5) 4 . ?
O3T Cs2 O49 82.7(3) . . ?
O16 Cs2 O49 103.3(3) 6 . ?
O1T Cs2 O49 131.7(3) 6 . ?
O9T Cs2 O49 46.0(3) . . ?
O2W Cs2 O49 131.6(4) . . ?
O39 Cs2 O49 42.0(3) . . ?
O4T Cs2 O49 45.6(3) . . ?
O34 Cs2 O49 42.0(3) . . ?
O1W Cs3 O4W 132.3(11) . 7_546 ?
O1W Cs3 O4T 75.2(10) . 6_556 ?
O4W Cs3 O4T 58.4(5) 7_546 6_556 ?
O1W Cs3 O7W 137.5(11) . . ?
O4W Cs3 O7W 76.8(8) 7_546 . ?
O4T Cs3 O7W 131.2(7) 6_556 . ?
O1W Cs3 O2W 142.8(10) . 6_556 ?
O4W Cs3 O2W 67.9(6) 7_546 6_556 ?
O4T Cs3 O2W 106.1(4) 6_556 6_556 ?
O7W Cs3 O2W 69.9(7) . 6_556 ?
O1W Cs3 O67 77.7(10) . . ?
O4W Cs3 O67 118.1(5) 7_546 . ?
O4T Cs3 O67 99.4(3) 6_556 . ?
O7W Cs3 O67 119.5(7) . . ?
O2W Cs3 O67 65.3(4) 6_556 . ?
O1W Cs3 O8T 75.3(10) . 6_546 ?
O4W Cs3 O8T 96.0(5) 7_546 6_546 ?
O4T Cs3 O8T 94.0(3) 6_556 6_546 ?
O7W Cs3 O8T 70.8(7) . 6_546 ?
O2W Cs3 O8T 140.0(4) 6_556 6_546 ?
O67 Cs3 O8T 145.6(3) . 6_546 ?
O1W Cs3 C9 14(3) . 2 ?
O4W Cs3 C9 143.8(12) 7_546 2 ?
O4T Cs3 C9 89(2) 6_556 2 ?
O7W Cs3 C9 125(3) . 2 ?
O2W Cs3 C9 143.0(9) 6_556 2 ?
O67 Cs3 C9 79.2(15) . 2 ?
O8T Cs3 C9 70(2) 6_546 2 ?
O1W Cs3 C10 25.6(14) . 2 ?
O4W Cs3 C10 152(2) 7_546 2 ?
O4T Cs3 C10 94.5(18) 6_556 2 ?
O7W Cs3 C10 130(2) . 2 ?
O2W Cs3 C10 121.3(13) 6_556 2 ?
O67 Cs3 C10 57.3(15) . 2 ?
O8T Cs3 C10 90.3(18) 6_546 2 ?
C9 Cs3 C10 22.0(9) 2 2 ?
O1W Cs3 O6T 73.5(10) . . ?
O4W Cs3 O6T 87.0(5) 7_546 . ?
O4T Cs3 O6T 54.1(3) 6_556 . ?
O7W Cs3 O6T 147.3(7) . . ?
O2W Cs3 O6T 77.7(4) 6_556 . ?
O67 Cs3 O6T 45.6(3) . . ?
O8T Cs3 O6T 140.0(3) 6_546 . ?
C9 Cs3 O6T 85(3) 2 . ?
C10 Cs3 O6T 71(2) 2 . ?
O1W Cs3 Cs7 90.7(10) . . ?
O4W Cs3 Cs7 129.7(5) 7_546 . ?
O4T Cs3 Cs7 159.4(3) 6_556 . ?
O7W Cs3 Cs7 53.0(7) . . ?
O2W Cs3 Cs7 94.3(4) 6_556 . ?
O67 Cs3 Cs7 92.1(3) . . ?
O8T Cs3 Cs7 67.4(3) 6_546 . ?
C9 Cs3 Cs7 77(2) 2 . ?
C10 Cs3 Cs7 77(2) 2 . ?
O6T Cs3 Cs7 136.7(2) . . ?
O1W Cs3 Cs6 108.1(10) . 7_546 ?
O4W Cs3 Cs6 51.3(5) 7_546 7_546 ?
O4T Cs3 Cs6 74.0(3) 6_556 7_546 ?
O7W Cs3 Cs6 62.5(7) . 7_546 ?
O2W Cs3 Cs6 107.9(4) 6_556 7_546 ?
O67 Cs3 Cs6 169.2(3) . 7_546 ?
O8T Cs3 Cs6 44.8(3) 6_546 7_546 ?
C9 Cs3 Cs6 108.7(11) 2 7_546 ?
C10 Cs3 Cs6 130.7(13) 2 7_546 ?
O6T Cs3 Cs6 126.3(2) . 7_546 ?
Cs7 Cs3 Cs6 96.8(2) . 7_546 ?
O6W Cs4 O1T 143.8(8) . . ?
O6W Cs4 O7T 58.3(7) . 7_546 ?
O1T Cs4 O7T 154.7(4) . 7_546 ?
O6W Cs4 Cs7 73.1(7) . 7_546 ?
O1T Cs4 Cs7 125.7(4) . 7_546 ?
O7T Cs4 Cs7 63.5(3) 7_546 7_546 ?
O6W Cs4 O27 89.3(7) . 7_546 ?
O1T Cs4 O27 108.7(4) . 7_546 ?
O7T Cs4 O27 49.8(3) 7_546 7_546 ?
Cs7 Cs4 O27 109.1(4) 7_546 7_546 ?
O6W Cs4 O2T 101.3(7) . 7_546 ?
O1T Cs4 O2T 71.4(4) . 7_546 ?
O7T Cs4 O2T 95.2(4) 7_546 7_546 ?
Cs7 Cs4 O2T 158.0(4) 7_546 7_546 ?
O27 Cs4 O2T 49.0(3) 7_546 7_546 ?
O6W Cs4 O7W 128.7(9) . 7_546 ?
O1T Cs4 O7W 72.8(7) . 7_546 ?
O7T Cs4 O7W 102.3(7) 7_546 7_546 ?
Cs7 Cs4 O7W 56.6(6) 7_546 7_546 ?
O27 Cs4 O7W 114.4(7) 7_546 7_546 ?
O2T Cs4 O7W 129.0(7) 7_546 7_546 ?
O6W Cs4 O2W 142.1(7) . 4_545 ?
O1T Cs4 O2W 70.9(4) . 4_545 ?
O7T Cs4 O2W 84.7(4) 7_546 4_545 ?
Cs7 Cs4 O2W 99.2(4) 7_546 4_545 ?
O27 Cs4 O2W 57.5(4) 7_546 4_545 ?
O2T Cs4 O2W 71.9(4) 7_546 4_545 ?
O7W Cs4 O2W 62.7(7) 7_546 4_545 ?
O6W Cs4 Cs5 68.8(7) . 7_556 ?
O1T Cs4 Cs5 96.8(3) . 7_556 ?
O7T Cs4 Cs5 105.6(3) 7_546 7_556 ?
Cs7 Cs4 Cs5 53.2(3) 7_546 7_556 ?
O27 Cs4 Cs5 154.5(3) 7_546 7_556 ?
O2T Cs4 Cs5 145.5(3) 7_546 7_556 ?
O7W Cs4 Cs5 73.4(6) 7_546 7_556 ?
O2W Cs4 Cs5 136.1(4) 4_545 7_556 ?
O6W Cs4 Cs6 51.2(7) . 6_556 ?
O1T Cs4 Cs6 103.2(3) . 6_556 ?
O7T Cs4 Cs6 84.2(3) 7_546 6_556 ?
Cs7 Cs4 Cs6 124.3(3) 7_546 6_556 ?
O27 Cs4 Cs6 73.0(3) 7_546 6_556 ?
O2T Cs4 Cs6 53.7(3) 7_546 6_556 ?
O7W Cs4 Cs6 172.2(6) 7_546 6_556 ?
O2W Cs4 Cs6 122.8(4) 4_545 6_556 ?
Cs5 Cs4 Cs6 100.8(3) 7_556 6_556 ?
O6W Cs4 W7 72.2(7) . 7_546 ?
O1T Cs4 W7 134.6(3) . 7_546 ?
O7T Cs4 W7 22.1(3) 7_546 7_546 ?
Cs7 Cs4 W7 82.9(3) 7_546 7_546 ?
O27 Cs4 W7 27.8(2) 7_546 7_546 ?
O2T Cs4 W7 75.1(3) 7_546 7_546 ?
O7W Cs4 W7 107.8(6) 7_546 7_546 ?
O2W Cs4 W7 70.0(3) 4_545 7_546 ?
Cs5 Cs4 W7 127.61(19) 7_556 7_546 ?
Cs6 Cs4 W7 79.77(18) 6_556 7_546 ?
O6W Cs4 W2 97.0(7) . 7_546 ?
O1T Cs4 W2 88.2(3) . 7_546 ?
O7T Cs4 W2 74.1(3) 7_546 7_546 ?
Cs7 Cs4 W2 135.3(3) 7_546 7_546 ?
O27 Cs4 W2 26.2(2) 7_546 7_546 ?
O2T Cs4 W2 22.8(2) 7_546 7_546 ?
O7W Cs4 W2 124.7(6) 7_546 7_546 ?
O2W Cs4 W2 62.0(3) 4_545 7_546 ?
Cs5 Cs4 W2 161.8(3) 7_556 7_546 ?
Cs6 Cs4 W2 60.97(18) 6_556 7_546 ?
W7 Cs4 W2 53.05(8) 7_546 7_546 ?
O5T Cs5 Cs7 65.6(3) . 1_565 ?
O5T Cs5 O15 51.1(3) . . ?
Cs7 Cs5 O15 116.7(3) 1_565 . ?
O5T Cs5 O9T 58.3(3) . 6_556 ?
Cs7 Cs5 O9T 74.1(3) 1_565 6_556 ?
O15 Cs5 O9T 75.3(3) . 6_556 ?
O5T Cs5 O3W 122.4(5) . . ?
Cs7 Cs5 O3W 69.8(4) 1_565 . ?
O15 Cs5 O3W 147.0(5) . . ?
O9T Cs5 O3W 76.0(5) 6_556 . ?
O5T Cs5 O1T 95.5(4) . . ?
Cs7 Cs5 O1T 154.5(4) 1_565 . ?
O15 Cs5 O1T 48.1(3) . . ?
O9T Cs5 O1T 81.4(3) 6_556 . ?
O3W Cs5 O1T 111.4(5) . . ?
O5T Cs5 Cs4 93.9(3) . 7_556 ?
Cs7 Cs5 Cs4 55.7(2) 1_565 7_556 ?
O15 Cs5 Cs4 121.5(3) . 7_556 ?
O9T Cs5 Cs4 129.6(3) 6_556 7_556 ?
O3W Cs5 Cs4 89.5(4) . 7_556 ?
O1T Cs5 Cs4 147.1(3) . 7_556 ?
O5T Cs5 O6W 53.1(6) . 7_556 ?
Cs7 Cs5 O6W 63.6(6) 1_565 7_556 ?
O15 Cs5 O6W 76.4(6) . 7_556 ?
O9T Cs5 O6W 108.9(6) 6_556 7_556 ?
O3W Cs5 O6W 128.9(7) . 7_556 ?
O1T Cs5 O6W 119.8(6) . 7_556 ?
Cs4 Cs5 O6W 47.0(5) 7_556 7_556 ?
O5T Cs5 W5 22.1(3) . . ?
Cs7 Cs5 W5 87.5(2) 1_565 . ?
O15 Cs5 W5 29.1(2) . . ?
O9T Cs5 W5 64.7(2) 6_556 . ?
O3W Cs5 W5 138.8(4) . . ?
O1T Cs5 W5 75.3(2) . . ?
Cs4 Cs5 W5 105.91(19) 7_556 . ?
O6W Cs5 W5 59.5(5) 7_556 . ?
O5T Cs5 W1 74.2(3) . . ?
Cs7 Cs5 W1 138.9(3) 1_565 . ?
O15 Cs5 W1 25.0(2) . . ?
O9T Cs5 W1 78.1(2) 6_556 . ?
O3W Cs5 W1 130.9(4) . . ?
O1T Cs5 W1 23.1(2) . . ?
Cs4 Cs5 W1 138.2(2) 7_556 . ?
O6W Cs5 W1 98.8(5) 7_556 . ?
W5 Cs5 W1 53.02(8) . . ?
O5T Cs5 Cs5 147.1(4) . 7_556 ?
Cs7 Cs5 Cs5 126.8(3) 1_565 7_556 ?
O15 Cs5 Cs5 107.2(3) . 7_556 ?
O9T Cs5 Cs5 148.8(4) 6_556 7_556 ?
O3W Cs5 Cs5 89.4(4) . 7_556 ?
O1T Cs5 Cs5 78.5(3) . 7_556 ?
Cs4 Cs5 Cs5 76.6(2) 7_556 7_556 ?
O6W Cs5 Cs5 101.8(6) 7_556 7_556 ?
W5 Cs5 Cs5 130.9(3) . 7_556 ?
W1 Cs5 Cs5 91.8(2) . 7_556 ?
O5T Cs5 Cs2 89.1(3) . 6_556 ?
Cs7 Cs5 Cs2 116.7(2) 1_565 6_556 ?
O15 Cs5 Cs2 68.3(2) . 6_556 ?
O9T Cs5 Cs2 44.7(2) 6_556 6_556 ?
O3W Cs5 Cs2 79.9(4) . 6_556 ?
O1T Cs5 Cs2 42.5(2) . 6_556 ?
Cs4 Cs5 Cs2 169.0(2) 7_556 6_556 ?
O6W Cs5 Cs2 139.9(5) 7_556 6_556 ?
W5 Cs5 Cs2 80.52(11) . 6_556 ?
W1 Cs5 Cs2 52.76(8) . 6_556 ?
Cs5 Cs5 Cs2 106.2(2) 7_556 6_556 ?
O3T Cs6 O6W 151.4(8) . 6 ?
O3T Cs6 O8T 116.1(5) . 4 ?
O6W Cs6 O8T 92.4(8) 6 4 ?
O3T Cs6 O2T 69.0(4) . 4 ?
O6W Cs6 O2T 105.0(8) 6 4 ?
O8T Cs6 O2T 100.9(4) 4 4 ?
O3T Cs6 O5W 97.3(6) . . ?
O6W Cs6 O5W 62.8(8) 6 . ?
O8T Cs6 O5W 130.1(6) 4 . ?
O2T Cs6 O5W 126.2(6) 4 . ?
O3T Cs6 O4W 76.2(6) . . ?
O6W Cs6 O4W 103.8(8) 6 . ?
O8T Cs6 O4W 97.3(6) 4 . ?
O2T Cs6 O4W 145.0(6) 4 . ?
O5W Cs6 O4W 54.2(6) . . ?
O3T Cs6 O28 92.8(4) . 4 ?
O6W Cs6 O28 104.5(7) 6 4 ?
O8T Cs6 O28 50.8(4) 4 4 ?
O2T Cs6 O28 50.1(3) 4 4 ?
O5W Cs6 O28 166.6(7) . 4 ?
O4W Cs6 O28 137.6(6) . 4 ?
O3T Cs6 Cs4 109.0(4) . 6 ?
O6W Cs6 Cs4 50.6(7) 6 6 ?
O8T Cs6 Cs4 117.6(4) 4 6 ?
O2T Cs6 Cs4 58.3(3) 4 6 ?
O5W Cs6 Cs4 80.8(5) . 6 ?
O4W Cs6 Cs4 134.8(6) . 6 ?
O28 Cs6 Cs4 87.6(4) 4 6 ?
O3T Cs6 W8 113.1(4) . 4 ?
O6W Cs6 W8 92.0(7) 6 4 ?
O8T Cs6 W8 23.2(3) 4 4 ?
O2T Cs6 W8 78.7(3) 4 4 ?
O5W Cs6 W8 147.1(5) . 4 ?
O4W Cs6 W8 119.7(6) . 4 ?
O28 Cs6 W8 29.3(2) 4 4 ?
Cs4 Cs6 W8 100.0(3) 6 4 ?
O3T Cs6 W2 84.5(3) . 4 ?
O6W Cs6 W2 100.3(7) 6 4 ?
O8T Cs6 W2 77.7(3) 4 4 ?
O2T Cs6 W2 23.9(2) 4 4 ?
O5W Cs6 W2 145.0(6) . 4 ?
O4W Cs6 W2 155.6(6) . 4 ?
O28 Cs6 W2 27.6(2) 4 4 ?
Cs4 Cs6 W2 65.8(2) 6 4 ?
W8 Cs6 W2 55.01(13) 4 4 ?
O3T Cs6 Cs3 95.5(4) . 7_546 ?
O6W Cs6 Cs3 105.2(7) 6 7_546 ?
O8T Cs6 Cs3 50.5(3) 4 7_546 ?
O2T Cs6 Cs3 138.7(4) 4 7_546 ?
O5W Cs6 Cs3 92.7(5) . 7_546 ?
O4W Cs6 Cs3 46.9(5) . 7_546 ?
O28 Cs6 Cs3 95.1(3) 4 7_546 ?
Cs4 Cs6 Cs3 155.2(3) 6 7_546 ?
W8 Cs6 Cs3 72.80(19) 4 7_546 ?
W2 Cs6 Cs3 122.1(3) 4 7_546 ?
O3T Cs6 W3 12.7(3) . . ?
O6W Cs6 W3 147.5(7) 6 . ?
O8T Cs6 W3 118.1(4) 4 . ?
O2T Cs6 W3 81.3(3) 4 . ?
O5W Cs6 W3 87.5(5) . . ?
O4W Cs6 W3 63.7(5) . . ?
O28 Cs6 W3 103.7(3) 4 . ?
Cs4 Cs6 W3 115.4(3) 6 . ?
W8 Cs6 W3 120.4(3) 4 . ?
W2 Cs6 W3 97.19(19) 4 . ?
Cs3 Cs6 W3 88.0(2) 7_546 . ?
Cs5 Cs7 O7W 85.8(7) 1_545 . ?
Cs5 Cs7 Cs4 71.1(3) 1_545 7_546 ?
O7W Cs7 Cs4 66.3(7) . 7_546 ?
Cs5 Cs7 O89 90.3(4) 1_545 6_546 ?
O7W Cs7 O89 84.6(7) . 6_546 ?
Cs4 Cs7 O89 146.0(4) 7_546 6_546 ?
Cs5 Cs7 O7T 114.8(4) 1_545 . ?
O7W Cs7 O7T 104.8(7) . . ?
Cs4 Cs7 O7T 57.3(3) 7_546 . ?
O89 Cs7 O7T 153.4(6) 6_546 . ?
Cs5 Cs7 O5T 56.7(3) 1_545 1_545 ?
O7W Cs7 O5T 142.5(8) . 1_545 ?
Cs4 Cs7 O5T 98.0(4) 7_546 1_545 ?
O89 Cs7 O5T 94.7(4) 6_546 1_545 ?
O7T Cs7 O5T 92.4(4) . 1_545 ?
Cs5 Cs7 C6 112(2) 1_545 6_546 ?
O7W Cs7 C6 151.1(10) . 6_546 ?
Cs4 Cs7 C6 139.8(17) 7_546 6_546 ?
O89 Cs7 C6 73(2) 6_546 6_546 ?
O7T Cs7 C6 89(3) . 6_546 ?
O5T Cs7 C6 59.6(15) 1_545 6_546 ?
Cs5 Cs7 C7 111.8(17) 1_545 6_546 ?
O7W Cs7 C7 162(2) . 6_546 ?
Cs4 Cs7 C7 116.6(19) 7_546 6_546 ?
O89 Cs7 C7 96(2) 6_546 6_546 ?
O7T Cs7 C7 67(2) . 6_546 ?
O5T Cs7 C7 55.1(18) 1_545 6_546 ?
C6 Cs7 C7 23.3(11) 6_546 6_546 ?
Cs5 Cs7 O6W 67.4(6) 1_545 7_546 ?
O7W Cs7 O6W 116.3(9) . 7_546 ?
Cs4 Cs7 O6W 50.7(6) 7_546 7_546 ?
O89 Cs7 O6W 146.8(7) 6_546 7_546 ?
O7T Cs7 O6W 50.0(6) . 7_546 ?
O5T Cs7 O6W 52.8(6) 1_545 7_546 ?
C6 Cs7 O6W 92.1(11) 6_546 7_546 ?
C7 Cs7 O6W 71.5(16) 6_546 7_546 ?
Cs5 Cs7 Cs3 138.0(3) 1_545 . ?
O7W Cs7 Cs3 53.7(7) . . ?
Cs4 Cs7 Cs3 81.3(3) 7_546 . ?
O89 Cs7 Cs3 95.9(4) 6_546 . ?
O7T Cs7 Cs3 71.6(3) . . ?
O5T Cs7 Cs3 161.6(4) 1_545 . ?
C6 Cs7 Cs3 110(2) 6_546 . ?
C7 Cs7 Cs3 108.7(19) 6_546 . ?
O6W Cs7 Cs3 117.2(6) 7_546 . ?
Cs5 Cs7 O3W 61.1(4) 1_545 1_545 ?
O7W Cs7 O3W 43.3(7) . 1_545 ?
Cs4 Cs7 O3W 92.4(5) 7_546 1_545 ?
O89 Cs7 O3W 53.6(4) 6_546 1_545 ?
O7T Cs7 O3W 145.9(5) . 1_545 ?
O5T Cs7 O3W 108.4(5) 1_545 1_545 ?
C6 Cs7 O3W 125(2) 6_546 1_545 ?
C7 Cs7 O3W 147(2) 6_546 1_545 ?
O6W Cs7 O3W 124.4(7) 7_546 1_545 ?
Cs3 Cs7 O3W 90.0(4) . 1_545 ?
Cs5 Cs7 W8 110.5(3) 1_545 6_546 ?
O7W Cs7 W8 76.4(7) . 6_546 ?
Cs4 Cs7 W8 142.6(3) 7_546 6_546 ?
O89 Cs7 W8 22.8(2) 6_546 6_546 ?
O7T Cs7 W8 134.6(5) . 6_546 ?
O5T Cs7 W8 114.3(3) 1_545 6_546 ?
C6 Cs7 W8 76.0(12) 6_546 6_546 ?
C7 Cs7 W8 97.8(17) 6_546 6_546 ?
O6W Cs7 W8 166.3(6) 7_546 6_546 ?
Cs3 Cs7 W8 73.9(2) . 6_546 ?
O3W Cs7 W8 60.6(4) 1_545 6_546 ?
O2P1 P1 O4P1 111.9(7) . . ?
O2P1 P1 O3P1 112.2(7) . . ?
O4P1 P1 O3P1 110.1(7) . . ?
O2P1 P1 O1P1 107.2(6) . . ?
O4P1 P1 O1P1 107.6(6) . . ?
O3P1 P1 O1P1 107.6(6) . . ?
C2 C1 C2 115(2) 2 . ?
C2 C1 Sb1 122.3(10) 2 . ?
C2 C1 Sb1 122.3(10) . . ?
C3 C2 C1 121.4(19) . . ?
C3 C2 H2 119.3 . . ?
C1 C2 H2 119.3 . . ?
C2 C3 C4 123(2) . . ?
C2 C3 H3 118.5 . . ?
C4 C3 H3 118.5 . . ?
C3 C4 C3 116(3) 2 . ?
C3 C4 H4 122.1 2 . ?
C3 C4 H4 122.1 . . ?
C6 C5 C10 120.0 . . ?
C6 C5 Sb2 120.5(12) . . ?
C10 C5 Sb2 119.3(12) . . ?
C5 C6 C7 120.0 . . ?
C5 C6 Cs7 123.5(13) . 6_545 ?
C7 C6 Cs7 85.2(9) . 6_545 ?
C5 C6 Cs1 96.0(11) . . ?
C7 C6 Cs1 98.5(9) . . ?
Cs7 C6 Cs1 132.0(6) 6_545 . ?
C5 C6 H6 120.0 . . ?
C7 C6 H6 120.0 . . ?
Cs7 C6 H6 62.1 6_545 . ?
Cs1 C6 H6 75.4 . . ?
C8 C7 C6 120.0 . . ?
C8 C7 Cs7 130.1(13) . 6_545 ?
C6 C7 Cs7 71.4(9) . 6_545 ?
C8 C7 H7 120.0 . . ?
C6 C7 H7 120.0 . . ?
Cs7 C7 H7 71.0 6_545 . ?
C7 C8 C9 120.0 . . ?
C7 C8 H8 120.0 . . ?
C9 C8 H8 120.0 . . ?
C8 C9 C10 120.0 . . ?
C8 C9 Cs3 127.3(13) . 2 ?
C10 C9 Cs3 87.5(9) . 2 ?
C8 C9 H9 120.0 . . ?
C10 C9 H9 120.0 . . ?
Cs3 C9 H9 55.8 2 . ?
C9 C10 C5 120.0 . . ?
C9 C10 Cs3 70.5(9) . 2 ?
C5 C10 Cs3 135.9(13) . 2 ?
C9 C10 H10 120.0 . . ?
C5 C10 H10 120.0 . . ?
Cs3 C10 H10 67.4 2 . ?
W1 O1T Cs4 143.9(7) . . ?
W1 O1T Cs2 105.3(6) . 6_556 ?
Cs4 O1T Cs2 104.5(4) . 6_556 ?
W1 O1T Cs5 103.1(6) . . ?
Cs4 O1T Cs5 96.5(4) . . ?
Cs2 O1T Cs5 90.4(3) 6_556 . ?
W2 O2T Cs2 147.3(7) . 4_545 ?
W2 O2T Cs6 106.3(6) . 4_545 ?
Cs2 O2T Cs6 100.7(4) 4_545 4_545 ?
W2 O2T Cs4 106.6(6) . 7_546 ?
Cs2 O2T Cs4 100.3(4) 4_545 7_546 ?
Cs6 O2T Cs4 68.0(4) 4_545 7_546 ?
W3 O3T Cs6 145.2(7) . . ?
W3 O3T Cs2 100.4(5) . . ?
Cs6 O3T Cs2 104.1(5) . . ?
W4 O4T Cs3 177.1(7) . 6 ?
W4 O4T Cs2 101.0(5) . . ?
Cs3 O4T Cs2 80.0(3) 6 . ?
W5 O5T Cs5 116.5(6) . . ?
W5 O5T Cs7 171.9(7) . 1_565 ?
Cs5 O5T Cs7 57.7(3) . 1_565 ?
W6 O6A Sb2 142.4(7) . 2 ?
W6 O6A Cs1 106.7(5) . 6_556 ?
Sb2 O6A Cs1 109.6(5) 2 6_556 ?
W6 O6A Cs1 97.9(4) . 2 ?
Sb2 O6A Cs1 112.3(5) 2 2 ?
Cs1 O6A Cs1 51.37(19) 6_556 2 ?
W6 O6T Cs2 111.4(6) . 6_556 ?
W6 O6T Cs1 108.0(5) . 2 ?
Cs2 O6T Cs1 135.2(4) 6_556 2 ?
W6 O6T Cs3 99.5(5) . . ?
Cs2 O6T Cs3 77.2(3) 6_556 . ?
Cs1 O6T Cs3 116.1(4) 2 . ?
W7 O7T Cs4 115.8(6) . 7_546 ?
W7 O7T Cs7 153.0(7) . . ?
Cs4 O7T Cs7 59.2(3) 7_546 . ?
W7 O7A Sb2 142.5(7) . 2 ?
W8 O8T Cs6 114.2(6) . 4_545 ?
W8 O8T Cs3 154.8(7) . 6_545 ?
Cs6 O8T Cs3 84.7(4) 4_545 6_545 ?
W9 O9T Cs2 103.0(5) . . ?
W9 O9T Cs5 128.4(6) . 6 ?
Cs2 O9T Cs5 90.1(3) . 6 ?
W5 O1S1 Sb1 142.6(7) . . ?
W5 O1S1 Cs1 105.9(5) . 6_556 ?
Sb1 O1S1 Cs1 108.5(5) . 6_556 ?
P1 O1P1 W3 124.3(6) . . ?
P1 O1P1 W1 124.5(6) . . ?
W3 O1P1 W1 91.9(4) . . ?
P1 O1P1 W2 123.0(6) . . ?
W3 O1P1 W2 92.0(4) . . ?
W1 O1P1 W2 91.7(4) . . ?
W8 O1S2 Sb2 142.5(7) . . ?
W2 O12 W1 122.7(7) . . ?
W1 O13 W3 122.9(7) . . ?
W1 O15 W5 150.6(7) . . ?
W1 O15 Cs5 104.4(5) . . ?
W5 O15 Cs5 94.6(4) . . ?
W1 O16 W6 149.9(7) . . ?
W1 O16 Cs2 102.2(5) . 6_556 ?
W6 O16 Cs2 98.6(4) . 6_556 ?
W4 O2S1 Sb1 143.7(7) . . ?
W4 O2S1 Cs1 106.2(5) . 5 ?
Sb1 O2S1 Cs1 107.1(5) . 5 ?
P1 O2P1 W4 128.8(6) . . ?
P1 O2P1 W5 128.1(6) . . ?
W4 O2P1 W5 89.7(4) . . ?
W9 O2S2 Sb2 140.9(7) . . ?
W9 O2S2 Cs1 105.9(5) . 5 ?
Sb2 O2S2 Cs1 109.5(5) . 5 ?
W3 O23 W2 122.6(7) . . ?
W2 O27 W7 150.6(7) . . ?
W2 O27 Cs4 102.1(5) . 7_546 ?
W7 O27 Cs4 98.0(4) . 7_546 ?
W2 O28 W8 150.2(7) . . ?
W2 O28 Cs6 96.0(5) . 4_545 ?
W8 O28 Cs6 94.0(5) . 4_545 ?
P1 O3P1 W8 129.6(7) . . ?
P1 O3P1 W9 127.4(7) . . ?
W8 O3P1 W9 90.0(4) . . ?
W3 O34 W4 151.5(7) . . ?
W3 O34 Cs2 85.1(4) . . ?
W4 O34 Cs2 93.8(4) . . ?
W3 O39 W9 152.5(7) . . ?
W3 O39 Cs2 87.2(4) . . ?
W9 O39 Cs2 93.3(4) . . ?
P1 O4P1 W7 129.3(7) . . ?
P1 O4P1 W6 127.5(6) . . ?
W7 O4P1 W6 90.5(4) . . ?
W4 O45 W5 122.6(7) . . ?
W9 O49 W4 153.3(7) . . ?
W9 O49 Cs1 102.7(4) . 5 ?
W4 O49 Cs1 102.3(4) . 5 ?
W9 O49 Cs2 88.6(4) . . ?
W4 O49 Cs2 91.1(4) . . ?
Cs1 O49 Cs2 110.9(3) 5 . ?
W6 O56 W5 153.2(7) . . ?
W6 O56 Cs1 103.8(5) . 6_556 ?
W5 O56 Cs1 101.6(5) . 6_556 ?
W6 O67 W7 122.2(6) . . ?
W6 O67 Cs3 115.6(5) . . ?
W7 O67 Cs3 122.2(5) . . ?
W7 O78 W8 154.1(8) . . ?
W8 O89 W9 122.4(7) . . ?
W8 O89 Cs7 116.8(6) . 6_545 ?
W9 O89 Cs7 116.0(6) . 6_545 ?
Cs3 O2W Cs2 81.0(4) 6 . ?
Cs3 O2W Cs4 84.6(4) 6 4 ?
Cs2 O2W Cs4 163.8(6) . 4 ?
Cs5 O3W Cs7 49.1(4) . 1_565 ?
Cs2 O4W Cs3 87.2(7) 4_545 7_546 ?
Cs2 O4W Cs6 159.9(9) 4_545 . ?
Cs3 O4W Cs6 81.8(6) 7_546 . ?
Cs4 O6W Cs6 78.2(9) . 6_556 ?
Cs4 O6W Cs7 56.3(6) . 7_546 ?
Cs6 O6W Cs7 134.4(11) 6_556 7_546 ?
Cs4 O6W Cs5 64.2(7) . 7_556 ?
Cs6 O6W Cs5 114.4(10) 6_556 7_556 ?
Cs7 O6W Cs5 49.0(5) 7_546 7_556 ?
Cs7 O7W Cs3 73.3(8) . . ?
Cs7 O7W Cs4 57.1(6) . 7_546 ?
Cs3 O7W Cs4 86.4(8) . 7_546 ?

loop_
_geom_bond_atom_site_label_1
_geom_bond_atom_site_label_2
_geom_bond_distance
_geom_bond_site_symmetry_2
_geom_bond_publ_flag
Sb1 O3S1 1.935(18) . ?
Sb1 O1S1 2.026(12) . ?
Sb1 O1S1 2.026(12) 2 ?
Sb1 O2S1 2.036(13) 2 ?
Sb1 O2S1 2.036(13) . ?
Sb1 C1 2.096(16) . ?
Sb1 Cs1 4.342(2) 6_556 ?
Sb1 Cs1 4.342(2) 5 ?
Sb2 O4S2 1.926(15) . ?
Sb2 O1S2 1.986(12) . ?
Sb2 O6A 2.000(12) 2 ?
Sb2 O7A 2.003(12) 2 ?
Sb2 O2S2 2.026(13) . ?
Sb2 C5 2.140(13) . ?
Sb2 Cs1 4.386(3) 5 ?
Sb2 Cs1 4.528(3) . ?
W1 O1T 1.713(14) . ?
W1 O15 1.857(12) . ?
W1 O16 1.868(12) . ?
W1 O13 1.919(12) . ?
W1 O12 1.953(14) . ?
W1 O1P1 2.375(11) . ?
W1 Cs2 4.0527(16) 6_556 ?
W1 Cs5 4.248(6) . ?
W1 Cs4 4.514(6) . ?
W2 O2T 1.698(13) . ?
W2 O28 1.874(12) . ?
W2 O27 1.899(12) . ?
W2 O23 1.946(13) . ?
W2 O12 1.945(14) . ?
W2 O1P1 2.391(11) . ?
W2 Cs6 4.024(11) 4_545 ?
W2 Cs4 4.198(6) 7_546 ?
W3 O3T 1.716(13) . ?
W3 O39 1.869(12) . ?
W3 O34 1.878(12) . ?
W3 O23 1.941(13) . ?
W3 O13 1.949(12) . ?
W3 O1P1 2.350(11) . ?
W3 Cs2 3.8905(15) . ?
W3 Cs6 4.444(10) . ?
W4 O4T 1.710(13) . ?
W4 O2S1 1.831(13) . ?
W4 O45 1.909(13) . ?
W4 O49 1.913(12) . ?
W4 O34 1.972(13) . ?
W4 O2P1 2.365(11) . ?
W4 Cs1 4.182(3) 5 ?
W4 Cs2 4.1929(16) . ?
W5 O5T 1.706(13) . ?
W5 O1S1 1.858(12) . ?
W5 O56 1.909(12) . ?
W5 O45 1.932(13) . ?
W5 O15 1.980(12) . ?
W5 O2P1 2.411(11) . ?
W5 Cs5 4.058(6) . ?
W5 Cs1 4.162(3) 6_556 ?
W6 O6T 1.716(13) . ?
W6 O6A 1.849(12) . ?
W6 O67 1.885(12) . ?
W6 O56 1.896(12) . ?
W6 O16 1.982(12) . ?
W6 O4P1 2.382(11) . ?
W6 Cs2 4.0287(15) 6_556 ?
W6 Cs1 4.065(2) 2 ?
W6 Cs1 4.211(3) 6_556 ?
W6 Cs3 4.359(3) . ?
W7 O7T 1.714(13) . ?
W7 O7A 1.853(12) . ?
W7 O78 1.878(13) . ?
W7 O27 1.937(12) . ?
W7 O67 1.952(12) . ?
W7 O4P1 2.347(11) . ?
W7 Cs4 4.109(6) 7_546 ?
W8 O8T 1.734(13) . ?
W8 O1S2 1.859(12) . ?
W8 O89 1.894(13) . ?
W8 O78 1.925(13) . ?
W8 O28 1.971(13) . ?
W8 O3P1 2.366(12) . ?
W8 Cs6 4.020(9) 4_545 ?
W8 Cs7 4.364(10) 6_545 ?
W9 O9T 1.707(13) . ?
W9 O2S2 1.862(13) . ?
W9 O49 1.900(12) . ?
W9 O89 1.931(13) . ?
W9 O39 1.964(12) . ?
W9 O3P1 2.373(12) . ?
W9 Cs2 4.1143(15) . ?
W9 Cs1 4.184(3) 5 ?
W9 Cs7 4.375(9) 6_545 ?
Cs1 Cs1 2.889(5) 5 ?
Cs1 O6T 3.191(13) 2 ?
Cs1 O1S1 3.250(12) 6 ?
Cs1 O2S2 3.271(13) 5 ?
Cs1 O2S1 3.284(13) 5 ?
Cs1 O6A 3.290(12) 6 ?
Cs1 O49 3.333(12) 5 ?
Cs1 O56 3.334(12) 6 ?
Cs1 O6A 3.374(12) 2 ?
Cs1 C6 3.67(3) . ?
Cs1 W6 4.065(2) 2 ?
Cs1 W5 4.162(3) 6 ?
Cs2 O2T 3.065(13) 4 ?
Cs2 O6T 3.071(13) 6 ?
Cs2 O4W 3.09(3) 4 ?
Cs2 O3T 3.195(13) . ?
Cs2 O16 3.222(12) 6 ?
Cs2 O1T 3.248(14) 6 ?
Cs2 O9T 3.378(13) . ?
Cs2 O2W 3.426(18) . ?
Cs2 O39 3.505(12) . ?
Cs2 O4T 3.516(13) . ?
Cs2 O34 3.571(12) . ?
Cs2 O49 3.695(12) . ?
Cs3 O1W 1.20(2) . ?
Cs3 O4W 3.11(3) 7_546 ?
Cs3 O4T 3.122(13) 6_556 ?
Cs3 O7W 3.14(4) . ?
Cs3 O2W 3.151(18) 6_556 ?
Cs3 O67 3.199(12) . ?
Cs3 O8T 3.267(13) 6_546 ?
Cs3 C9 3.50(18) 2 ?
Cs3 C10 3.71(15) 2 ?
Cs3 O6T 3.734(13) . ?
Cs3 Cs7 3.734(13) . ?
Cs3 Cs6 4.219(13) 7_546 ?
Cs4 O6W 2.91(3) . ?
Cs4 O1T 3.015(15) . ?
Cs4 O7T 3.063(15) 7_546 ?
Cs4 Cs7 3.127(12) 7_546 ?
Cs4 O27 3.366(13) 7_546 ?
Cs4 O2T 3.384(15) 7_546 ?
Cs4 O7W 3.41(4) 7_546 ?
Cs4 O2W 3.512(19) 4_545 ?
Cs4 Cs5 3.581(9) 7_556 ?
Cs4 Cs6 3.686(15) 6_556 ?
Cs4 W7 4.109(6) 7_546 ?
Cs4 W2 4.198(6) 7_546 ?
Cs5 O5T 2.997(14) . ?
Cs5 Cs7 3.031(16) 1_565 ?
Cs5 O15 3.387(13) . ?
Cs5 O9T 3.411(15) 6_556 ?
Cs5 O3W 3.51(2) . ?
Cs5 O1T 3.518(15) . ?
Cs5 Cs4 3.581(9) 7_556 ?
Cs5 O6W 3.71(3) 7_556 ?
Cs5 Cs5 4.253(13) 7_556 ?
Cs5 Cs2 4.804(7) 6_556 ?
Cs6 O3T 2.925(16) . ?
Cs6 O6W 2.94(4) 6 ?
Cs6 O8T 2.986(17) 4 ?
Cs6 O2T 3.204(17) 4 ?
Cs6 O5W 3.29(3) . ?
Cs6 O4W 3.33(3) . ?
Cs6 O28 3.370(16) 4 ?
Cs6 Cs4 3.686(15) 6 ?
Cs6 W8 4.020(9) 4 ?
Cs6 W2 4.024(11) 4 ?
Cs6 Cs3 4.219(13) 7_546 ?
Cs7 Cs5 3.031(16) 1_545 ?
Cs7 O7W 3.11(4) . ?
Cs7 Cs4 3.127(12) 7_546 ?
Cs7 O89 3.169(15) 6_546 ?
Cs7 O7T 3.258(16) . ?
Cs7 O5T 3.264(17) 1_545 ?
Cs7 C6 3.33(19) 6_546 ?
Cs7 C7 3.50(16) 6_546 ?
Cs7 O6W 3.60(4) 7_546 ?
Cs7 O3W 3.76(2) 1_545 ?
Cs7 W8 4.364(10) 6_546 ?
P1 O2P1 1.523(12) . ?
P1 O4P1 1.536(12) . ?
P1 O3P1 1.541(12) . ?
P1 O1P1 1.584(12) . ?
C1 C2 1.40(2) 2 ?
C1 C2 1.40(2) . ?
C2 C3 1.36(3) . ?
C2 H2 0.9500 . ?
C3 C4 1.37(3) . ?
C3 H3 0.9500 . ?
C4 C3 1.37(3) 2 ?
C4 H4 0.9500 . ?
C5 C6 1.3900 . ?
C5 C10 1.3900 . ?
C6 C7 1.3900 . ?
C6 Cs7 3.33(3) 6_545 ?
C6 H6 0.9500 . ?
C7 C8 1.3900 . ?
C7 Cs7 3.50(3) 6_545 ?
C7 H7 0.9500 . ?
C8 C9 1.3900 . ?
C8 H8 0.9500 . ?
C9 C10 1.3900 . ?
C9 Cs3 3.50(3) 2 ?
C9 H9 0.9500 . ?
C10 Cs3 3.71(3) 2 ?
C10 H10 0.9500 . ?
O1T Cs2 3.248(14) 6_556 ?
O2T Cs2 3.065(13) 4_545 ?
O2T Cs6 3.204(17) 4_545 ?
O2T Cs4 3.384(15) 7_546 ?
O4T Cs3 3.123(13) 6 ?
O5T Cs7 3.264(17) 1_565 ?
O6A Sb2 2.000(12) 2 ?
O6A Cs1 3.290(12) 6_556 ?
O6A Cs1 3.374(12) 2 ?
O6T Cs2 3.071(13) 6_556 ?
O6T Cs1 3.192(13) 2 ?
O7T Cs4 3.063(15) 7_546 ?
O7A Sb2 2.003(12) 2 ?
O8T Cs6 2.986(17) 4_545 ?
O8T Cs3 3.267(13) 6_545 ?
O9T Cs5 3.411(15) 6 ?
O1S1 Cs1 3.249(12) 6_556 ?
O16 Cs2 3.222(12) 6_556 ?
O2S1 Cs1 3.283(13) 5 ?
O2S2 Cs1 3.271(13) 5 ?
O27 Cs4 3.366(13) 7_546 ?
O28 Cs6 3.370(16) 4_545 ?
O49 Cs1 3.333(12) 5 ?
O56 Cs1 3.334(12) 6_556 ?
O89 Cs7 3.169(15) 6_545 ?
O2W Cs3 3.151(18) 6 ?
O2W Cs4 3.512(19) 4 ?
O3W Cs7 3.76(2) 1_565 ?
O4W Cs2 3.09(3) 4_545 ?
O4W Cs3 3.11(3) 7_546 ?
O6W Cs6 2.94(4) 6_556 ?
O6W Cs7 3.60(4) 7_546 ?
O6W Cs5 3.71(3) 7_556 ?
O7W Cs4 3.41(4) 7_546 ?

loop_
_geom_torsion_atom_site_label_1
_geom_torsion_atom_site_label_2
_geom_torsion_atom_site_label_3
_geom_torsion_atom_site_label_4
_geom_torsion
_geom_torsion_site_symmetry_1
_geom_torsion_site_symmetry_2
_geom_torsion_site_symmetry_3
_geom_torsion_site_symmetry_4
_geom_torsion_publ_flag
O1S1 W5 Cs5 O5T 9.6(9) . . . . ?
O56 W5 Cs5 O5T -96.9(8) . . . . ?
O45 W5 Cs5 O5T 103.8(8) . . . . ?
O15 W5 Cs5 O5T -173.6(8) . . . . ?
O2P1 W5 Cs5 O5T 170.9(8) . . . . ?
Cs1 W5 Cs5 O5T -44.3(7) 6_556 . . . ?
O5T W5 Cs5 Cs7 -5.9(7) . . . 1_565 ?
O1S1 W5 Cs5 Cs7 3.7(7) . . . 1_565 ?
O56 W5 Cs5 Cs7 -102.8(4) . . . 1_565 ?
O45 W5 Cs5 Cs7 97.9(4) . . . 1_565 ?
O15 W5 Cs5 Cs7 -179.5(5) . . . 1_565 ?
O2P1 W5 Cs5 Cs7 165.0(4) . . . 1_565 ?
Cs1 W5 Cs5 Cs7 -50.2(2) 6_556 . . 1_565 ?
O5T W5 Cs5 O15 173.6(8) . . . . ?
O1S1 W5 Cs5 O15 -176.9(7) . . . . ?
O56 W5 Cs5 O15 76.6(6) . . . . ?
O45 W5 Cs5 O15 -82.6(6) . . . . ?
O2P1 W5 Cs5 O15 -15.6(6) . . . . ?
Cs1 W5 Cs5 O15 129.3(4) 6_556 . . . ?
O5T W5 Cs5 O9T 67.6(7) . . . 6_556 ?
O1S1 W5 Cs5 O9T 77.2(7) . . . 6_556 ?
O56 W5 Cs5 O9T -29.3(4) . . . 6_556 ?
O45 W5 Cs5 O9T 171.5(5) . . . 6_556 ?
O15 W5 Cs5 O9T -105.9(5) . . . 6_556 ?
O2P1 W5 Cs5 O9T -121.5(5) . . . 6_556 ?
Cs1 W5 Cs5 O9T 23.4(3) 6_556 . . 6_556 ?
O5T W5 Cs5 O3W 49.1(9) . . . . ?
O1S1 W5 Cs5 O3W 58.7(9) . . . . ?
O56 W5 Cs5 O3W -47.8(7) . . . . ?
O45 W5 Cs5 O3W 152.9(7) . . . . ?
O15 W5 Cs5 O3W -124.4(8) . . . . ?
O2P1 W5 Cs5 O3W -140.0(7) . . . . ?
Cs1 W5 Cs5 O3W 4.9(7) 6_556 . . . ?
O5T W5 Cs5 O1T 155.0(7) . . . . ?
O1S1 W5 Cs5 O1T 164.5(6) . . . . ?
O56 W5 Cs5 O1T 58.0(4) . . . . ?
O45 W5 Cs5 O1T -101.2(5) . . . . ?
O15 W5 Cs5 O1T -18.6(5) . . . . ?
O2P1 W5 Cs5 O1T -34.2(5) . . . . ?
Cs1 W5 Cs5 O1T 110.7(2) 6_556 . . . ?
O5T W5 Cs5 Cs4 -59.1(7) . . . 7_556 ?
O1S1 W5 Cs5 Cs4 -49.6(7) . . . 7_556 ?
O56 W5 Cs5 Cs4 -156.0(4) . . . 7_556 ?
O45 W5 Cs5 Cs4 44.7(4) . . . 7_556 ?
O15 W5 Cs5 Cs4 127.3(5) . . . 7_556 ?
O2P1 W5 Cs5 Cs4 111.8(4) . . . 7_556 ?
Cs1 W5 Cs5 Cs4 -103.40(19) 6_556 . . 7_556 ?
O5T W5 Cs5 O6W -66.4(9) . . . 7_556 ?
O1S1 W5 Cs5 O6W -56.9(9) . . . 7_556 ?
O56 W5 Cs5 O6W -163.4(7) . . . 7_556 ?
O45 W5 Cs5 O6W 37.4(7) . . . 7_556 ?
O15 W5 Cs5 O6W 120.0(8) . . . 7_556 ?
O2P1 W5 Cs5 O6W 104.4(7) . . . 7_556 ?
Cs1 W5 Cs5 O6W -110.7(6) 6_556 . . 7_556 ?
O5T W5 Cs5 W1 161.8(7) . . . . ?
O1S1 W5 Cs5 W1 171.3(6) . . . . ?
O56 W5 Cs5 W1 64.8(4) . . . . ?
O45 W5 Cs5 W1 -94.4(4) . . . . ?
O15 W5 Cs5 W1 -11.8(4) . . . . ?
O2P1 W5 Cs5 W1 -27.4(4) . . . . ?
Cs1 W5 Cs5 W1 117.47(6) 6_556 . . . ?
O5T W5 Cs5 Cs5 -145.0(8) . . . 7_556 ?
O1S1 W5 Cs5 Cs5 -135.5(6) . . . 7_556 ?
O56 W5 Cs5 Cs5 118.0(5) . . . 7_556 ?
O45 W5 Cs5 Cs5 -41.2(5) . . . 7_556 ?
O15 W5 Cs5 Cs5 41.4(5) . . . 7_556 ?
O2P1 W5 Cs5 Cs5 25.8(6) . . . 7_556 ?
Cs1 W5 Cs5 Cs5 170.7(3) 6_556 . . 7_556 ?
O5T W5 Cs5 Cs2 111.7(7) . . . 6_556 ?
O1S1 W5 Cs5 Cs2 121.3(6) . . . 6_556 ?
O56 W5 Cs5 Cs2 14.8(4) . . . 6_556 ?
O45 W5 Cs5 Cs2 -144.5(4) . . . 6_556 ?
O15 W5 Cs5 Cs2 -61.8(4) . . . 6_556 ?
O2P1 W5 Cs5 Cs2 -77.4(4) . . . 6_556 ?
Cs1 W5 Cs5 Cs2 67.43(10) 6_556 . . 6_556 ?
O1T W1 Cs5 O5T -156.0(6) . . . . ?
O15 W1 Cs5 O5T 20.6(5) . . . . ?
O16 W1 Cs5 O5T -58.6(5) . . . . ?
O13 W1 Cs5 O5T 105.4(5) . . . . ?
O12 W1 Cs5 O5T -164.6(9) . . . . ?
O1P1 W1 Cs5 O5T 33.7(5) . . . . ?
Cs2 W1 Cs5 O5T -101.2(3) 6_556 . . . ?
Cs4 W1 Cs5 O5T -177.4(3) . . . . ?
O1T W1 Cs5 Cs7 -144.1(7) . . . 1_565 ?
O15 W1 Cs5 Cs7 32.6(6) . . . 1_565 ?
O16 W1 Cs5 Cs7 -46.6(6) . . . 1_565 ?
O13 W1 Cs5 Cs7 117.3(5) . . . 1_565 ?
O12 W1 Cs5 Cs7 -152.6(9) . . . 1_565 ?
O1P1 W1 Cs5 Cs7 45.7(6) . . . 1_565 ?
Cs2 W1 Cs5 Cs7 -89.3(4) 6_556 . . 1_565 ?
Cs4 W1 Cs5 Cs7 -165.5(4) . . . 1_565 ?
O1T W1 Cs5 O15 -176.6(8) . . . . ?
O16 W1 Cs5 O15 -79.2(6) . . . . ?
O13 W1 Cs5 O15 84.7(6) . . . . ?
O12 W1 Cs5 O15 174.8(10) . . . . ?
O1P1 W1 Cs5 O15 13.1(6) . . . . ?
Cs2 W1 Cs5 O15 -121.8(5) 6_556 . . . ?
Cs4 W1 Cs5 O15 162.0(5) . . . . ?
O1T W1 Cs5 O9T -95.9(6) . . . 6_556 ?
O15 W1 Cs5 O9T 80.7(5) . . . 6_556 ?
O16 W1 Cs5 O9T 1.5(5) . . . 6_556 ?
O13 W1 Cs5 O9T 165.4(5) . . . 6_556 ?
O12 W1 Cs5 O9T -104.5(9) . . . 6_556 ?
O1P1 W1 Cs5 O9T 93.8(5) . . . 6_556 ?
Cs2 W1 Cs5 O9T -41.2(2) 6_556 . . 6_556 ?
Cs4 W1 Cs5 O9T -117.3(3) . . . 6_556 ?
O1T W1 Cs5 O3W -36.6(8) . . . . ?
O15 W1 Cs5 O3W 140.0(7) . . . . ?
O16 W1 Cs5 O3W 60.9(7) . . . . ?
O13 W1 Cs5 O3W -135.2(7) . . . . ?
O12 W1 Cs5 O3W -45.2(11) . . . . ?
O1P1 W1 Cs5 O3W 153.1(6) . . . . ?
Cs2 W1 Cs5 O3W 18.2(5) 6_556 . . . ?
Cs4 W1 Cs5 O3W -58.0(5) . . . . ?
O15 W1 Cs5 O1T 176.6(8) . . . . ?
O16 W1 Cs5 O1T 97.5(7) . . . . ?
O13 W1 Cs5 O1T -98.6(7) . . . . ?
O12 W1 Cs5 O1T -8.6(11) . . . . ?
O1P1 W1 Cs5 O1T -170.3(7) . . . . ?
Cs2 W1 Cs5 O1T 54.8(6) 6_556 . . . ?
Cs4 W1 Cs5 O1T -21.4(6) . . . . ?
O1T W1 Cs5 Cs4 126.1(6) . . . 7_556 ?
O15 W1 Cs5 Cs4 -57.3(5) . . . 7_556 ?
O16 W1 Cs5 Cs4 -136.5(5) . . . 7_556 ?
O13 W1 Cs5 Cs4 27.5(5) . . . 7_556 ?
O12 W1 Cs5 Cs4 117.5(9) . . . 7_556 ?
O1P1 W1 Cs5 Cs4 -44.2(5) . . . 7_556 ?
Cs2 W1 Cs5 Cs4 -179.1(3) 6_556 . . 7_556 ?
Cs4 W1 Cs5 Cs4 104.7(3) . . . 7_556 ?
O1T W1 Cs5 O6W 156.4(8) . . . 7_556 ?
O15 W1 Cs5 O6W -26.9(7) . . . 7_556 ?
O16 W1 Cs5 O6W -106.1(7) . . . 7_556 ?
O13 W1 Cs5 O6W 57.8(7) . . . 7_556 ?
O12 W1 Cs5 O6W 147.9(10) . . . 7_556 ?
O1P1 W1 Cs5 O6W -13.8(7) . . . 7_556 ?
Cs2 W1 Cs5 O6W -148.8(6) 6_556 . . 7_556 ?
Cs4 W1 Cs5 O6W 135.1(6) . . . 7_556 ?
O1T W1 Cs5 W5 -163.0(6) . . . . ?
O15 W1 Cs5 W5 13.6(5) . . . . ?
O16 W1 Cs5 W5 -65.6(4) . . . . ?
O13 W1 Cs5 W5 98.3(4) . . . . ?
O12 W1 Cs5 W5 -171.6(9) . . . . ?
O1P1 W1 Cs5 W5 26.7(4) . . . . ?
Cs2 W1 Cs5 W5 -108.26(7) 6_556 . . . ?
Cs4 W1 Cs5 W5 175.58(13) . . . . ?
O1T W1 Cs5 Cs5 54.2(6) . . . 7_556 ?
O15 W1 Cs5 Cs5 -129.1(5) . . . 7_556 ?
O16 W1 Cs5 Cs5 151.7(4) . . . 7_556 ?
O13 W1 Cs5 Cs5 -44.4(4) . . . 7_556 ?
O12 W1 Cs5 Cs5 45.7(9) . . . 7_556 ?
O1P1 W1 Cs5 Cs5 -116.0(4) . . . 7_556 ?
Cs2 W1 Cs5 Cs5 109.0(2) 6_556 . . 7_556 ?
Cs4 W1 Cs5 Cs5 32.88(19) . . . 7_556 ?
O1T W1 Cs5 Cs2 -54.8(6) . . . 6_556 ?
O15 W1 Cs5 Cs2 121.8(5) . . . 6_556 ?
O16 W1 Cs5 Cs2 42.7(4) . . . 6_556 ?
O13 W1 Cs5 Cs2 -153.4(4) . . . 6_556 ?
O12 W1 Cs5 Cs2 -63.3(9) . . . 6_556 ?
O1P1 W1 Cs5 Cs2 134.9(4) . . . 6_556 ?
Cs4 W1 Cs5 Cs2 -76.16(11) . . . 6_556 ?
O39 W3 Cs6 O3T 93.5(13) . . . . ?
O34 W3 Cs6 O3T -1.3(14) . . . . ?
O23 W3 Cs6 O3T -179.8(13) . . . . ?
O13 W3 Cs6 O3T -95.7(13) . . . . ?
O1P1 W3 Cs6 O3T -163.5(13) . . . . ?
Cs2 W3 Cs6 O3T 37.8(12) . . . . ?
O3T W3 Cs6 O6W -118(2) . . . 6 ?
O39 W3 Cs6 O6W -24.2(15) . . . 6 ?
O34 W3 Cs6 O6W -119.0(15) . . . 6 ?
O23 W3 Cs6 O6W 62.5(15) . . . 6 ?
O13 W3 Cs6 O6W 146.6(15) . . . 6 ?
O1P1 W3 Cs6 O6W 78.8(16) . . . 6 ?
Cs2 W3 Cs6 O6W -79.9(14) . . . 6 ?
O3T W3 Cs6 O8T 84.5(13) . . . 4 ?
O39 W3 Cs6 O8T 178.0(5) . . . 4 ?
O34 W3 Cs6 O8T 83.1(6) . . . 4 ?
O23 W3 Cs6 O8T -95.3(6) . . . 4 ?
O13 W3 Cs6 O8T -11.3(6) . . . 4 ?
O1P1 W3 Cs6 O8T -79.0(7) . . . 4 ?
Cs2 W3 Cs6 O8T 122.2(4) . . . 4 ?
O3T W3 Cs6 O2T -13.3(12) . . . 4 ?
O39 W3 Cs6 O2T 80.2(5) . . . 4 ?
O34 W3 Cs6 O2T -14.7(6) . . . 4 ?
O23 W3 Cs6 O2T 166.9(5) . . . 4 ?
O13 W3 Cs6 O2T -109.1(5) . . . 4 ?
O1P1 W3 Cs6 O2T -176.8(6) . . . 4 ?
Cs2 W3 Cs6 O2T 24.4(3) . . . 4 ?
O3T W3 Cs6 O5W -140.6(14) . . . . ?
O39 W3 Cs6 O5W -47.1(6) . . . . ?
O34 W3 Cs6 O5W -141.9(6) . . . . ?
O23 W3 Cs6 O5W 39.6(6) . . . . ?
O13 W3 Cs6 O5W 123.7(6) . . . . ?
O1P1 W3 Cs6 O5W 55.9(8) . . . . ?
Cs2 W3 Cs6 O5W -102.8(5) . . . . ?
O3T W3 Cs6 O4W 168.6(14) . . . . ?
O39 W3 Cs6 O4W -97.9(6) . . . . ?
O34 W3 Cs6 O4W 167.2(7) . . . . ?
O23 W3 Cs6 O4W -11.2(6) . . . . ?
O13 W3 Cs6 O4W 72.8(6) . . . . ?
O1P1 W3 Cs6 O4W 5.1(8) . . . . ?
Cs2 W3 Cs6 O4W -153.7(5) . . . . ?
O3T W3 Cs6 O28 31.9(12) . . . 4 ?
O39 W3 Cs6 O28 125.4(5) . . . 4 ?
O34 W3 Cs6 O28 30.5(6) . . . 4 ?
O23 W3 Cs6 O28 -147.9(5) . . . 4 ?
O13 W3 Cs6 O28 -63.9(5) . . . 4 ?
O1P1 W3 Cs6 O28 -131.6(6) . . . 4 ?
Cs2 W3 Cs6 O28 69.6(3) . . . 4 ?
O3T W3 Cs6 Cs4 -62.0(12) . . . 6 ?
O39 W3 Cs6 Cs4 31.5(5) . . . 6 ?
O34 W3 Cs6 Cs4 -63.3(6) . . . 6 ?
O23 W3 Cs6 Cs4 118.2(5) . . . 6 ?
O13 W3 Cs6 Cs4 -157.7(4) . . . 6 ?
O1P1 W3 Cs6 Cs4 134.5(6) . . . 6 ?
Cs2 W3 Cs6 Cs4 -24.2(2) . . . 6 ?
O3T W3 Cs6 W8 58.0(12) . . . 4 ?
O39 W3 Cs6 W8 151.5(5) . . . 4 ?
O34 W3 Cs6 W8 56.7(6) . . . 4 ?
O23 W3 Cs6 W8 -121.8(5) . . . 4 ?
O13 W3 Cs6 W8 -37.7(5) . . . 4 ?
O1P1 W3 Cs6 W8 -105.5(6) . . . 4 ?
Cs2 W3 Cs6 W8 95.8(3) . . . 4 ?
O3T W3 Cs6 W2 4.6(12) . . . 4 ?
O39 W3 Cs6 W2 98.1(4) . . . 4 ?
O34 W3 Cs6 W2 3.2(6) . . . 4 ?
O23 W3 Cs6 W2 -175.2(5) . . . 4 ?
O13 W3 Cs6 W2 -91.2(4) . . . 4 ?
O1P1 W3 Cs6 W2 -158.9(6) . . . 4 ?
Cs2 W3 Cs6 W2 42.35(17) . . . 4 ?
O3T W3 Cs6 Cs3 126.7(13) . . . 7_546 ?
O39 W3 Cs6 Cs3 -139.8(4) . . . 7_546 ?
O34 W3 Cs6 Cs3 125.3(5) . . . 7_546 ?
O23 W3 Cs6 Cs3 -53.1(4) . . . 7_546 ?
O13 W3 Cs6 Cs3 30.9(4) . . . 7_546 ?
O1P1 W3 Cs6 Cs3 -36.8(7) . . . 7_546 ?
Cs2 W3 Cs6 Cs3 164.42(18) . . . 7_546 ?
O1W Cs3 Cs7 Cs5 -174.4(11) . . . 1_545 ?
O4W Cs3 Cs7 Cs5 -22.1(8) 7_546 . . 1_545 ?
O4T Cs3 Cs7 Cs5 -127.9(9) 6_556 . . 1_545 ?
O7W Cs3 Cs7 Cs5 -18.2(9) . . . 1_545 ?
O2W Cs3 Cs7 Cs5 42.6(5) 6_556 . . 1_545 ?
O67 Cs3 Cs7 Cs5 107.9(5) . . . 1_545 ?
O8T Cs3 Cs7 Cs5 -100.6(5) 6_546 . . 1_545 ?
C9 Cs3 Cs7 Cs5 -173.8(14) 2 . . 1_545 ?
C10 Cs3 Cs7 Cs5 163.7(14) 2 . . 1_545 ?
O6T Cs3 Cs7 Cs5 119.2(5) . . . 1_545 ?
Cs6 Cs3 Cs7 Cs5 -66.0(5) 7_546 . . 1_545 ?
O1W Cs3 Cs7 O7W -156.1(13) . . . . ?
O4W Cs3 Cs7 O7W -3.9(10) 7_546 . . . ?
O4T Cs3 Cs7 O7W -109.7(12) 6_556 . . . ?
O2W Cs3 Cs7 O7W 60.8(9) 6_556 . . . ?
O67 Cs3 Cs7 O7W 126.1(8) . . . . ?
O8T Cs3 Cs7 O7W -82.4(8) 6_546 . . . ?
C9 Cs3 Cs7 O7W -155.5(15) 2 . . . ?
C10 Cs3 Cs7 O7W -178.1(15) 2 . . . ?
O6T Cs3 Cs7 O7W 137.4(9) . . . . ?
Cs6 Cs3 Cs7 O7W -47.8(8) 7_546 . . . ?
O1W Cs3 Cs7 Cs4 136.9(10) . . . 7_546 ?
O4W Cs3 Cs7 Cs4 -70.8(7) 7_546 . . 7_546 ?
O4T Cs3 Cs7 Cs4 -176.6(8) 6_556 . . 7_546 ?
O7W Cs3 Cs7 Cs4 -67.0(8) . . . 7_546 ?
O2W Cs3 Cs7 Cs4 -6.2(4) 6_556 . . 7_546 ?
O67 Cs3 Cs7 Cs4 59.2(3) . . . 7_546 ?
O8T Cs3 Cs7 Cs4 -149.4(4) 6_546 . . 7_546 ?
C9 Cs3 Cs7 Cs4 137.5(13) 2 . . 7_546 ?
C10 Cs3 Cs7 Cs4 114.9(13) 2 . . 7_546 ?
O6T Cs3 Cs7 Cs4 70.5(4) . . . 7_546 ?
Cs6 Cs3 Cs7 Cs4 -114.8(2) 7_546 . . 7_546 ?
O1W Cs3 Cs7 O89 -77.3(10) . . . 6_546 ?
O4W Cs3 Cs7 O89 75.0(7) 7_546 . . 6_546 ?
O4T Cs3 Cs7 O89 -30.8(10) 6_556 . . 6_546 ?
O7W Cs3 Cs7 O89 78.9(9) . . . 6_546 ?
O2W Cs3 Cs7 O89 139.7(5) 6_556 . . 6_546 ?
O67 Cs3 Cs7 O89 -155.0(4) . . . 6_546 ?
O8T Cs3 Cs7 O89 -3.6(4) 6_546 . . 6_546 ?
C9 Cs3 Cs7 O89 -76.7(13) 2 . . 6_546 ?
C10 Cs3 Cs7 O89 -99.3(13) 2 . . 6_546 ?
O6T Cs3 Cs7 O89 -143.7(4) . . . 6_546 ?
Cs6 Cs3 Cs7 O89 31.1(4) 7_546 . . 6_546 ?
O1W Cs3 Cs7 O7T 78.6(10) . . . . ?
O4W Cs3 Cs7 O7T -129.1(7) 7_546 . . . ?
O4T Cs3 Cs7 O7T 125.0(8) 6_556 . . . ?
O7W Cs3 Cs7 O7T -125.3(9) . . . . ?
O2W Cs3 Cs7 O7T -64.5(4) 6_556 . . . ?
O67 Cs3 Cs7 O7T 0.9(4) . . . . ?
O8T Cs3 Cs7 O7T 152.3(4) 6_546 . . . ?
C9 Cs3 Cs7 O7T 79.2(13) 2 . . . ?
C10 Cs3 Cs7 O7T 56.6(13) 2 . . . ?
O6T Cs3 Cs7 O7T 12.2(5) . . . . ?
Cs6 Cs3 Cs7 O7T -173.1(3) 7_546 . . . ?
O1W Cs3 Cs7 O5T 47.7(16) . . . 1_545 ?
O4W Cs3 Cs7 O5T -160.0(14) 7_546 . . 1_545 ?
O4T Cs3 Cs7 O5T 94.1(14) 6_556 . . 1_545 ?
O7W Cs3 Cs7 O5T -156.2(16) . . . 1_545 ?
O2W Cs3 Cs7 O5T -95.4(13) 6_556 . . 1_545 ?
O67 Cs3 Cs7 O5T -30.0(13) . . . 1_545 ?
O8T Cs3 Cs7 O5T 121.4(13) 6_546 . . 1_545 ?
C9 Cs3 Cs7 O5T 48.3(18) 2 . . 1_545 ?
C10 Cs3 Cs7 O5T 25.7(18) 2 . . 1_545 ?
O6T Cs3 Cs7 O5T -18.7(15) . . . 1_545 ?
Cs6 Cs3 Cs7 O5T 156.0(13) 7_546 . . 1_545 ?
O1W Cs3 Cs7 C6 -3(2) . . . 6_546 ?
O4W Cs3 Cs7 C6 149(2) 7_546 . . 6_546 ?
O4T Cs3 Cs7 C6 43(2) 6_556 . . 6_546 ?
O7W Cs3 Cs7 C6 153(2) . . . 6_546 ?
O2W Cs3 Cs7 C6 -146(2) 6_556 . . 6_546 ?
O67 Cs3 Cs7 C6 -81(2) . . . 6_546 ?
O8T Cs3 Cs7 C6 71(2) 6_546 . . 6_546 ?
C9 Cs3 Cs7 C6 -3(3) 2 . . 6_546 ?
C10 Cs3 Cs7 C6 -25(3) 2 . . 6_546 ?
O6T Cs3 Cs7 C6 -70(2) . . . 6_546 ?
Cs6 Cs3 Cs7 C6 105(2) 7_546 . . 6_546 ?
O1W Cs3 Cs7 C7 22(2) . . . 6_546 ?
O4W Cs3 Cs7 C7 174(2) 7_546 . . 6_546 ?
O4T Cs3 Cs7 C7 68(2) 6_556 . . 6_546 ?
O7W Cs3 Cs7 C7 178(2) . . . 6_546 ?
O2W Cs3 Cs7 C7 -121(2) 6_556 . . 6_546 ?
O67 Cs3 Cs7 C7 -56(2) . . . 6_546 ?
O8T Cs3 Cs7 C7 95(2) 6_546 . . 6_546 ?
C9 Cs3 Cs7 C7 22(3) 2 . . 6_546 ?
C10 Cs3 Cs7 C7 0(3) 2 . . 6_546 ?
O6T Cs3 Cs7 C7 -45(2) . . . 6_546 ?
Cs6 Cs3 Cs7 C7 130(2) 7_546 . . 6_546 ?
O1W Cs3 Cs7 O6W 99.9(12) . . . 7_546 ?
O4W Cs3 Cs7 O6W -107.8(9) 7_546 . . 7_546 ?
O4T Cs3 Cs7 O6W 146.4(10) 6_556 . . 7_546 ?
O7W Cs3 Cs7 O6W -103.9(11) . . . 7_546 ?
O2W Cs3 Cs7 O6W -43.1(8) 6_556 . . 7_546 ?
O67 Cs3 Cs7 O6W 22.2(7) . . . 7_546 ?
O8T Cs3 Cs7 O6W 173.6(8) 6_546 . . 7_546 ?
C9 Cs3 Cs7 O6W 100.5(15) 2 . . 7_546 ?
C10 Cs3 Cs7 O6W 78.0(15) 2 . . 7_546 ?
O6T Cs3 Cs7 O6W 33.5(8) . . . 7_546 ?
Cs6 Cs3 Cs7 O6W -151.7(7) 7_546 . . 7_546 ?
O1W Cs3 Cs7 O3W -130.6(10) . . . 1_545 ?
O4W Cs3 Cs7 O3W 21.6(8) 7_546 . . 1_545 ?
O4T Cs3 Cs7 O3W -84.2(10) 6_556 . . 1_545 ?
O7W Cs3 Cs7 O3W 25.5(9) . . . 1_545 ?
O2W Cs3 Cs7 O3W 86.3(5) 6_556 . . 1_545 ?
O67 Cs3 Cs7 O3W 151.6(4) . . . 1_545 ?
O8T Cs3 Cs7 O3W -56.9(4) 6_546 . . 1_545 ?
C9 Cs3 Cs7 O3W -130.0(13) 2 . . 1_545 ?
C10 Cs3 Cs7 O3W -152.6(14) 2 . . 1_545 ?
O6T Cs3 Cs7 O3W 162.9(5) . . . 1_545 ?
Cs6 Cs3 Cs7 O3W -22.3(4) 7_546 . . 1_545 ?
O1W Cs3 Cs7 W8 -71.4(10) . . . 6_546 ?
O4W Cs3 Cs7 W8 80.9(7) 7_546 . . 6_546 ?
O4T Cs3 Cs7 W8 -24.9(9) 6_556 . . 6_546 ?
O7W Cs3 Cs7 W8 84.7(8) . . . 6_546 ?
O2W Cs3 Cs7 W8 145.5(3) 6_556 . . 6_546 ?
O67 Cs3 Cs7 W8 -149.1(2) . . . 6_546 ?
O8T Cs3 Cs7 W8 2.3(3) 6_546 . . 6_546 ?
C9 Cs3 Cs7 W8 -70.8(13) 2 . . 6_546 ?
C10 Cs3 Cs7 W8 -93.4(13) 2 . . 6_546 ?
O6T Cs3 Cs7 W8 -137.8(3) . . . 6_546 ?
Cs6 Cs3 Cs7 W8 36.94(18) 7_546 . . 6_546 ?
O3S1 Sb1 C1 C2 -7(100) . . . 2 ?
O1S1 Sb1 C1 C2 -123.9(10) . . . 2 ?
O1S1 Sb1 C1 C2 56.1(10) 2 . . 2 ?
O2S1 Sb1 C1 C2 -33.5(10) 2 . . 2 ?
O2S1 Sb1 C1 C2 146.5(10) . . . 2 ?
Cs1 Sb1 C1 C2 -79.3(9) 6_556 . . 2 ?
Cs1 Sb1 C1 C2 100.7(9) 5 . . 2 ?
O3S1 Sb1 C1 C2 173(100) . . . . ?
O1S1 Sb1 C1 C2 56.1(10) . . . . ?
O1S1 Sb1 C1 C2 -123.9(10) 2 . . . ?
O2S1 Sb1 C1 C2 146.5(10) 2 . . . ?
O2S1 Sb1 C1 C2 -33.5(10) . . . . ?
Cs1 Sb1 C1 C2 100.7(9) 6_556 . . . ?
Cs1 Sb1 C1 C2 -79.3(9) 5 . . . ?
C2 C1 C2 C3 1.5(11) 2 . . . ?
Sb1 C1 C2 C3 -178.5(11) . . . . ?
C1 C2 C3 C4 -3(2) . . . . ?
C2 C3 C4 C3 1.5(12) . . . 2 ?
O4S2 Sb2 C5 C6 90(14) . . . . ?
O1S2 Sb2 C5 C6 -85.4(14) . . . . ?
O6A Sb2 C5 C6 94.4(14) 2 . . . ?
O7A Sb2 C5 C6 -174.8(14) 2 . . . ?
O2S2 Sb2 C5 C6 6.0(14) . . . . ?
Cs1 Sb2 C5 C6 50.4(14) 5 . . . ?
Cs1 Sb2 C5 C6 58.2(13) . . . . ?
O4S2 Sb2 C5 C10 -84(14) . . . . ?
O1S2 Sb2 C5 C10 100.2(14) . . . . ?
O6A Sb2 C5 C10 -80.0(14) 2 . . . ?
O7A Sb2 C5 C10 10.9(14) 2 . . . ?
O2S2 Sb2 C5 C10 -168.4(14) . . . . ?
Cs1 Sb2 C5 C10 -123.9(13) 5 . . . ?
Cs1 Sb2 C5 C10 -116.1(14) . . . . ?
C10 C5 C6 C7 0.0 . . . . ?
Sb2 C5 C6 C7 -174.3(16) . . . . ?
C10 C5 C6 Cs7 -105.4(13) . . . 6_545 ?
Sb2 C5 C6 Cs7 80.3(14) . . . 6_545 ?
C10 C5 C6 Cs1 103.4(10) . . . . ?
Sb2 C5 C6 Cs1 -70.9(12) . . . . ?
Cs1 Cs1 C6 C5 69.5(7) 5 . . . ?
O6T Cs1 C6 C5 -22.3(8) 2 . . . ?
O1S1 Cs1 C6 C5 -156.3(8) 6 . . . ?
O2S2 Cs1 C6 C5 -61(12) 5 . . . ?
O2S1 Cs1 C6 C5 -107.6(8) 5 . . . ?
O6A Cs1 C6 C5 139.1(6) 6 . . . ?
O49 Cs1 C6 C5 -71.1(10) 5 . . . ?
O56 Cs1 C6 C5 156.2(8) 6 . . . ?
O6A Cs1 C6 C5 19.6(8) 2 . . . ?
W6 Cs1 C6 C5 -0.2(7) 2 . . . ?
W5 Cs1 C6 C5 177.3(8) 6 . . . ?
Cs1 Cs1 C6 C7 -168.9(7) 5 . . . ?
O6T Cs1 C6 C7 99.3(8) 2 . . . ?
O1S1 Cs1 C6 C7 -34.7(8) 6 . . . ?
O2S2 Cs1 C6 C7 60(12) 5 . . . ?
O2S1 Cs1 C6 C7 14.0(8) 5 . . . ?
O6A Cs1 C6 C7 -99.3(6) 6 . . . ?
O49 Cs1 C6 C7 50.5(10) 5 . . . ?
O56 Cs1 C6 C7 -82.2(8) 6 . . . ?
O6A Cs1 C6 C7 141.2(8) 2 . . . ?
W6 Cs1 C6 C7 121.4(7) 2 . . . ?
W5 Cs1 C6 C7 -61.0(8) 6 . . . ?
Cs1 Cs1 C6 Cs7 -77.7(8) 5 . . 6_545 ?
O6T Cs1 C6 Cs7 -169.5(8) 2 . . 6_545 ?
O1S1 Cs1 C6 Cs7 56.5(8) 6 . . 6_545 ?
O2S2 Cs1 C6 Cs7 152(11) 5 . . 6_545 ?
O2S1 Cs1 C6 Cs7 105.2(8) 5 . . 6_545 ?
O6A Cs1 C6 Cs7 -8.1(11) 6 . . 6_545 ?
O49 Cs1 C6 Cs7 141.6(6) 5 . . 6_545 ?
O56 Cs1 C6 Cs7 9.0(8) 6 . . 6_545 ?
O6A Cs1 C6 Cs7 -127.6(9) 2 . . 6_545 ?
W6 Cs1 C6 Cs7 -147.4(8) 2 . . 6_545 ?
W5 Cs1 C6 Cs7 30.1(7) 6 . . 6_545 ?
C5 C6 C7 C8 0.0 . . . . ?
Cs7 C6 C7 C8 126.2(14) 6_545 . . . ?
Cs1 C6 C7 C8 -102.0(12) . . . . ?
C5 C6 C7 Cs7 -126.2(14) . . . 6_545 ?
Cs1 C6 C7 Cs7 131.8(7) . . . 6_545 ?
C6 C7 C8 C9 0.0 . . . . ?
Cs7 C7 C8 C9 90.3(12) 6_545 . . . ?
C7 C8 C9 C10 0.0 . . . . ?
C7 C8 C9 Cs3 112.1(14) . . . 2 ?
C8 C9 C10 C5 0.0 . . . . ?
Cs3 C9 C10 C5 -132.5(14) 2 . . . ?
C8 C9 C10 Cs3 132.5(14) . . . 2 ?
C6 C5 C10 C9 0.0 . . . . ?
Sb2 C5 C10 C9 174.4(15) . . . . ?
C6 C5 C10 Cs3 -92.5(13) . . . 2 ?
Sb2 C5 C10 Cs3 81.9(15) . . . 2 ?
O15 W1 O1T Cs4 -123.8(11) . . . . ?
O16 W1 O1T Cs4 145.5(11) . . . . ?
O13 W1 O1T Cs4 -31.1(12) . . . . ?
O12 W1 O1T Cs4 54.9(12) . . . . ?
O1P1 W1 O1T Cs4 18(4) . . . . ?
Cs2 W1 O1T Cs4 144.8(14) 6_556 . . . ?
Cs5 W1 O1T Cs4 -121.1(13) . . . . ?
O15 W1 O1T Cs2 91.4(5) . . . 6_556 ?
O16 W1 O1T Cs2 0.7(6) . . . 6_556 ?
O13 W1 O1T Cs2 -176.0(5) . . . 6_556 ?
O12 W1 O1T Cs2 -90.0(6) . . . 6_556 ?
O1P1 W1 O1T Cs2 -126(3) . . . 6_556 ?
Cs5 W1 O1T Cs2 94.1(5) . . . 6_556 ?
Cs4 W1 O1T Cs2 -144.8(14) . . . 6_556 ?
O15 W1 O1T Cs5 -2.7(6) . . . . ?
O16 W1 O1T Cs5 -93.4(5) . . . . ?
O13 W1 O1T Cs5 90.0(5) . . . . ?
O12 W1 O1T Cs5 176.0(5) . . . . ?
O1P1 W1 O1T Cs5 140(3) . . . . ?
Cs2 W1 O1T Cs5 -94.1(5) 6_556 . . . ?
Cs4 W1 O1T Cs5 121.1(13) . . . . ?
O6W Cs4 O1T W1 155.9(14) . . . . ?
O7T Cs4 O1T W1 -59.8(17) 7_546 . . . ?
Cs7 Cs4 O1T W1 43.9(13) 7_546 . . . ?
O27 Cs4 O1T W1 -88.1(12) 7_546 . . . ?
O2T Cs4 O1T W1 -120.5(12) 7_546 . . . ?
O7W Cs4 O1T W1 22.6(12) 7_546 . . . ?
O2W Cs4 O1T W1 -43.8(11) 4_545 . . . ?
Cs5 Cs4 O1T W1 92.8(11) 7_556 . . . ?
Cs6 Cs4 O1T W1 -164.4(11) 6_556 . . . ?
W7 Cs4 O1T W1 -75.8(13) 7_546 . . . ?
W2 Cs4 O1T W1 -104.8(11) 7_546 . . . ?
O6W Cs4 O1T Cs2 -59.2(13) . . . 6_556 ?
O7T Cs4 O1T Cs2 85.2(11) 7_546 . . 6_556 ?
Cs7 Cs4 O1T Cs2 -171.1(4) 7_546 . . 6_556 ?
O27 Cs4 O1T Cs2 56.9(5) 7_546 . . 6_556 ?
O2T Cs4 O1T Cs2 24.5(3) 7_546 . . 6_556 ?
O7W Cs4 O1T Cs2 167.6(7) 7_546 . . 6_556 ?
O2W Cs4 O1T Cs2 101.2(5) 4_545 . . 6_556 ?
Cs5 Cs4 O1T Cs2 -122.2(3) 7_556 . . 6_556 ?
Cs6 Cs4 O1T Cs2 -19.4(4) 6_556 . . 6_556 ?
W7 Cs4 O1T Cs2 69.2(6) 7_546 . . 6_556 ?
W2 Cs4 O1T Cs2 40.2(3) 7_546 . . 6_556 ?
O6W Cs4 O1T Cs5 32.9(13) . . . . ?
O7T Cs4 O1T Cs5 177.3(9) 7_546 . . . ?
Cs7 Cs4 O1T Cs5 -79.0(5) 7_546 . . . ?
O27 Cs4 O1T Cs5 149.0(3) 7_546 . . . ?
O2T Cs4 O1T Cs5 116.6(4) 7_546 . . . ?
O7W Cs4 O1T Cs5 -100.4(7) 7_546 . . . ?
O2W Cs4 O1T Cs5 -166.8(5) 4_545 . . . ?
Cs5 Cs4 O1T Cs5 -30.1(4) 7_556 . . . ?
Cs6 Cs4 O1T Cs5 72.7(4) 6_556 . . . ?
W7 Cs4 O1T Cs5 161.3(3) 7_546 . . . ?
W2 Cs4 O1T Cs5 132.3(3) 7_546 . . . ?
O5T Cs5 O1T W1 23.1(6) . . . . ?
Cs7 Cs5 O1T W1 63.4(11) 1_565 . . . ?
O15 Cs5 O1T W1 1.9(4) . . . . ?
O9T Cs5 O1T W1 79.9(6) 6_556 . . . ?
O3W Cs5 O1T W1 151.1(6) . . . . ?
Cs4 Cs5 O1T W1 -82.8(8) 7_556 . . . ?
O6W Cs5 O1T W1 -27.1(9) 7_556 . . . ?
W5 Cs5 O1T W1 13.9(5) . . . . ?
Cs5 Cs5 O1T W1 -124.1(6) 7_556 . . . ?
Cs2 Cs5 O1T W1 105.8(6) 6_556 . . . ?
O5T Cs5 O1T Cs4 172.6(4) . . . . ?
Cs7 Cs5 O1T Cs4 -147.2(7) 1_565 . . . ?
O15 Cs5 O1T Cs4 151.4(6) . . . . ?
O9T Cs5 O1T Cs4 -130.7(4) 6_556 . . . ?
O3W Cs5 O1T Cs4 -59.5(6) . . . . ?
Cs4 Cs5 O1T Cs4 66.7(7) 7_556 . . . ?
O6W Cs5 O1T Cs4 122.4(7) 7_556 . . . ?
W5 Cs5 O1T Cs4 163.4(4) . . . . ?
W1 Cs5 O1T Cs4 149.5(8) . . . . ?
Cs5 Cs5 O1T Cs4 25.4(3) 7_556 . . . ?
Cs2 Cs5 O1T Cs4 -104.7(4) 6_556 . . . ?
O5T Cs5 O1T Cs2 -82.7(4) . . . 6_556 ?
Cs7 Cs5 O1T Cs2 -42.5(9) 1_565 . . 6_556 ?
O15 Cs5 O1T Cs2 -103.9(4) . . . 6_556 ?
O9T Cs5 O1T Cs2 -26.0(3) 6_556 . . 6_556 ?
O3W Cs5 O1T Cs2 45.2(5) . . . 6_556 ?
Cs4 Cs5 O1T Cs2 171.4(4) 7_556 . . 6_556 ?
O6W Cs5 O1T Cs2 -132.9(7) 7_556 . . 6_556 ?
W5 Cs5 O1T Cs2 -91.9(3) . . . 6_556 ?
W1 Cs5 O1T Cs2 -105.8(6) . . . 6_556 ?
Cs5 Cs5 O1T Cs2 130.0(3) 7_556 . . 6_556 ?
O28 W2 O2T Cs2 122.9(12) . . . 4_545 ?
O27 W2 O2T Cs2 -147.1(11) . . . 4_545 ?
O23 W2 O2T Cs2 33.0(13) . . . 4_545 ?
O12 W2 O2T Cs2 -54.0(13) . . . 4_545 ?
O1P1 W2 O2T Cs2 -15(4) . . . 4_545 ?
Cs6 W2 O2T Cs2 144.5(15) 4_545 . . 4_545 ?
Cs4 W2 O2T Cs2 -144.2(15) 7_546 . . 4_545 ?
O28 W2 O2T Cs6 -21.5(6) . . . 4_545 ?
O27 W2 O2T Cs6 68.5(6) . . . 4_545 ?
O23 W2 O2T Cs6 -111.5(6) . . . 4_545 ?
O12 W2 O2T Cs6 161.6(6) . . . 4_545 ?
O1P1 W2 O2T Cs6 -160(3) . . . 4_545 ?
Cs4 W2 O2T Cs6 71.3(5) 7_546 . . 4_545 ?
O28 W2 O2T Cs4 -92.8(6) . . . 7_546 ?
O27 W2 O2T Cs4 -2.8(6) . . . 7_546 ?
O23 W2 O2T Cs4 177.2(5) . . . 7_546 ?
O12 W2 O2T Cs4 90.2(6) . . . 7_546 ?
O1P1 W2 O2T Cs4 129(3) . . . 7_546 ?
Cs6 W2 O2T Cs4 -71.3(5) 4_545 . . 7_546 ?
O39 W3 O3T Cs6 -92.0(12) . . . . ?
O34 W3 O3T Cs6 178.9(11) . . . . ?
O23 W3 O3T Cs6 0.2(13) . . . . ?
O13 W3 O3T Cs6 87.4(12) . . . . ?
O1P1 W3 O3T Cs6 50(4) . . . . ?
Cs2 W3 O3T Cs6 -134.4(14) . . . . ?
O39 W3 O3T Cs2 42.4(6) . . . . ?
O34 W3 O3T Cs2 -46.7(6) . . . . ?
O23 W3 O3T Cs2 134.6(5) . . . . ?
O13 W3 O3T Cs2 -138.2(5) . . . . ?
O1P1 W3 O3T Cs2 -176(3) . . . . ?
Cs6 W3 O3T Cs2 134.4(14) . . . . ?
O6W Cs6 O3T W3 83(2) 6 . . . ?
O8T Cs6 O3T W3 -102.0(12) 4 . . . ?
O2T Cs6 O3T W3 165.9(13) 4 . . . ?
O5W Cs6 O3T W3 39.8(14) . . . . ?
O4W Cs6 O3T W3 -10.6(13) . . . . ?
O28 Cs6 O3T W3 -149.1(12) 4 . . . ?
Cs4 Cs6 O3T W3 122.5(11) 6 . . . ?
W8 Cs6 O3T W3 -127.3(11) 4 . . . ?
W2 Cs6 O3T W3 -175.4(12) 4 . . . ?
Cs3 Cs6 O3T W3 -53.7(12) 7_546 . . . ?
O6W Cs6 O3T Cs2 -50.5(18) 6 . . . ?
O8T Cs6 O3T Cs2 124.5(5) 4 . . . ?
O2T Cs6 O3T Cs2 32.3(4) 4 . . . ?
O5W Cs6 O3T Cs2 -93.8(6) . . . . ?
O4W Cs6 O3T Cs2 -144.1(6) . . . . ?
O28 Cs6 O3T Cs2 77.3(5) 4 . . . ?
Cs4 Cs6 O3T Cs2 -11.1(5) 6 . . . ?
W8 Cs6 O3T Cs2 99.1(4) 4 . . . ?
W2 Cs6 O3T Cs2 51.0(4) 4 . . . ?
Cs3 Cs6 O3T Cs2 172.8(3) 7_546 . . . ?
W3 Cs6 O3T Cs2 -133.6(14) . . . . ?
O2T Cs2 O3T W3 170.5(6) 4 . . . ?
O6T Cs2 O3T W3 6.5(8) 6 . . . ?
O4W Cs2 O3T W3 99.4(7) 4 . . . ?
O16 Cs2 O3T W3 -108.3(10) 6 . . . ?
O1T Cs2 O3T W3 -130.3(5) 6 . . . ?
O9T Cs2 O3T W3 -42.7(6) . . . . ?
O2W Cs2 O3T W3 141.7(5) . . . . ?
O39 Cs2 O3T W3 -27.2(4) . . . . ?
O4T Cs2 O3T W3 46.5(5) . . . . ?
O34 Cs2 O3T W3 29.7(4) . . . . ?
O49 Cs2 O3T W3 1.8(5) . . . . ?
O2T Cs2 O3T Cs6 -34.4(4) 4 . . . ?
O6T Cs2 O3T Cs6 161.6(4) 6 . . . ?
O4W Cs2 O3T Cs6 -105.5(6) 4 . . . ?
O16 Cs2 O3T Cs6 46.9(12) 6 . . . ?
O1T Cs2 O3T Cs6 24.8(5) 6 . . . ?
O9T Cs2 O3T Cs6 112.5(4) . . . . ?
O2W Cs2 O3T Cs6 -63.1(6) . . . . ?
O39 Cs2 O3T Cs6 127.9(6) . . . . ?
O4T Cs2 O3T Cs6 -158.4(4) . . . . ?
O34 Cs2 O3T Cs6 -175.1(6) . . . . ?
O49 Cs2 O3T Cs6 156.9(4) . . . . ?
O2S1 W4 O4T Cs3 -28(14) . . . 6 ?
O45 W4 O4T Cs3 -121(14) . . . 6 ?
O49 W4 O4T Cs3 66(14) . . . 6 ?
O34 W4 O4T Cs3 152(14) . . . 6 ?
O2P1 W4 O4T Cs3 -135(11) . . . 6 ?
Cs1 W4 O4T Cs3 18(14) 5 . . 6 ?
Cs2 W4 O4T Cs3 110(14) . . . 6 ?
O2S1 W4 O4T Cs2 -138.0(5) . . . . ?
O45 W4 O4T Cs2 129.3(5) . . . . ?
O49 W4 O4T Cs2 -43.8(5) . . . . ?
O34 W4 O4T Cs2 41.9(5) . . . . ?
O2P1 W4 O4T Cs2 115(5) . . . . ?
Cs1 W4 O4T Cs2 -91.8(3) 5 . . . ?
O2T Cs2 O4T W4 -112.6(5) 4 . . . ?
O6T Cs2 O4T W4 101.2(6) 6 . . . ?
O4W Cs2 O4T W4 -121.6(8) 4 . . . ?
O3T Cs2 O4T W4 -47.8(6) . . . . ?
O16 Cs2 O4T W4 123.9(5) 6 . . . ?
O1T Cs2 O4T W4 125.0(7) 6 . . . ?
O9T Cs2 O4T W4 47.0(5) . . . . ?
O2W Cs2 O4T W4 -177.9(6) . . . . ?
O39 Cs2 O4T W4 0.2(5) . . . . ?
O34 Cs2 O4T W4 -30.3(4) . . . . ?
O49 Cs2 O4T W4 29.4(4) . . . . ?
O2T Cs2 O4T Cs3 70.2(4) 4 . . 6 ?
O6T Cs2 O4T Cs3 -76.0(4) 6 . . 6 ?
O4W Cs2 O4T Cs3 61.1(6) 4 . . 6 ?
O3T Cs2 O4T Cs3 134.9(3) . . . 6 ?
O16 Cs2 O4T Cs3 -53.3(3) 6 . . 6 ?
O1T Cs2 O4T Cs3 -52.3(9) 6 . . 6 ?
O9T Cs2 O4T Cs3 -130.2(3) . . . 6 ?
O2W Cs2 O4T Cs3 4.9(4) . . . 6 ?
O39 Cs2 O4T Cs3 -177.0(3) . . . 6 ?
O34 Cs2 O4T Cs3 152.4(5) . . . 6 ?
O49 Cs2 O4T Cs3 -147.8(5) . . . 6 ?
O1S1 W5 O5T Cs5 -173.9(6) . . . . ?
O56 W5 O5T Cs5 92.0(6) . . . . ?
O45 W5 O5T Cs5 -80.9(7) . . . . ?
O15 W5 O5T Cs5 5.4(7) . . . . ?
O2P1 W5 O5T Cs5 -65(4) . . . . ?
Cs1 W5 O5T Cs5 140.3(6) 6_556 . . . ?
O1S1 W5 O5T Cs7 -131(5) . . . 1_565 ?
O56 W5 O5T Cs7 135(5) . . . 1_565 ?
O45 W5 O5T Cs7 -38(5) . . . 1_565 ?
O15 W5 O5T Cs7 48(5) . . . 1_565 ?
O2P1 W5 O5T Cs7 -22(9) . . . 1_565 ?
Cs5 W5 O5T Cs7 43(5) . . . 1_565 ?
Cs1 W5 O5T Cs7 -177(5) 6_556 . . 1_565 ?
Cs7 Cs5 O5T W5 173.5(7) 1_565 . . . ?
O15 Cs5 O5T W5 -4.0(5) . . . . ?
O9T Cs5 O5T W5 -100.7(7) 6_556 . . . ?
O3W Cs5 O5T W5 -143.9(7) . . . . ?
O1T Cs5 O5T W5 -24.3(7) . . . . ?
Cs4 Cs5 O5T W5 124.2(6) 7_556 . . . ?
O6W Cs5 O5T W5 99.2(9) 7_556 . . . ?
W1 Cs5 O5T W5 -15.1(6) . . . . ?
Cs5 Cs5 O5T W5 52.9(11) 7_556 . . . ?
Cs2 Cs5 O5T W5 -66.4(6) 6_556 . . . ?
O15 Cs5 O5T Cs7 -177.5(5) . . . 1_565 ?
O9T Cs5 O5T Cs7 85.8(4) 6_556 . . 1_565 ?
O3W Cs5 O5T Cs7 42.6(6) . . . 1_565 ?
O1T Cs5 O5T Cs7 162.2(4) . . . 1_565 ?
Cs4 Cs5 O5T Cs7 -49.3(3) 7_556 . . 1_565 ?
O6W Cs5 O5T Cs7 -74.3(7) 7_556 . . 1_565 ?
W5 Cs5 O5T Cs7 -173.5(7) . . . 1_565 ?
W1 Cs5 O5T Cs7 171.4(3) . . . 1_565 ?
Cs5 Cs5 O5T Cs7 -120.6(7) 7_556 . . 1_565 ?
Cs2 Cs5 O5T Cs7 120.1(3) 6_556 . . 1_565 ?
O6T W6 O6A Sb2 -123.9(11) . . . 2 ?
O67 W6 O6A Sb2 -24.8(11) . . . 2 ?
O56 W6 O6A Sb2 132.9(11) . . . 2 ?
O16 W6 O6A Sb2 61(2) . . . 2 ?
O4P1 W6 O6A Sb2 47.8(10) . . . 2 ?
Cs2 W6 O6A Sb2 -123.3(9) 6_556 . . 2 ?
Cs1 W6 O6A Sb2 -143.9(12) 2 . . 2 ?
Cs1 W6 O6A Sb2 164.2(13) 6_556 . . 2 ?
Cs3 W6 O6A Sb2 -65.1(11) . . . 2 ?
O6T W6 O6A Cs1 71.9(5) . . . 6_556 ?
O67 W6 O6A Cs1 171.0(5) . . . 6_556 ?
O56 W6 O6A Cs1 -31.3(5) . . . 6_556 ?
O16 W6 O6A Cs1 -103.0(16) . . . 6_556 ?
O4P1 W6 O6A Cs1 -116.3(4) . . . 6_556 ?
Cs2 W6 O6A Cs1 72.5(7) 6_556 . . 6_556 ?
Cs1 W6 O6A Cs1 52.0(3) 2 . . 6_556 ?
Cs3 W6 O6A Cs1 130.7(3) . . . 6_556 ?
O6T W6 O6A Cs1 19.9(5) . . . 2 ?
O67 W6 O6A Cs1 119.0(4) . . . 2 ?
O56 W6 O6A Cs1 -83.2(4) . . . 2 ?
O16 W6 O6A Cs1 -155.0(15) . . . 2 ?
O4P1 W6 O6A Cs1 -168.3(4) . . . 2 ?
Cs2 W6 O6A Cs1 20.5(8) 6_556 . . 2 ?
Cs1 W6 O6A Cs1 -52.0(3) 6_556 . . 2 ?
Cs3 W6 O6A Cs1 78.8(3) . . . 2 ?
O6A W6 O6T Cs2 179.5(5) . . . 6_556 ?
O67 W6 O6T Cs2 86.0(6) . . . 6_556 ?
O56 W6 O6T Cs2 -88.2(6) . . . 6_556 ?
O16 W6 O6T Cs2 -2.0(6) . . . 6_556 ?
O4P1 W6 O6T Cs2 83(4) . . . 6_556 ?
Cs1 W6 O6T Cs2 -158.4(8) 2 . . 6_556 ?
Cs1 W6 O6T Cs2 -134.8(4) 6_556 . . 6_556 ?
Cs3 W6 O6T Cs2 79.9(5) . . . 6_556 ?
O6A W6 O6T Cs1 -22.1(6) . . . 2 ?
O67 W6 O6T Cs1 -115.5(5) . . . 2 ?
O56 W6 O6T Cs1 70.2(6) . . . 2 ?
O16 W6 O6T Cs1 156.4(5) . . . 2 ?
O4P1 W6 O6T Cs1 -118(3) . . . 2 ?
Cs2 W6 O6T Cs1 158.4(8) 6_556 . . 2 ?
Cs1 W6 O6T Cs1 23.7(3) 6_556 . . 2 ?
Cs3 W6 O6T Cs1 -121.6(6) . . . 2 ?
O6A W6 O6T Cs3 99.6(5) . . . . ?
O67 W6 O6T Cs3 6.1(5) . . . . ?
O56 W6 O6T Cs3 -168.2(4) . . . . ?
O16 W6 O6T Cs3 -81.9(4) . . . . ?
O4P1 W6 O6T Cs3 3(4) . . . . ?
Cs2 W6 O6T Cs3 -79.9(5) 6_556 . . . ?
Cs1 W6 O6T Cs3 121.6(6) 2 . . . ?
Cs1 W6 O6T Cs3 145.3(3) 6_556 . . . ?
O1W Cs3 O6T W6 -93.8(11) . . . . ?
O4W Cs3 O6T W6 130.3(7) 7_546 . . . ?
O4T Cs3 O6T W6 -177.2(7) 6_556 . . . ?
O7W Cs3 O6T W6 70.7(13) . . . . ?
O2W Cs3 O6T W6 62.3(6) 6_556 . . . ?
O67 Cs3 O6T W6 -5.0(4) . . . . ?
O8T Cs3 O6T W6 -134.0(5) 6_546 . . . ?
C9 Cs3 O6T W6 -85.0(8) 2 . . . ?
C10 Cs3 O6T W6 -67.0(11) 2 . . . ?
Cs7 Cs3 O6T W6 -20.9(7) . . . . ?
Cs6 Cs3 O6T W6 165.6(4) 7_546 . . . ?
O1W Cs3 O6T Cs2 156.2(11) . . . 6_556 ?
O4W Cs3 O6T Cs2 20.3(5) 7_546 . . 6_556 ?
O4T Cs3 O6T Cs2 72.8(4) 6_556 . . 6_556 ?
O7W Cs3 O6T Cs2 -39.3(13) . . . 6_556 ?
O2W Cs3 O6T Cs2 -47.7(4) 6_556 . . 6_556 ?
O67 Cs3 O6T Cs2 -115.0(5) . . . 6_556 ?
O8T Cs3 O6T Cs2 116.0(4) 6_546 . . 6_556 ?
C9 Cs3 O6T Cs2 165.0(7) 2 . . 6_556 ?
C10 Cs3 O6T Cs2 -177.0(11) 2 . . 6_556 ?
Cs7 Cs3 O6T Cs2 -130.9(3) . . . 6_556 ?
Cs6 Cs3 O6T Cs2 55.6(4) 7_546 . . 6_556 ?
O1W Cs3 O6T Cs1 21.8(11) . . . 2 ?
O4W Cs3 O6T Cs1 -114.1(6) 7_546 . . 2 ?
O4T Cs3 O6T Cs1 -61.6(4) 6_556 . . 2 ?
O7W Cs3 O6T Cs1 -173.7(12) . . . 2 ?
O2W Cs3 O6T Cs1 177.9(5) 6_556 . . 2 ?
O67 Cs3 O6T Cs1 110.6(6) . . . 2 ?
O8T Cs3 O6T Cs1 -18.4(7) 6_546 . . 2 ?
C9 Cs3 O6T Cs1 30.6(7) 2 . . 2 ?
C10 Cs3 O6T Cs1 48.6(11) 2 . . 2 ?
Cs7 Cs3 O6T Cs1 94.7(5) . . . 2 ?
Cs6 Cs3 O6T Cs1 -78.8(4) 7_546 . . 2 ?
O7A W7 O7T Cs4 -171.9(6) . . . 7_546 ?
O78 W7 O7T Cs4 92.4(7) . . . 7_546 ?
O27 W7 O7T Cs4 5.9(7) . . . 7_546 ?
O67 W7 O7T Cs4 -79.9(7) . . . 7_546 ?
O4P1 W7 O7T Cs4 -58(5) . . . 7_546 ?
O7A W7 O7T Cs7 -99.6(15) . . . . ?
O78 W7 O7T Cs7 164.6(15) . . . . ?
O27 W7 O7T Cs7 78.2(16) . . . . ?
O67 W7 O7T Cs7 -7.6(16) . . . . ?
O4P1 W7 O7T Cs7 14(6) . . . . ?
Cs4 W7 O7T Cs7 72.3(15) 7_546 . . . ?
Cs5 Cs7 O7T W7 -130.7(15) 1_545 . . . ?
O7W Cs7 O7T W7 -38.5(18) . . . . ?
Cs4 Cs7 O7T W7 -86.9(16) 7_546 . . . ?
O89 Cs7 O7T W7 70(2) 6_546 . . . ?
O5T Cs7 O7T W7 175.1(15) 1_545 . . . ?
C6 Cs7 O7T W7 116(2) 6_546 . . . ?
C7 Cs7 O7T W7 125(2) 6_546 . . . ?
O6W Cs7 O7T W7 -150.6(19) 7_546 . . . ?
Cs3 Cs7 O7T W7 4.4(15) . . . . ?
O3W Cs7 O7T W7 -56(2) 1_545 . . . ?
W8 Cs7 O7T W7 46.9(18) 6_546 . . . ?
Cs5 Cs7 O7T Cs4 -43.8(4) 1_545 . . 7_546 ?
O7W Cs7 O7T Cs4 48.4(7) . . . 7_546 ?
O89 Cs7 O7T Cs4 156.5(11) 6_546 . . 7_546 ?
O5T Cs7 O7T Cs4 -98.0(4) 1_545 . . 7_546 ?
C6 Cs7 O7T Cs4 -157.5(14) 6_546 . . 7_546 ?
C7 Cs7 O7T Cs4 -148.2(16) 6_546 . . 7_546 ?
O6W Cs7 O7T Cs4 -63.6(8) 7_546 . . 7_546 ?
Cs3 Cs7 O7T Cs4 91.4(3) . . . 7_546 ?
O3W Cs7 O7T Cs4 30.8(10) 1_545 . . 7_546 ?
W8 Cs7 O7T Cs4 133.8(5) 6_546 . . 7_546 ?
O7T W7 O7A Sb2 131.9(11) . . . 2 ?
O78 W7 O7A Sb2 -125.2(11) . . . 2 ?
O27 W7 O7A Sb2 -41(2) . . . 2 ?
O67 W7 O7A Sb2 30.9(11) . . . 2 ?
O4P1 W7 O7A Sb2 -41.9(10) . . . 2 ?
Cs4 W7 O7A Sb2 123.2(9) 7_546 . . 2 ?
O1S2 W8 O8T Cs6 -155.6(6) . . . 4_545 ?
O89 W8 O8T Cs6 110.9(6) . . . 4_545 ?
O78 W8 O8T Cs6 -62.7(7) . . . 4_545 ?
O28 W8 O8T Cs6 23.2(7) . . . 4_545 ?
O3P1 W8 O8T Cs6 80(6) . . . 4_545 ?
Cs7 W8 O8T Cs6 123.9(7) 6_545 . . 4_545 ?
O1S2 W8 O8T Cs3 68.7(16) . . . 6_545 ?
O89 W8 O8T Cs3 -24.8(16) . . . 6_545 ?
O78 W8 O8T Cs3 161.6(15) . . . 6_545 ?
O28 W8 O8T Cs3 -112.5(15) . . . 6_545 ?
O3P1 W8 O8T Cs3 -56(6) . . . 6_545 ?
Cs6 W8 O8T Cs3 -135.7(19) 4_545 . . 6_545 ?
Cs7 W8 O8T Cs3 -11.8(13) 6_545 . . 6_545 ?
O2S2 W9 O9T Cs2 139.3(5) . . . . ?
O49 W9 O9T Cs2 45.4(5) . . . . ?
O89 W9 O9T Cs2 -126.8(5) . . . . ?
O39 W9 O9T Cs2 -40.0(5) . . . . ?
O3P1 W9 O9T Cs2 -110(5) . . . . ?
Cs1 W9 O9T Cs2 93.4(3) 5 . . . ?
Cs7 W9 O9T Cs2 -139.0(6) 6_545 . . . ?
O2S2 W9 O9T Cs5 -120.0(7) . . . 6 ?
O49 W9 O9T Cs5 146.1(7) . . . 6 ?
O89 W9 O9T Cs5 -26.1(8) . . . 6 ?
O39 W9 O9T Cs5 60.7(8) . . . 6 ?
O3P1 W9 O9T Cs5 -9(5) . . . 6 ?
Cs2 W9 O9T Cs5 100.7(8) . . . 6 ?
Cs1 W9 O9T Cs5 -165.9(7) 5 . . 6 ?
Cs7 W9 O9T Cs5 -38.3(5) 6_545 . . 6 ?
O2T Cs2 O9T W9 102.9(7) 4 . . . ?
O6T Cs2 O9T W9 -99.1(6) 6 . . . ?
O4W Cs2 O9T W9 -32.4(11) 4 . . . ?
O3T Cs2 O9T W9 45.0(6) . . . . ?
O16 Cs2 O9T W9 -152.7(6) 6 . . . ?
O1T Cs2 O9T W9 156.5(6) 6 . . . ?
O2W Cs2 O9T W9 -139.8(6) . . . . ?
O39 Cs2 O9T W9 29.0(4) . . . . ?
O4T Cs2 O9T W9 -47.5(5) . . . . ?
O34 Cs2 O9T W9 -1.8(5) . . . . ?
O49 Cs2 O9T W9 -30.0(4) . . . . ?
O2T Cs2 O9T Cs5 -26.8(7) 4 . . 6 ?
O6T Cs2 O9T Cs5 131.2(4) 6 . . 6 ?
O4W Cs2 O9T Cs5 -162.1(8) 4 . . 6 ?
O3T Cs2 O9T Cs5 -84.7(3) . . . 6 ?
O16 Cs2 O9T Cs5 77.6(3) 6 . . 6 ?
O1T Cs2 O9T Cs5 26.9(3) 6 . . 6 ?
O2W Cs2 O9T Cs5 90.5(5) . . . 6 ?
O39 Cs2 O9T Cs5 -100.7(4) . . . 6 ?
O4T Cs2 O9T Cs5 -177.1(3) . . . 6 ?
O34 Cs2 O9T Cs5 -131.4(3) . . . 6 ?
O49 Cs2 O9T Cs5 -159.7(5) . . . 6 ?
O5T W5 O1S1 Sb1 132.0(11) . . . . ?
O56 W5 O1S1 Sb1 -124.8(11) . . . . ?
O45 W5 O1S1 Sb1 31.0(11) . . . . ?
O15 W5 O1S1 Sb1 -46(2) . . . . ?
O2P1 W5 O1S1 Sb1 -41.2(10) . . . . ?
Cs5 W5 O1S1 Sb1 125.6(9) . . . . ?
Cs1 W5 O1S1 Sb1 -156.5(13) 6_556 . . . ?
O5T W5 O1S1 Cs1 -71.5(6) . . . 6_556 ?
O56 W5 O1S1 Cs1 31.7(5) . . . 6_556 ?
O45 W5 O1S1 Cs1 -172.5(5) . . . 6_556 ?
O15 W5 O1S1 Cs1 110.7(16) . . . 6_556 ?
O2P1 W5 O1S1 Cs1 115.3(4) . . . 6_556 ?
Cs5 W5 O1S1 Cs1 -77.9(6) . . . 6_556 ?
O3S1 Sb1 O1S1 W5 81.5(10) . . . . ?
O1S1 Sb1 O1S1 W5 81.5(10) 2 . . . ?
O2S1 Sb1 O1S1 W5 168.4(11) 2 . . . ?
O2S1 Sb1 O1S1 W5 -5.4(11) . . . . ?
C1 Sb1 O1S1 W5 -98.5(10) . . . . ?
Cs1 Sb1 O1S1 W5 156.2(13) 6_556 . . . ?
Cs1 Sb1 O1S1 W5 13.0(13) 5 . . . ?
O3S1 Sb1 O1S1 Cs1 -74.6(3) . . . 6_556 ?
O1S1 Sb1 O1S1 Cs1 -74.7(3) 2 . . 6_556 ?
O2S1 Sb1 O1S1 Cs1 12.3(5) 2 . . 6_556 ?
O2S1 Sb1 O1S1 Cs1 -161.6(5) . . . 6_556 ?
C1 Sb1 O1S1 Cs1 105.4(3) . . . 6_556 ?
Cs1 Sb1 O1S1 Cs1 -143.1(2) 5 . . 6_556 ?
O2P1 P1 O1P1 W3 -61.2(9) . . . . ?
O4P1 P1 O1P1 W3 178.3(7) . . . . ?
O3P1 P1 O1P1 W3 59.7(9) . . . . ?
O2P1 P1 O1P1 W1 60.0(9) . . . . ?
O4P1 P1 O1P1 W1 -60.5(9) . . . . ?
O3P1 P1 O1P1 W1 -179.1(7) . . . . ?
O2P1 P1 O1P1 W2 179.3(6) . . . . ?
O4P1 P1 O1P1 W2 58.8(8) . . . . ?
O3P1 P1 O1P1 W2 -59.8(8) . . . . ?
O3T W3 O1P1 P1 175(3) . . . . ?
O39 W3 O1P1 P1 -41.7(8) . . . . ?
O34 W3 O1P1 P1 44.8(8) . . . . ?
O23 W3 O1P1 P1 -133.1(9) . . . . ?
O13 W3 O1P1 P1 136.1(8) . . . . ?
Cs2 W3 O1P1 P1 0.3(10) . . . . ?
Cs6 W3 O1P1 P1 -149.7(5) . . . . ?
O3T W3 O1P1 W1 40(3) . . . . ?
O39 W3 O1P1 W1 -176.9(5) . . . . ?
O34 W3 O1P1 W1 -90.3(5) . . . . ?
O23 W3 O1P1 W1 91.8(5) . . . . ?
O13 W3 O1P1 W1 1.0(4) . . . . ?
Cs2 W3 O1P1 W1 -134.8(2) . . . . ?
Cs6 W3 O1P1 W1 75.1(7) . . . . ?
O3T W3 O1P1 W2 -52(3) . . . . ?
O39 W3 O1P1 W2 91.3(5) . . . . ?
O34 W3 O1P1 W2 177.9(5) . . . . ?
O23 W3 O1P1 W2 0.0(5) . . . . ?
O13 W3 O1P1 W2 -90.8(5) . . . . ?
Cs2 W3 O1P1 W2 133.4(2) . . . . ?
Cs6 W3 O1P1 W2 -16.7(8) . . . . ?
O1T W1 O1P1 P1 172(3) . . . . ?
O15 W1 O1P1 P1 -44.3(8) . . . . ?
O16 W1 O1P1 P1 44.0(8) . . . . ?
O13 W1 O1P1 P1 -136.0(8) . . . . ?
O12 W1 O1P1 P1 134.4(9) . . . . ?
Cs2 W1 O1P1 P1 54.2(9) 6_556 . . . ?
Cs5 W1 O1P1 P1 -54.5(9) . . . . ?
Cs4 W1 O1P1 P1 -174.7(4) . . . . ?
O1T W1 O1P1 W3 -53(3) . . . . ?
O15 W1 O1P1 W3 90.7(5) . . . . ?
O16 W1 O1P1 W3 179.0(5) . . . . ?
O13 W1 O1P1 W3 -1.0(4) . . . . ?
O12 W1 O1P1 W3 -90.6(5) . . . . ?
Cs2 W1 O1P1 W3 -170.78(6) 6_556 . . . ?
Cs5 W1 O1P1 W3 80.5(5) . . . . ?
Cs4 W1 O1P1 W3 -39.7(7) . . . . ?
O1T W1 O1P1 W2 39(3) . . . . ?
O15 W1 O1P1 W2 -177.3(5) . . . . ?
O16 W1 O1P1 W2 -89.0(5) . . . . ?
O13 W1 O1P1 W2 91.0(5) . . . . ?
O12 W1 O1P1 W2 1.4(5) . . . . ?
Cs2 W1 O1P1 W2 -78.7(4) 6_556 . . . ?
Cs5 W1 O1P1 W2 172.58(14) . . . . ?
Cs4 W1 O1P1 W2 52.4(6) . . . . ?
O2T W2 O1P1 P1 -176(3) . . . . ?
O28 W2 O1P1 P1 45.0(8) . . . . ?
O27 W2 O1P1 P1 -42.8(8) . . . . ?
O23 W2 O1P1 P1 134.0(9) . . . . ?
O12 W2 O1P1 P1 -135.5(9) . . . . ?
Cs6 W2 O1P1 P1 28.4(10) 4_545 . . . ?
Cs4 W2 O1P1 P1 -54.4(9) 7_546 . . . ?
O2T W2 O1P1 W3 50(3) . . . . ?
O28 W2 O1P1 W3 -89.0(5) . . . . ?
O27 W2 O1P1 W3 -176.8(5) . . . . ?
O23 W2 O1P1 W3 0.0(5) . . . . ?
O12 W2 O1P1 W3 90.6(5) . . . . ?
Cs6 W2 O1P1 W3 -105.6(5) 4_545 . . . ?
Cs4 W2 O1P1 W3 171.59(14) 7_546 . . . ?
O2T W2 O1P1 W1 -42(3) . . . . ?
O28 W2 O1P1 W1 179.0(5) . . . . ?
O27 W2 O1P1 W1 91.2(5) . . . . ?
O23 W2 O1P1 W1 -92.0(5) . . . . ?
O12 W2 O1P1 W1 -1.4(5) . . . . ?
Cs6 W2 O1P1 W1 162.4(3) 4_545 . . . ?
Cs4 W2 O1P1 W1 79.6(5) 7_546 . . . ?
O8T W8 O1S2 Sb2 -138.2(11) . . . . ?
O89 W8 O1S2 Sb2 -36.1(11) . . . . ?
O78 W8 O1S2 Sb2 119.1(11) . . . . ?
O28 W8 O1S2 Sb2 46(2) . . . . ?
O3P1 W8 O1S2 Sb2 37.2(11) . . . . ?
Cs6 W8 O1S2 Sb2 -162.9(7) 4_545 . . . ?
Cs7 W8 O1S2 Sb2 -76.2(11) 6_545 . . . ?
O4S2 Sb2 O1S2 W8 -75.3(12) . . . . ?
O6A Sb2 O1S2 W8 -73(5) 2 . . . ?
O7A Sb2 O1S2 W8 -162.8(11) 2 . . . ?
O2S2 Sb2 O1S2 W8 10.8(11) . . . . ?
C5 Sb2 O1S2 W8 104.4(12) . . . . ?
Cs1 Sb2 O1S2 W8 -5.9(14) 5 . . . ?
Cs1 Sb2 O1S2 W8 49.3(14) . . . . ?
O2T W2 O12 W1 175.4(8) . . . . ?
O28 W2 O12 W1 3(2) . . . . ?
O27 W2 O12 W1 -82.2(8) . . . . ?
O23 W2 O12 W1 74.9(8) . . . . ?
O1P1 W2 O12 W1 2.1(7) . . . . ?
Cs6 W2 O12 W1 -159.5(4) 4_545 . . . ?
Cs4 W2 O12 W1 -133.6(7) 7_546 . . . ?
O1T W1 O12 W2 -175.4(8) . . . . ?
O15 W1 O12 W2 1.2(19) . . . . ?
O16 W1 O12 W2 83.0(8) . . . . ?
O13 W1 O12 W2 -75.5(8) . . . . ?
O1P1 W1 O12 W2 -2.1(7) . . . . ?
Cs2 W1 O12 W2 133.7(7) 6_556 . . . ?
Cs5 W1 O12 W2 -168.4(3) . . . . ?
Cs4 W1 O12 W2 -156.6(8) . . . . ?
O1T W1 O13 W3 172.9(8) . . . . ?
O15 W1 O13 W3 -82.6(8) . . . . ?
O16 W1 O13 W3 1.5(18) . . . . ?
O12 W1 O13 W3 75.2(8) . . . . ?
O1P1 W1 O13 W3 1.5(6) . . . . ?
Cs2 W1 O13 W3 166.48(17) 6_556 . . . ?
Cs5 W1 O13 W3 -132.9(7) . . . . ?
Cs4 W1 O13 W3 161.0(7) . . . . ?
O3T W3 O13 W1 -174.7(8) . . . . ?
O39 W3 O13 W1 3.9(18) . . . . ?
O34 W3 O13 W1 82.1(8) . . . . ?
O23 W3 O13 W1 -75.2(8) . . . . ?
O1P1 W3 O13 W1 -1.5(6) . . . . ?
Cs2 W3 O13 W1 137.6(5) . . . . ?
Cs6 W3 O13 W1 -152.5(7) . . . . ?
O1T W1 O15 W5 -125.7(14) . . . . ?
O16 W1 O15 W5 -24.3(14) . . . . ?
O13 W1 O15 W5 133.4(14) . . . . ?
O12 W1 O15 W5 58(2) . . . . ?
O1P1 W1 O15 W5 60.9(14) . . . . ?
Cs2 W1 O15 W5 -74.0(14) 6_556 . . . ?
Cs5 W1 O15 W5 -128.5(16) . . . . ?
Cs4 W1 O15 W5 -147.0(12) . . . . ?
O1T W1 O15 Cs5 2.8(6) . . . . ?
O16 W1 O15 Cs5 104.2(5) . . . . ?
O13 W1 O15 Cs5 -98.1(5) . . . . ?
O12 W1 O15 Cs5 -173.7(12) . . . . ?
O1P1 W1 O15 Cs5 -170.6(5) . . . . ?
Cs2 W1 O15 Cs5 54.5(4) 6_556 . . . ?
Cs4 W1 O15 Cs5 -18.6(5) . . . . ?
O5T W5 O15 W1 126.2(14) . . . . ?
O1S1 W5 O15 W1 -56(2) . . . . ?
O56 W5 O15 W1 24.1(14) . . . . ?
O45 W5 O15 W1 -133.7(14) . . . . ?
O2P1 W5 O15 W1 -60.6(14) . . . . ?
Cs5 W5 O15 W1 130.5(15) . . . . ?
Cs1 W5 O15 W1 38.3(16) 6_556 . . . ?
O5T W5 O15 Cs5 -4.3(5) . . . . ?
O1S1 W5 O15 Cs5 173.6(15) . . . . ?
O56 W5 O15 Cs5 -106.4(4) . . . . ?
O45 W5 O15 Cs5 95.9(5) . . . . ?
O2P1 W5 O15 Cs5 169.0(4) . . . . ?
Cs1 W5 O15 Cs5 -92.2(4) 6_556 . . . ?
O5T Cs5 O15 W1 -154.2(7) . . . . ?
Cs7 Cs5 O15 W1 -156.7(4) 1_565 . . . ?
O9T Cs5 O15 W1 -93.3(5) 6_556 . . . ?
O3W Cs5 O15 W1 -63.0(10) . . . . ?
O1T Cs5 O15 W1 -1.8(4) . . . . ?
Cs4 Cs5 O15 W1 138.9(4) 7_556 . . . ?
O6W Cs5 O15 W1 152.6(7) 7_556 . . . ?
W5 Cs5 O15 W1 -157.3(8) . . . . ?
Cs5 Cs5 O15 W1 54.3(5) 7_556 . . . ?
Cs2 Cs5 O15 W1 -46.7(4) 6_556 . . . ?
O5T Cs5 O15 W5 3.1(4) . . . . ?
Cs7 Cs5 O15 W5 0.6(5) 1_565 . . . ?
O9T Cs5 O15 W5 64.0(4) 6_556 . . . ?
O3W Cs5 O15 W5 94.3(9) . . . . ?
O1T Cs5 O15 W5 155.5(6) . . . . ?
Cs4 Cs5 O15 W5 -63.8(5) 7_556 . . . ?
O6W Cs5 O15 W5 -50.1(6) 7_556 . . . ?
W1 Cs5 O15 W5 157.3(8) . . . . ?
Cs5 Cs5 O15 W5 -148.4(4) 7_556 . . . ?
Cs2 Cs5 O15 W5 110.6(4) 6_556 . . . ?
O1T W1 O16 W6 132.3(13) . . . . ?
O15 W1 O16 W6 28.2(13) . . . . ?
O13 W1 O16 W6 -56(2) . . . . ?
O12 W1 O16 W6 -129.2(14) . . . . ?
O1P1 W1 O16 W6 -56.3(13) . . . . ?
Cs2 W1 O16 W6 133.0(15) 6_556 . . . ?
Cs5 W1 O16 W6 77.6(13) . . . . ?
Cs4 W1 O16 W6 147.2(11) . . . . ?
O1T W1 O16 Cs2 -0.7(6) . . . 6_556 ?
O15 W1 O16 Cs2 -104.8(5) . . . 6_556 ?
O13 W1 O16 Cs2 170.7(11) . . . 6_556 ?
O12 W1 O16 Cs2 97.8(5) . . . 6_556 ?
O1P1 W1 O16 Cs2 170.7(4) . . . 6_556 ?
Cs5 W1 O16 Cs2 -55.4(3) . . . 6_556 ?
Cs4 W1 O16 Cs2 14.3(5) . . . 6_556 ?
O6T W6 O16 W1 -131.9(13) . . . . ?
O6A W6 O16 W1 43(3) . . . . ?
O67 W6 O16 W1 129.8(14) . . . . ?
O56 W6 O16 W1 -29.4(13) . . . . ?
O4P1 W6 O16 W1 56.4(13) . . . . ?
Cs2 W6 O16 W1 -133.7(15) 6_556 . . . ?
Cs1 W6 O16 W1 -104.3(13) 2 . . . ?
Cs1 W6 O16 W1 -44.2(16) 6_556 . . . ?
Cs3 W6 O16 W1 171.3(13) . . . . ?
O6T W6 O16 Cs2 1.8(5) . . . 6_556 ?
O6A W6 O16 Cs2 176.7(15) . . . 6_556 ?
O67 W6 O16 Cs2 -96.5(5) . . . 6_556 ?
O56 W6 O16 Cs2 104.2(5) . . . 6_556 ?
O4P1 W6 O16 Cs2 -170.0(4) . . . 6_556 ?
Cs1 W6 O16 Cs2 29.4(6) 2 . . 6_556 ?
Cs1 W6 O16 Cs2 89.5(4) 6_556 . . 6_556 ?
Cs3 W6 O16 Cs2 -55.0(3) . . . 6_556 ?
O4T W4 O2S1 Sb1 -132.7(12) . . . . ?
O45 W4 O2S1 Sb1 -31.8(12) . . . . ?
O49 W4 O2S1 Sb1 125.5(12) . . . . ?
O34 W4 O2S1 Sb1 48(2) . . . . ?
O2P1 W4 O2S1 Sb1 41.9(11) . . . . ?
Cs1 W4 O2S1 Sb1 155.5(14) 5 . . . ?
Cs2 W4 O2S1 Sb1 177.0(7) . . . . ?
O4T W4 O2S1 Cs1 71.8(6) . . . 5 ?
O45 W4 O2S1 Cs1 172.7(5) . . . 5 ?
O49 W4 O2S1 Cs1 -30.0(5) . . . 5 ?
O34 W4 O2S1 Cs1 -107.9(17) . . . 5 ?
O2P1 W4 O2S1 Cs1 -113.6(5) . . . 5 ?
Cs2 W4 O2S1 Cs1 21.5(7) . . . 5 ?
O3S1 Sb1 O2S1 W4 -80.8(11) . . . . ?
O1S1 Sb1 O2S1 W4 5.8(12) . . . . ?
O1S1 Sb1 O2S1 W4 -167.4(12) 2 . . . ?
O2S1 Sb1 O2S1 W4 -80.8(11) 2 . . . ?
C1 Sb1 O2S1 W4 99.2(11) . . . . ?
Cs1 Sb1 O2S1 W4 -11.7(14) 6_556 . . . ?
Cs1 Sb1 O2S1 W4 -155.4(14) 5 . . . ?
O3S1 Sb1 O2S1 Cs1 74.6(3) . . . 5 ?
O1S1 Sb1 O2S1 Cs1 161.2(5) . . . 5 ?
O1S1 Sb1 O2S1 Cs1 -12.0(5) 2 . . 5 ?
O2S1 Sb1 O2S1 Cs1 74.5(3) 2 . . 5 ?
C1 Sb1 O2S1 Cs1 -105.4(3) . . . 5 ?
Cs1 Sb1 O2S1 Cs1 143.7(2) 6_556 . . 5 ?
O4P1 P1 O2P1 W4 -178.0(7) . . . . ?
O3P1 P1 O2P1 W4 -53.7(10) . . . . ?
O1P1 P1 O2P1 W4 64.3(9) . . . . ?
O4P1 P1 O2P1 W5 53.6(10) . . . . ?
O3P1 P1 O2P1 W5 177.9(7) . . . . ?
O1P1 P1 O2P1 W5 -64.1(9) . . . . ?
O4T W4 O2P1 P1 -120(5) . . . . ?
O2S1 W4 O2P1 P1 131.6(9) . . . . ?
O45 W4 O2P1 P1 -135.2(9) . . . . ?
O49 W4 O2P1 P1 38.5(9) . . . . ?
O34 W4 O2P1 P1 -46.6(9) . . . . ?
Cs1 W4 O2P1 P1 86.7(8) 5 . . . ?
Cs2 W4 O2P1 P1 -9.2(10) . . . . ?
O4T W4 O2P1 W5 21(6) . . . . ?
O2S1 W4 O2P1 W5 -86.4(5) . . . . ?
O45 W4 O2P1 W5 6.7(5) . . . . ?
O49 W4 O2P1 W5 -179.5(5) . . . . ?
O34 W4 O2P1 W5 95.3(5) . . . . ?
Cs1 W4 O2P1 W5 -131.4(2) 5 . . . ?
Cs2 W4 O2P1 W5 132.7(2) . . . . ?
O5T W5 O2P1 P1 120(4) . . . . ?
O1S1 W5 O2P1 P1 -130.8(9) . . . . ?
O56 W5 O2P1 P1 -38.3(9) . . . . ?
O45 W5 O2P1 P1 135.7(9) . . . . ?
O15 W5 O2P1 P1 47.8(8) . . . . ?
Cs5 W5 O2P1 P1 60.9(10) . . . . ?
Cs1 W5 O2P1 P1 -86.6(8) 6_556 . . . ?
O5T W5 O2P1 W4 -23(4) . . . . ?
O1S1 W5 O2P1 W4 86.9(5) . . . . ?
O56 W5 O2P1 W4 179.4(5) . . . . ?
O45 W5 O2P1 W4 -6.7(5) . . . . ?
O15 W5 O2P1 W4 -94.6(5) . . . . ?
Cs5 W5 O2P1 W4 -81.5(4) . . . . ?
Cs1 W5 O2P1 W4 131.1(2) 6_556 . . . ?
O9T W9 O2S2 Sb2 134.3(11) . . . . ?
O49 W9 O2S2 Sb2 -124.4(11) . . . . ?
O89 W9 O2S2 Sb2 32.5(11) . . . . ?
O39 W9 O2S2 Sb2 -48(2) . . . . ?
O3P1 W9 O2S2 Sb2 -39.8(10) . . . . ?
Cs2 W9 O2S2 Sb2 -178.6(7) . . . . ?
Cs1 W9 O2S2 Sb2 -154.4(14) 5 . . . ?
Cs7 W9 O2S2 Sb2 72.9(11) 6_545 . . . ?
O9T W9 O2S2 Cs1 -71.3(6) . . . 5 ?
O49 W9 O2S2 Cs1 30.0(5) . . . 5 ?
O89 W9 O2S2 Cs1 -173.1(5) . . . 5 ?
O39 W9 O2S2 Cs1 106.3(16) . . . 5 ?
O3P1 W9 O2S2 Cs1 114.6(5) . . . 5 ?
Cs2 W9 O2S2 Cs1 -24.2(7) . . . 5 ?
Cs7 W9 O2S2 Cs1 -132.7(4) 6_545 . . 5 ?
O4S2 Sb2 O2S2 W9 78.8(11) . . . . ?
O1S2 Sb2 O2S2 W9 -8.7(11) . . . . ?
O6A Sb2 O2S2 W9 165.7(11) 2 . . . ?
O7A Sb2 O2S2 W9 82(5) 2 . . . ?
C5 Sb2 O2S2 W9 -104.5(12) . . . . ?
Cs1 Sb2 O2S2 W9 153.8(14) 5 . . . ?
Cs1 Sb2 O2S2 W9 -160.6(13) . . . . ?
O4S2 Sb2 O2S2 Cs1 -75.0(6) . . . 5 ?
O1S2 Sb2 O2S2 Cs1 -162.5(5) . . . 5 ?
O6A Sb2 O2S2 Cs1 11.8(5) 2 . . 5 ?
O7A Sb2 O2S2 Cs1 -72(5) 2 . . 5 ?
C5 Sb2 O2S2 Cs1 101.6(7) . . . 5 ?
Cs1 Sb2 O2S2 Cs1 45.6(3) . . . 5 ?
O3T W3 O23 W2 171.5(8) . . . . ?
O39 W3 O23 W2 -84.3(8) . . . . ?
O34 W3 O23 W2 -5.2(19) . . . . ?
O13 W3 O23 W2 73.1(8) . . . . ?
O1P1 W3 O23 W2 0.0(7) . . . . ?
Cs2 W3 O23 W2 -138.5(5) . . . . ?
Cs6 W3 O23 W2 171.6(8) . . . . ?
O2T W2 O23 W3 -172.0(8) . . . . ?
O28 W2 O23 W3 85.6(8) . . . . ?
O27 W2 O23 W3 8.1(19) . . . . ?
O12 W2 O23 W3 -73.3(8) . . . . ?
O1P1 W2 O23 W3 0.0(7) . . . . ?
Cs6 W2 O23 W3 137.1(6) 4_545 . . . ?
Cs4 W2 O23 W3 -167.5(3) 7_546 . . . ?
O2T W2 O27 W7 -129.3(14) . . . . ?
O28 W2 O27 W7 -27.0(14) . . . . ?
O23 W2 O27 W7 51(2) . . . . ?
O12 W2 O27 W7 130.8(14) . . . . ?
O1P1 W2 O27 W7 58.3(14) . . . . ?
Cs6 W2 O27 W7 -83.4(13) 4_545 . . . ?
Cs4 W2 O27 W7 -132.1(15) 7_546 . . . ?
O2T W2 O27 Cs4 2.8(6) . . . 7_546 ?
O28 W2 O27 Cs4 105.1(5) . . . 7_546 ?
O23 W2 O27 Cs4 -177.3(12) . . . 7_546 ?
O12 W2 O27 Cs4 -97.1(5) . . . 7_546 ?
O1P1 W2 O27 Cs4 -169.6(4) . . . 7_546 ?
Cs6 W2 O27 Cs4 48.7(3) 4_545 . . 7_546 ?
O7T W7 O27 W2 128.0(14) . . . . ?
O7A W7 O27 W2 -60(3) . . . . ?
O78 W7 O27 W2 26.3(14) . . . . ?
O67 W7 O27 W2 -131.7(14) . . . . ?
O4P1 W7 O27 W2 -58.1(13) . . . . ?
Cs4 W7 O27 W2 132.9(15) 7_546 . . . ?
O7T W7 O27 Cs4 -4.9(6) . . . 7_546 ?
O7A W7 O27 Cs4 167.6(16) . . . 7_546 ?
O78 W7 O27 Cs4 -106.6(5) . . . 7_546 ?
O67 W7 O27 Cs4 95.4(5) . . . 7_546 ?
O4P1 W7 O27 Cs4 169.0(4) . . . 7_546 ?
O2T W2 O28 W8 128.6(14) . . . . ?
O27 W2 O28 W8 26.7(14) . . . . ?
O23 W2 O28 W8 -130.5(14) . . . . ?
O12 W2 O28 W8 -59(2) . . . . ?
O1P1 W2 O28 W8 -58.2(14) . . . . ?
Cs6 W2 O28 W8 108.9(15) 4_545 . . . ?
Cs4 W2 O28 W8 77.0(14) 7_546 . . . ?
O2T W2 O28 Cs6 19.7(6) . . . 4_545 ?
O27 W2 O28 Cs6 -82.2(5) . . . 4_545 ?
O23 W2 O28 Cs6 120.5(5) . . . 4_545 ?
O12 W2 O28 Cs6 -168.3(13) . . . 4_545 ?
O1P1 W2 O28 Cs6 -167.2(4) . . . 4_545 ?
Cs4 W2 O28 Cs6 -31.9(4) 7_546 . . 4_545 ?
O8T W8 O28 W2 -128.1(14) . . . . ?
O1S2 W8 O28 W2 48(3) . . . . ?
O89 W8 O28 W2 130.5(14) . . . . ?
O78 W8 O28 W2 -26.1(14) . . . . ?
O3P1 W8 O28 W2 56.7(14) . . . . ?
Cs6 W8 O28 W2 -109.5(15) 4_545 . . . ?
Cs7 W8 O28 W2 168.1(13) 6_545 . . . ?
O8T W8 O28 Cs6 -18.6(6) . . . 4_545 ?
O1S2 W8 O28 Cs6 157.1(17) . . . 4_545 ?
O89 W8 O28 Cs6 -120.0(5) . . . 4_545 ?
O78 W8 O28 Cs6 83.4(5) . . . 4_545 ?
O3P1 W8 O28 Cs6 166.1(5) . . . 4_545 ?
Cs7 W8 O28 Cs6 -82.4(4) 6_545 . . 4_545 ?
O2P1 P1 O3P1 W8 -178.8(7) . . . . ?
O4P1 P1 O3P1 W8 -53.5(10) . . . . ?
O1P1 P1 O3P1 W8 63.4(10) . . . . ?
O2P1 P1 O3P1 W9 51.9(10) . . . . ?
O4P1 P1 O3P1 W9 177.2(7) . . . . ?
O1P1 P1 O3P1 W9 -65.8(9) . . . . ?
O8T W8 O3P1 P1 -103(5) . . . . ?
O1S2 W8 O3P1 P1 131.5(9) . . . . ?
O89 W8 O3P1 P1 -135.0(10) . . . . ?
O78 W8 O3P1 P1 40.0(9) . . . . ?
O28 W8 O3P1 P1 -45.9(9) . . . . ?
Cs6 W8 O3P1 P1 -29.1(11) 4_545 . . . ?
Cs7 W8 O3P1 P1 -145.5(8) 6_545 . . . ?
O8T W8 O3P1 W9 39(6) . . . . ?
O1S2 W8 O3P1 W9 -86.4(5) . . . . ?
O89 W8 O3P1 W9 7.1(5) . . . . ?
O78 W8 O3P1 W9 -178.0(5) . . . . ?
O28 W8 O3P1 W9 96.1(5) . . . . ?
Cs6 W8 O3P1 W9 112.9(4) 4_545 . . . ?
Cs7 W8 O3P1 W9 -3.4(4) 6_545 . . . ?
O9T W9 O3P1 P1 119(5) . . . . ?
O2S2 W9 O3P1 P1 -129.2(9) . . . . ?
O49 W9 O3P1 P1 -36.6(9) . . . . ?
O89 W9 O3P1 P1 136.4(10) . . . . ?
O39 W9 O3P1 P1 48.2(8) . . . . ?
Cs2 W9 O3P1 P1 13.7(10) . . . . ?
Cs1 W9 O3P1 P1 -84.7(8) 5 . . . ?
Cs7 W9 O3P1 P1 146.8(7) 6_545 . . . ?
O9T W9 O3P1 W8 -24(5) . . . . ?
O2S2 W9 O3P1 W8 87.4(5) . . . . ?
O49 W9 O3P1 W8 -180.0(5) . . . . ?
O89 W9 O3P1 W8 -7.0(4) . . . . ?
O39 W9 O3P1 W8 -95.2(5) . . . . ?
Cs2 W9 O3P1 W8 -129.7(2) . . . . ?
Cs1 W9 O3P1 W8 131.9(3) 5 . . . ?
Cs7 W9 O3P1 W8 3.4(4) 6_545 . . . ?
O3T W3 O34 W4 129.1(15) . . . . ?
O39 W3 O34 W4 25.6(15) . . . . ?
O23 W3 O34 W4 -54(2) . . . . ?
O13 W3 O34 W4 -131.9(15) . . . . ?
O1P1 W3 O34 W4 -59.3(15) . . . . ?
Cs2 W3 O34 W4 89.1(14) . . . . ?
Cs6 W3 O34 W4 129.6(13) . . . . ?
O3T W3 O34 Cs2 40.0(5) . . . . ?
O39 W3 O34 Cs2 -63.4(4) . . . . ?
O23 W3 O34 Cs2 -143.3(13) . . . . ?
O13 W3 O34 Cs2 139.1(4) . . . . ?
O1P1 W3 O34 Cs2 -148.3(3) . . . . ?
Cs6 W3 O34 Cs2 40.5(5) . . . . ?
O4T W4 O34 W3 -127.2(15) . . . . ?
O2S1 W4 O34 W3 53(3) . . . . ?
O45 W4 O34 W3 132.7(15) . . . . ?
O49 W4 O34 W3 -26.6(15) . . . . ?
O2P1 W4 O34 W3 58.2(14) . . . . ?
Cs1 W4 O34 W3 -39.2(17) 5 . . . ?
Cs2 W4 O34 W3 -86.8(14) . . . . ?
O4T W4 O34 Cs2 -40.3(5) . . . . ?
O2S1 W4 O34 Cs2 139.4(16) . . . . ?
O45 W4 O34 Cs2 -140.5(5) . . . . ?
O49 W4 O34 Cs2 60.2(4) . . . . ?
O2P1 W4 O34 Cs2 145.1(4) . . . . ?
Cs1 W4 O34 Cs2 47.7(5) 5 . . . ?
O2T Cs2 O34 W3 -64.1(5) 4 . . . ?
O6T Cs2 O34 W3 138.1(4) 6 . . . ?
O4W Cs2 O34 W3 -121.0(7) 4 . . . ?
O3T Cs2 O34 W3 -26.5(4) . . . . ?
O16 Cs2 O34 W3 131.9(5) 6 . . . ?
O1T Cs2 O34 W3 20.5(10) 6 . . . ?
O9T Cs2 O34 W3 78.9(4) . . . . ?
O2W Cs2 O34 W3 -138.9(5) . . . . ?
O39 Cs2 O34 W3 44.9(4) . . . . ?
O4T Cs2 O34 W3 177.0(6) . . . . ?
O49 Cs2 O34 W3 109.5(6) . . . . ?
O2T Cs2 O34 W4 144.5(4) 4 . . . ?
O6T Cs2 O34 W4 -13.3(4) 6 . . . ?
O4W Cs2 O34 W4 87.5(6) 4 . . . ?
O3T Cs2 O34 W4 -178.0(6) . . . . ?
O16 Cs2 O34 W4 -19.6(7) 6 . . . ?
O1T Cs2 O34 W4 -130.9(7) 6 . . . ?
O9T Cs2 O34 W4 -72.5(4) . . . . ?
O2W Cs2 O34 W4 69.7(6) . . . . ?
O39 Cs2 O34 W4 -106.5(6) . . . . ?
O4T Cs2 O34 W4 25.5(4) . . . . ?
O49 Cs2 O34 W4 -41.9(4) . . . . ?
O3T W3 O39 W9 -128.9(15) . . . . ?
O34 W3 O39 W9 -26.3(15) . . . . ?
O23 W3 O39 W9 130.9(15) . . . . ?
O13 W3 O39 W9 53(2) . . . . ?
O1P1 W3 O39 W9 57.7(15) . . . . ?
Cs2 W3 O39 W9 -91.6(14) . . . . ?
Cs6 W3 O39 W9 -151.6(14) . . . . ?
O3T W3 O39 Cs2 -37.2(5) . . . . ?
O34 W3 O39 Cs2 65.4(4) . . . . ?
O23 W3 O39 Cs2 -137.5(4) . . . . ?
O13 W3 O39 Cs2 144.2(12) . . . . ?
O1P1 W3 O39 Cs2 149.4(3) . . . . ?
Cs6 W3 O39 Cs2 -59.9(3) . . . . ?
O9T W9 O39 W3 127.3(15) . . . . ?
O2S2 W9 O39 W3 -50(3) . . . . ?
O49 W9 O39 W3 27.3(15) . . . . ?
O89 W9 O39 W3 -131.8(15) . . . . ?
O3P1 W9 O39 W3 -58.5(14) . . . . ?
Cs2 W9 O39 W3 90.2(15) . . . . ?
Cs1 W9 O39 W3 39.6(17) 5 . . . ?
Cs7 W9 O39 W3 -169.3(14) 6_545 . . . ?
O9T W9 O39 Cs2 37.2(5) . . . . ?
O2S2 W9 O39 Cs2 -140.4(16) . . . . ?
O49 W9 O39 Cs2 -62.9(4) . . . . ?
O89 W9 O39 Cs2 138.0(4) . . . . ?
O3P1 W9 O39 Cs2 -148.7(4) . . . . ?
Cs1 W9 O39 Cs2 -50.5(5) 5 . . . ?
Cs7 W9 O39 Cs2 100.6(3) 6_545 . . . ?
O2T Cs2 O39 W3 42.5(5) 4 . . . ?
O6T Cs2 O39 W3 -133.7(4) 6 . . . ?
O4W Cs2 O39 W3 -31.5(7) 4 . . . ?
O3T Cs2 O39 W3 24.4(4) . . . . ?
O16 Cs2 O39 W3 -178.7(4) 6 . . . ?
O1T Cs2 O39 W3 123.6(4) 6 . . . ?
O9T Cs2 O39 W3 -176.7(6) . . . . ?
O2W Cs2 O39 W3 -65(3) . . . . ?
O4T Cs2 O39 W3 -78.2(4) . . . . ?
O34 Cs2 O39 W3 -45.1(4) . . . . ?
O49 Cs2 O39 W3 -109.6(5) . . . . ?
O2T Cs2 O39 W9 -165.1(4) 4 . . . ?
O6T Cs2 O39 W9 18.8(4) 6 . . . ?
O4W Cs2 O39 W9 121.0(6) 4 . . . ?
O3T Cs2 O39 W9 176.9(6) . . . . ?
O16 Cs2 O39 W9 -26.3(6) 6 . . . ?
O1T Cs2 O39 W9 -83.9(5) 6 . . . ?
O9T Cs2 O39 W9 -24.3(4) . . . . ?
O2W Cs2 O39 W9 87(2) . . . . ?
O4T Cs2 O39 W9 74.2(4) . . . . ?
O34 Cs2 O39 W9 107.4(6) . . . . ?
O49 Cs2 O39 W9 42.8(4) . . . . ?
O2P1 P1 O4P1 W7 177.0(7) . . . . ?
O3P1 P1 O4P1 W7 51.5(10) . . . . ?
O1P1 P1 O4P1 W7 -65.5(9) . . . . ?
O2P1 P1 O4P1 W6 -53.2(10) . . . . ?
O3P1 P1 O4P1 W6 -178.6(7) . . . . ?
O1P1 P1 O4P1 W6 64.3(9) . . . . ?
O7T W7 O4P1 P1 113(5) . . . . ?
O7A W7 O4P1 P1 -131.8(9) . . . . ?
O78 W7 O4P1 P1 -37.6(9) . . . . ?
O27 W7 O4P1 P1 48.6(9) . . . . ?
O67 W7 O4P1 P1 135.8(10) . . . . ?
Cs4 W7 O4P1 P1 61.0(10) 7_546 . . . ?
O7T W7 O4P1 W6 -29(5) . . . . ?
O7A W7 O4P1 W6 85.7(5) . . . . ?
O78 W7 O4P1 W6 179.9(5) . . . . ?
O27 W7 O4P1 W6 -93.9(5) . . . . ?
O67 W7 O4P1 W6 -6.7(4) . . . . ?
Cs4 W7 O4P1 W6 -81.5(4) 7_546 . . . ?
O6T W6 O4P1 P1 -134(3) . . . . ?
O6A W6 O4P1 P1 128.7(9) . . . . ?
O67 W6 O4P1 P1 -136.7(9) . . . . ?
O56 W6 O4P1 P1 37.9(9) . . . . ?
O16 W6 O4P1 P1 -47.4(8) . . . . ?
Cs2 W6 O4P1 P1 -58.3(9) 6_556 . . . ?
Cs1 W6 O4P1 P1 115.0(7) 2 . . . ?
Cs1 W6 O4P1 P1 85.1(8) 6_556 . . . ?
Cs3 W6 O4P1 P1 -130.7(7) . . . . ?
O6T W6 O4P1 W7 10(4) . . . . ?
O6A W6 O4P1 W7 -87.8(5) . . . . ?
O67 W6 O4P1 W7 6.9(4) . . . . ?
O56 W6 O4P1 W7 -178.6(5) . . . . ?
O16 W6 O4P1 W7 96.1(4) . . . . ?
Cs2 W6 O4P1 W7 85.2(4) 6_556 . . . ?
Cs1 W6 O4P1 W7 -101.5(4) 2 . . . ?
Cs1 W6 O4P1 W7 -131.3(3) 6_556 . . . ?
Cs3 W6 O4P1 W7 12.9(4) . . . . ?
O4T W4 O45 W5 171.4(8) . . . . ?
O2S1 W4 O45 W5 71.5(8) . . . . ?
O49 W4 O45 W5 -26.2(19) . . . . ?
O34 W4 O45 W5 -91.1(8) . . . . ?
O2P1 W4 O45 W5 -10.0(7) . . . . ?
Cs1 W4 O45 W5 79.9(9) 5 . . . ?
Cs2 W4 O45 W5 -134.5(6) . . . . ?
O5T W5 O45 W4 -172.1(8) . . . . ?
O1S1 W5 O45 W4 -71.5(8) . . . . ?
O56 W5 O45 W4 24.8(18) . . . . ?
O15 W5 O45 W4 91.2(8) . . . . ?
O2P1 W5 O45 W4 9.9(7) . . . . ?
Cs5 W5 O45 W4 147.2(7) . . . . ?
Cs1 W5 O45 W4 -80.1(9) 6_556 . . . ?
O9T W9 O49 W4 -129.0(15) . . . . ?
O2S2 W9 O49 W4 130.3(16) . . . . ?
O89 W9 O49 W4 31(2) . . . . ?
O39 W9 O49 W4 -32.2(15) . . . . ?
O3P1 W9 O49 W4 48.4(15) . . . . ?
Cs2 W9 O49 W4 -89.7(15) . . . . ?
Cs1 W9 O49 W4 159.2(18) 5 . . . ?
Cs7 W9 O49 W4 -142.3(11) 6_545 . . . ?
O9T W9 O49 Cs1 71.7(6) . . . 5 ?
O2S2 W9 O49 Cs1 -28.9(5) . . . 5 ?
O89 W9 O49 Cs1 -127.9(12) . . . 5 ?
O39 W9 O49 Cs1 168.6(5) . . . 5 ?
O3P1 W9 O49 Cs1 -110.9(4) . . . 5 ?
Cs2 W9 O49 Cs1 111.1(4) . . . 5 ?
Cs7 W9 O49 Cs1 58.5(14) 6_545 . . 5 ?
O9T W9 O49 Cs2 -39.4(5) . . . . ?
O2S2 W9 O49 Cs2 -140.0(4) . . . . ?
O89 W9 O49 Cs2 121.1(12) . . . . ?
O39 W9 O49 Cs2 57.5(4) . . . . ?
O3P1 W9 O49 Cs2 138.1(4) . . . . ?
Cs1 W9 O49 Cs2 -111.1(4) 5 . . . ?
Cs7 W9 O49 Cs2 -52.6(14) 6_545 . . . ?
O4T W4 O49 W9 129.4(16) . . . . ?
O2S1 W4 O49 W9 -130.3(16) . . . . ?
O45 W4 O49 W9 -33(3) . . . . ?
O34 W4 O49 W9 32.3(15) . . . . ?
O2P1 W4 O49 W9 -48.6(15) . . . . ?
Cs1 W4 O49 W9 -159.3(18) 5 . . . ?
Cs2 W4 O49 W9 89.1(15) . . . . ?
O4T W4 O49 Cs1 -71.3(6) . . . 5 ?
O2S1 W4 O49 Cs1 28.9(5) . . . 5 ?
O45 W4 O49 Cs1 126.4(13) . . . 5 ?
O34 W4 O49 Cs1 -168.4(5) . . . 5 ?
O2P1 W4 O49 Cs1 110.7(4) . . . 5 ?
Cs2 W4 O49 Cs1 -111.6(4) . . . 5 ?
O4T W4 O49 Cs2 40.3(5) . . . . ?
O2S1 W4 O49 Cs2 140.6(4) . . . . ?
O45 W4 O49 Cs2 -122.0(13) . . . . ?
O34 W4 O49 Cs2 -56.8(4) . . . . ?
O2P1 W4 O49 Cs2 -137.7(4) . . . . ?
Cs1 W4 O49 Cs2 111.6(4) 5 . . . ?
O2T Cs2 O49 W9 -98.2(6) 4 . . . ?
O6T Cs2 O49 W9 105.7(5) 6 . . . ?
O4W Cs2 O49 W9 -155.5(6) 4 . . . ?
O3T Cs2 O49 W9 -78.1(4) . . . . ?
O16 Cs2 O49 W9 83.5(4) 6 . . . ?
O1T Cs2 O49 W9 34.7(6) 6 . . . ?
O9T Cs2 O49 W9 25.9(4) . . . . ?
O2W Cs2 O49 W9 143.3(5) . . . . ?
O39 Cs2 O49 W9 -44.6(4) . . . . ?
O4T Cs2 O49 W9 -178.9(6) . . . . ?
O34 Cs2 O49 W9 -109.9(5) . . . . ?
O2T Cs2 O49 W4 55.1(7) 4 . . . ?
O6T Cs2 O49 W4 -101.0(5) 6 . . . ?
O4W Cs2 O49 W4 -2.2(6) 4 . . . ?
O3T Cs2 O49 W4 75.2(4) . . . . ?
O16 Cs2 O49 W4 -123.2(4) 6 . . . ?
O1T Cs2 O49 W4 -172.0(4) 6 . . . ?
O9T Cs2 O49 W4 179.2(6) . . . . ?
O2W Cs2 O49 W4 -63.4(6) . . . . ?
O39 Cs2 O49 W4 108.7(5) . . . . ?
O4T Cs2 O49 W4 -25.6(4) . . . . ?
O34 Cs2 O49 W4 43.4(4) . . . . ?
O2T Cs2 O49 Cs1 158.7(5) 4 . . 5 ?
O6T Cs2 O49 Cs1 2.7(3) 6 . . 5 ?
O4W Cs2 O49 Cs1 101.4(6) 4 . . 5 ?
O3T Cs2 O49 Cs1 178.8(4) . . . 5 ?
O16 Cs2 O49 Cs1 -19.5(4) 6 . . 5 ?
O1T Cs2 O49 Cs1 -68.4(5) 6 . . 5 ?
O9T Cs2 O49 Cs1 -77.1(4) . . . 5 ?
O2W Cs2 O49 Cs1 40.2(6) . . . 5 ?
O39 Cs2 O49 Cs1 -147.7(6) . . . 5 ?
O4T Cs2 O49 Cs1 78.1(4) . . . 5 ?
O34 Cs2 O49 Cs1 147.0(6) . . . 5 ?
O6T W6 O56 W5 129.2(15) . . . . ?
O6A W6 O56 W5 -130.8(16) . . . . ?
O67 W6 O56 W5 -36(2) . . . . ?
O16 W6 O56 W5 32.8(15) . . . . ?
O4P1 W6 O56 W5 -49.5(15) . . . . ?
Cs2 W6 O56 W5 83.5(15) 6_556 . . . ?
Cs1 W6 O56 W5 174.1(16) 2 . . . ?
Cs1 W6 O56 W5 -161.1(18) 6_556 . . . ?
Cs3 W6 O56 W5 101.9(16) . . . . ?
O6T W6 O56 Cs1 -69.6(6) . . . 6_556 ?
O6A W6 O56 Cs1 30.4(5) . . . 6_556 ?
O67 W6 O56 Cs1 125.4(12) . . . 6_556 ?
O16 W6 O56 Cs1 -166.0(5) . . . 6_556 ?
O4P1 W6 O56 Cs1 111.6(4) . . . 6_556 ?
Cs2 W6 O56 Cs1 -115.4(3) 6_556 . . 6_556 ?
Cs1 W6 O56 Cs1 -24.7(3) 2 . . 6_556 ?
Cs3 W6 O56 Cs1 -96.9(9) . . . 6_556 ?
O5T W5 O56 W6 -128.0(15) . . . . ?
O1S1 W5 O56 W6 131.1(16) . . . . ?
O45 W5 O56 W6 35(2) . . . . ?
O15 W5 O56 W6 -31.4(15) . . . . ?
O2P1 W5 O56 W6 49.3(15) . . . . ?
Cs5 W5 O56 W6 -85.8(15) . . . . ?
Cs1 W5 O56 W6 161.3(18) 6_556 . . . ?
O5T W5 O56 Cs1 70.7(5) . . . 6_556 ?
O1S1 W5 O56 Cs1 -30.2(5) . . . 6_556 ?
O45 W5 O56 Cs1 -126.3(12) . . . 6_556 ?
O15 W5 O56 Cs1 167.3(5) . . . 6_556 ?
O2P1 W5 O56 Cs1 -112.0(4) . . . 6_556 ?
Cs5 W5 O56 Cs1 112.9(3) . . . 6_556 ?
O6T W6 O67 W7 170.6(7) . . . . ?
O6A W6 O67 W7 70.5(8) . . . . ?
O56 W6 O67 W7 -24.2(18) . . . . ?
O16 W6 O67 W7 -92.3(8) . . . . ?
O4P1 W6 O67 W7 -9.8(6) . . . . ?
Cs2 W6 O67 W7 -144.2(6) 6_556 . . . ?
Cs1 W6 O67 W7 122.8(6) 2 . . . ?
Cs1 W6 O67 W7 80.9(8) 6_556 . . . ?
Cs3 W6 O67 W7 178.5(11) . . . . ?
O6T W6 O67 Cs3 -7.8(7) . . . . ?
O6A W6 O67 Cs3 -108.0(6) . . . . ?
O56 W6 O67 Cs3 157.4(11) . . . . ?
O16 W6 O67 Cs3 89.2(6) . . . . ?
O4P1 W6 O67 Cs3 171.7(6) . . . . ?
Cs2 W6 O67 Cs3 37.3(4) 6_556 . . . ?
Cs1 W6 O67 Cs3 -55.7(5) 2 . . . ?
Cs1 W6 O67 Cs3 -97.6(6) 6_556 . . . ?
O7T W7 O67 W6 -172.7(8) . . . . ?
O7A W7 O67 W6 -72.6(8) . . . . ?
O78 W7 O67 W6 26.1(17) . . . . ?
O27 W7 O67 W6 92.1(8) . . . . ?
O4P1 W7 O67 W6 10.0(6) . . . . ?
Cs4 W7 O67 W6 146.0(7) 7_546 . . . ?
O7T W7 O67 Cs3 5.7(7) . . . . ?
O7A W7 O67 Cs3 105.8(6) . . . . ?
O78 W7 O67 Cs3 -155.5(11) . . . . ?
O27 W7 O67 Cs3 -89.5(6) . . . . ?
O4P1 W7 O67 Cs3 -171.7(7) . . . . ?
Cs4 W7 O67 Cs3 -35.7(5) 7_546 . . . ?
O1W Cs3 O67 W6 83.8(11) . . . . ?
O4W Cs3 O67 W6 -47.8(8) 7_546 . . . ?
O4T Cs3 O67 W6 11.3(6) 6_556 . . . ?
O7W Cs3 O67 W6 -138.1(9) . . . . ?
O2W Cs3 O67 W6 -92.1(6) 6_556 . . . ?
O8T Cs3 O67 W6 122.8(6) 6_546 . . . ?
C9 Cs3 O67 W6 98(2) 2 . . . ?
C10 Cs3 O67 W6 101(2) 2 . . . ?
O6T Cs3 O67 W6 5.0(4) . . . . ?
Cs7 Cs3 O67 W6 174.1(5) . . . . ?
Cs6 Cs3 O67 W6 -40.0(18) 7_546 . . . ?
O1W Cs3 O67 W7 -94.6(11) . . . . ?
O4W Cs3 O67 W7 133.7(7) 7_546 . . . ?
O4T Cs3 O67 W7 -167.2(6) 6_556 . . . ?
O7W Cs3 O67 W7 43.4(10) . . . . ?
O2W Cs3 O67 W7 89.4(7) 6_556 . . . ?
O8T Cs3 O67 W7 -55.6(9) 6_546 . . . ?
C9 Cs3 O67 W7 -80(2) 2 . . . ?
C10 Cs3 O67 W7 -78(2) 2 . . . ?
O6T Cs3 O67 W7 -173.5(8) . . . . ?
Cs7 Cs3 O67 W7 -4.3(6) . . . . ?
Cs6 Cs3 O67 W7 141.5(12) 7_546 . . . ?
O7T W7 O78 W8 -123.1(17) . . . . ?
O7A W7 O78 W8 136.0(17) . . . . ?
O27 W7 O78 W8 -27.8(17) . . . . ?
O67 W7 O78 W8 38(3) . . . . ?
O4P1 W7 O78 W8 53.5(17) . . . . ?
Cs4 W7 O78 W8 -80.1(17) 7_546 . . . ?
O8T W8 O78 W7 122.4(17) . . . . ?
O1S2 W8 O78 W7 -136.6(17) . . . . ?
O89 W8 O78 W7 -43(3) . . . . ?
O28 W8 O78 W7 27.8(17) . . . . ?
O3P1 W8 O78 W7 -54.2(17) . . . . ?
Cs6 W8 O78 W7 84.9(17) 4_545 . . . ?
Cs7 W8 O78 W7 144.9(11) 6_545 . . . ?
O8T W8 O89 W9 172.7(8) . . . . ?
O1S2 W8 O89 W9 71.6(8) . . . . ?
O78 W8 O89 W9 -22.3(18) . . . . ?
O28 W8 O89 W9 -92.3(8) . . . . ?
O3P1 W8 O89 W9 -10.3(7) . . . . ?
Cs6 W8 O89 W9 -144.0(6) 4_545 . . . ?
Cs7 W8 O89 W9 154.6(11) 6_545 . . . ?
O8T W8 O89 Cs7 18.0(7) . . . 6_545 ?
O1S2 W8 O89 Cs7 -83.1(6) . . . 6_545 ?
O78 W8 O89 Cs7 -176.9(10) . . . 6_545 ?
O28 W8 O89 Cs7 113.0(6) . . . 6_545 ?
O3P1 W8 O89 Cs7 -165.0(7) . . . 6_545 ?
Cs6 W8 O89 Cs7 61.3(6) 4_545 . . 6_545 ?
O9T W9 O89 W8 -171.5(8) . . . . ?
O2S2 W9 O89 W8 -70.9(8) . . . . ?
O49 W9 O89 W8 28.1(18) . . . . ?
O39 W9 O89 W8 91.4(8) . . . . ?
O3P1 W9 O89 W8 10.3(7) . . . . ?
Cs2 W9 O89 W8 136.1(5) . . . . ?
Cs1 W9 O89 W8 -79.0(9) 5 . . . ?
Cs7 W9 O89 W8 -154.8(11) 6_545 . . . ?
O9T W9 O89 Cs7 -16.7(7) . . . 6_545 ?
O2S2 W9 O89 Cs7 83.9(6) . . . 6_545 ?
O49 W9 O89 Cs7 -177.1(10) . . . 6_545 ?
O39 W9 O89 Cs7 -113.7(6) . . . 6_545 ?
O3P1 W9 O89 Cs7 165.2(7) . . . 6_545 ?
Cs2 W9 O89 Cs7 -69.0(6) . . . 6_545 ?
Cs1 W9 O89 Cs7 75.9(7) 5 . . 6_545 ?
O2T Cs2 O2W Cs3 -128.8(5) 4 . . 6 ?
O6T Cs2 O2W Cs3 51.5(4) 6 . . 6 ?
O4W Cs2 O2W Cs3 -53.3(6) 4 . . 6 ?
O3T Cs2 O2W Cs3 -100.1(5) . . . 6 ?
O16 Cs2 O2W Cs3 100.9(4) 6 . . 6 ?
O1T Cs2 O2W Cs3 154.0(4) 6 . . 6 ?
O9T Cs2 O2W Cs3 86.1(5) . . . 6 ?
O39 Cs2 O2W Cs3 -17(3) . . . 6 ?
O4T Cs2 O2W Cs3 -4.8(4) . . . 6 ?
O34 Cs2 O2W Cs3 -35.1(6) . . . 6 ?
O49 Cs2 O2W Cs3 21.2(6) . . . 6 ?
O2T Cs2 O2W Cs4 -157(2) 4 . . 4 ?
O6T Cs2 O2W Cs4 23(2) 6 . . 4 ?
O4W Cs2 O2W Cs4 -81(2) 4 . . 4 ?
O3T Cs2 O2W Cs4 -128(2) . . . 4 ?
O16 Cs2 O2W Cs4 73(2) 6 . . 4 ?
O1T Cs2 O2W Cs4 126(2) 6 . . 4 ?
O9T Cs2 O2W Cs4 58(2) . . . 4 ?
O39 Cs2 O2W Cs4 -46(4) . . . 4 ?
O4T Cs2 O2W Cs4 -33(2) . . . 4 ?
O34 Cs2 O2W Cs4 -63(2) . . . 4 ?
O49 Cs2 O2W Cs4 -7(2) . . . 4 ?
O5T Cs5 O3W Cs7 -41.0(5) . . . 1_565 ?
O15 Cs5 O3W Cs7 -108.2(8) . . . 1_565 ?
O9T Cs5 O3W Cs7 -77.9(3) 6_556 . . 1_565 ?
O1T Cs5 O3W Cs7 -152.7(4) . . . 1_565 ?
Cs4 Cs5 O3W Cs7 53.3(3) 7_556 . . 1_565 ?
O6W Cs5 O3W Cs7 25.2(8) 7_556 . . 1_565 ?
W5 Cs5 O3W Cs7 -60.7(6) . . . 1_565 ?
W1 Cs5 O3W Cs7 -138.1(4) . . . 1_565 ?
Cs5 Cs5 O3W Cs7 129.9(3) 7_556 . . 1_565 ?
Cs2 Cs5 O3W Cs7 -123.5(3) 6_556 . . 1_565 ?
O3T Cs6 O4W Cs2 -169(3) . . . 4_545 ?
O6W Cs6 O4W Cs2 40(3) 6 . . 4_545 ?
O8T Cs6 O4W Cs2 -54(3) 4 . . 4_545 ?
O2T Cs6 O4W Cs2 -175(2) 4 . . 4_545 ?
O5W Cs6 O4W Cs2 81(3) . . . 4_545 ?
O28 Cs6 O4W Cs2 -90(3) 4 . . 4_545 ?
Cs4 Cs6 O4W Cs2 88(3) 6 . . 4_545 ?
W8 Cs6 O4W Cs2 -60(3) 4 . . 4_545 ?
W2 Cs6 O4W Cs2 -130(2) 4 . . 4_545 ?
Cs3 Cs6 O4W Cs2 -58(2) 7_546 . . 4_545 ?
W3 Cs6 O4W Cs2 -172(3) . . . 4_545 ?
O3T Cs6 O4W Cs3 -111.4(6) . . . 7_546 ?
O6W Cs6 O4W Cs3 98.1(8) 6 . . 7_546 ?
O8T Cs6 O4W Cs3 3.8(6) 4 . . 7_546 ?
O2T Cs6 O4W Cs3 -117.3(10) 4 . . 7_546 ?
O5W Cs6 O4W Cs3 138.8(9) . . . 7_546 ?
O28 Cs6 O4W Cs3 -32.6(10) 4 . . 7_546 ?
Cs4 Cs6 O4W Cs3 145.4(5) 6 . . 7_546 ?
W8 Cs6 O4W Cs3 -2.4(7) 4 . . 7_546 ?
W2 Cs6 O4W Cs3 -72.6(14) 4 . . 7_546 ?
W3 Cs6 O4W Cs3 -114.0(6) . . . 7_546 ?
O1T Cs4 O6W Cs6 53.0(14) . . . 6_556 ?
O7T Cs4 O6W Cs6 -110.0(8) 7_546 . . 6_556 ?
Cs7 Cs4 O6W Cs6 -178.9(8) 7_546 . . 6_556 ?
O27 Cs4 O6W Cs6 -68.7(6) 7_546 . . 6_556 ?
O2T Cs4 O6W Cs6 -20.8(7) 7_546 . . 6_556 ?
O7W Cs4 O6W Cs6 170.0(8) 7_546 . . 6_556 ?
O2W Cs4 O6W Cs6 -95.8(12) 4_545 . . 6_556 ?
Cs5 Cs4 O6W Cs6 124.7(7) 7_556 . . 6_556 ?
W7 Cs4 O6W Cs6 -91.0(6) 7_546 . . 6_556 ?
W2 Cs4 O6W Cs6 -43.5(6) 7_546 . . 6_556 ?
O1T Cs4 O6W Cs7 -128.1(10) . . . 7_546 ?
O7T Cs4 O6W Cs7 68.9(6) 7_546 . . 7_546 ?
O27 Cs4 O6W Cs7 110.2(4) 7_546 . . 7_546 ?
O2T Cs4 O6W Cs7 158.1(4) 7_546 . . 7_546 ?
O7W Cs4 O6W Cs7 -11.1(11) 7_546 . . 7_546 ?
O2W Cs4 O6W Cs7 83.1(11) 4_545 . . 7_546 ?
Cs5 Cs4 O6W Cs7 -56.4(4) 7_556 . . 7_546 ?
Cs6 Cs4 O6W Cs7 178.9(8) 6_556 . . 7_546 ?
W7 Cs4 O6W Cs7 87.9(4) 7_546 . . 7_546 ?
W2 Cs4 O6W Cs7 135.4(3) 7_546 . . 7_546 ?
O1T Cs4 O6W Cs5 -71.7(12) . . . 7_556 ?
O7T Cs4 O6W Cs5 125.3(7) 7_546 . . 7_556 ?
Cs7 Cs4 O6W Cs5 56.4(4) 7_546 . . 7_556 ?
O27 Cs4 O6W Cs5 166.6(4) 7_546 . . 7_556 ?
O2T Cs4 O6W Cs5 -145.5(4) 7_546 . . 7_556 ?
O7W Cs4 O6W Cs5 45.3(11) 7_546 . . 7_556 ?
O2W Cs4 O6W Cs5 139.5(9) 4_545 . . 7_556 ?
Cs6 Cs4 O6W Cs5 -124.7(7) 6_556 . . 7_556 ?
W7 Cs4 O6W Cs5 144.3(5) 7_546 . . 7_556 ?
W2 Cs4 O6W Cs5 -168.2(3) 7_546 . . 7_556 ?
Cs5 Cs7 O7W Cs3 167.9(6) 1_545 . . . ?
Cs4 Cs7 O7W Cs3 96.7(6) 7_546 . . . ?
O89 Cs7 O7W Cs3 -101.4(6) 6_546 . . . ?
O7T Cs7 O7W Cs3 53.3(7) . . . . ?
O5T Cs7 O7W Cs3 167.9(7) 1_545 . . . ?
C6 Cs7 O7W Cs3 -62(6) 6_546 . . . ?
C7 Cs7 O7W Cs3 -7(7) 6_546 . . . ?
O6W Cs7 O7W Cs3 105.6(8) 7_546 . . . ?
O3W Cs7 O7W Cs3 -141.1(12) 1_545 . . . ?
W8 Cs7 O7W Cs3 -79.8(5) 6_546 . . . ?
Cs5 Cs7 O7W Cs4 71.2(4) 1_545 . . 7_546 ?
O89 Cs7 O7W Cs4 161.9(6) 6_546 . . 7_546 ?
O7T Cs7 O7W Cs4 -43.4(5) . . . 7_546 ?
O5T Cs7 O7W Cs4 71.2(11) 1_545 . . 7_546 ?
C6 Cs7 O7W Cs4 -159(6) 6_546 . . 7_546 ?
C7 Cs7 O7W Cs4 -104(7) 6_546 . . 7_546 ?
O6W Cs7 O7W Cs4 8.9(9) 7_546 . . 7_546 ?
Cs3 Cs7 O7W Cs4 -96.7(6) . . . 7_546 ?
O3W Cs7 O7W Cs4 122.2(10) 1_545 . . 7_546 ?
W8 Cs7 O7W Cs4 -176.5(5) 6_546 . . 7_546 ?
O1W Cs3 O7W Cs7 36.8(18) . . . . ?
O4W Cs3 O7W Cs7 177.0(8) 7_546 . . . ?
O4T Cs3 O7W Cs7 153.8(5) 6_556 . . . ?
O2W Cs3 O7W Cs7 -112.1(7) 6_556 . . . ?
O67 Cs3 O7W Cs7 -68.0(8) . . . . ?
O8T Cs3 O7W Cs7 75.7(6) 6_546 . . . ?
C9 Cs3 O7W Cs7 29.3(10) 2 . . . ?
C10 Cs3 O7W Cs7 2.4(19) 2 . . . ?
O6T Cs3 O7W Cs7 -120.8(10) . . . . ?
Cs6 Cs3 O7W Cs7 124.0(8) 7_546 . . . ?
O1W Cs3 O7W Cs4 93.4(17) . . . 7_546 ?
O4W Cs3 O7W Cs4 -126.4(8) 7_546 . . 7_546 ?
O4T Cs3 O7W Cs4 -149.5(5) 6_556 . . 7_546 ?
O2W Cs3 O7W Cs4 -55.4(6) 6_556 . . 7_546 ?
O67 Cs3 O7W Cs4 -11.4(9) . . . 7_546 ?
O8T Cs3 O7W Cs4 132.3(8) 6_546 . . 7_546 ?
C9 Cs3 O7W Cs4 85.9(8) 2 . . 7_546 ?
C10 Cs3 O7W Cs4 59.0(19) 2 . . 7_546 ?
O6T Cs3 O7W Cs4 -64.2(14) . . . 7_546 ?
Cs7 Cs3 O7W Cs4 56.6(5) . . . 7_546 ?
Cs6 Cs3 O7W Cs4 -179.4(9) 7_546 . . 7_546 ?
